data_7123482
loop_
_publ_author_name
'Singh, Jatinder'
'Kim, Dong Hwan'
'Kim, Eun-Hee'
'Singh, Nem'
'Kim, Hyunuk'
'Hadiputra, Rizky'
'Jung, Jaehoon'
'Chi, Ki-Whan'

_publ_section_title
;
 Selective and quantitative synthesis of a linear [3]catenane by two
 component coordination-driven self-assembly
;
_journal_name_full 'Chemical Communications'
_journal_paper_doi 10.1039/C9CC03336J
_journal_year 2019
_chemical_formula_sum 'C104 H120.33 F8 N16 O20.5 Ru4 S2.67'
_chemical_formula_weight 2564.26
_space_group_crystal_system monoclinic
_space_group_IT_number 9
_space_group_name_Hall 'C -2yc'
_space_group_name_H-M_alt 'C 1 c 1'
_symmetry_space_group_name_Hall 'C -2yc'
_symmetry_space_group_name_H-M 'C 1 c 1'
_atom_sites_solution_hydrogens geom
_audit_creation_method SHELXL-2018/3
_audit_update_record
;
2019-03-26 deposited with the CCDC.    2019-05-15 downloaded from the CCDC.
;
_cell_angle_alpha 90
_cell_angle_beta 105.96(3)
_cell_angle_gamma 90
_cell_formula_units_Z 12
_cell_length_a 28.000(6)
_cell_length_b 48.956(10)
_cell_length_c 30.810(6)
_cell_measurement_reflns_used 183048
_cell_measurement_temperature 100(2)
_cell_measurement_theta_max 50.00
_cell_measurement_theta_min 0.63
_cell_volume 40605(16)
_computing_cell_refinement 'HKL3000sm (Otwinowski & Minor, 1997)'
_computing_data_collection 'PAL BL2D-SMDC Program (Shin et. al, 2016)'
_computing_data_reduction 'HKL3000sm (Otwinowski & Minor, 1997)'
_computing_structure_refinement 'SHELXL-2018/3 (Sheldrick, 2018)'
_computing_structure_solution 'SHELXL-2018/3 (Sheldrick, 2018)'
_diffrn_ambient_temperature 100(2)
_diffrn_measured_fraction_theta_full 0.800
_diffrn_measured_fraction_theta_max 0.395
_diffrn_measurement_device_type 'ADSC Q210 CCD area detector'
_diffrn_measurement_method 'omega scan'
_diffrn_radiation_type synchrotron
_diffrn_radiation_wavelength 0.700
_diffrn_reflns_av_R_equivalents 0.0296
_diffrn_reflns_av_unetI/netI 0.0450
_diffrn_reflns_Laue_measured_fraction_full 0.800
_diffrn_reflns_Laue_measured_fraction_max 0.395
_diffrn_reflns_limit_h_max 37
_diffrn_reflns_limit_h_min -35
_diffrn_reflns_limit_k_max 65
_diffrn_reflns_limit_k_min -62
_diffrn_reflns_limit_l_max 34
_diffrn_reflns_limit_l_min -38
_diffrn_reflns_number 107465
_diffrn_reflns_point_group_measured_fraction_full 0.769
_diffrn_reflns_point_group_measured_fraction_max 0.375
_diffrn_reflns_theta_full 25.000
_diffrn_reflns_theta_max 32.637
_diffrn_reflns_theta_min 1.354
_diffrn_source 'PLSII 2D bending magnet'
_exptl_absorpt_coefficient_mu 0.522
_exptl_absorpt_correction_T_max 1.000
_exptl_absorpt_correction_T_min 0.880
_exptl_absorpt_correction_type empirical
_exptl_absorpt_process_details 'HKL3000sm Scalepack (Otwinowski & Minor, 1997)'
_exptl_crystal_colour 'dark brown'
_exptl_crystal_density_diffrn 1.258
_exptl_crystal_description plate
_exptl_crystal_F_000 15732
_exptl_crystal_size_max 0.200
_exptl_crystal_size_mid 0.200
_exptl_crystal_size_min 0.100
_refine_diff_density_max 0.891
_refine_diff_density_min -0.509
_refine_diff_density_rms 0.100
_refine_ls_abs_structure_details
;
 Refined as an inversion twin.
;
_refine_ls_abs_structure_Flack 0.80(4)
_refine_ls_extinction_method none
_refine_ls_goodness_of_fit_ref 1.084
_refine_ls_hydrogen_treatment constr
_refine_ls_matrix_type fullcycle
_refine_ls_number_parameters 4116
_refine_ls_number_reflns 58400
_refine_ls_number_restraints 2523
_refine_ls_restrained_S_all 1.087
_refine_ls_R_factor_all 0.1523
_refine_ls_R_factor_gt 0.1087
_refine_ls_shift/su_max 0.003
_refine_ls_shift/su_mean 0.000
_refine_ls_structure_factor_coef Fsqd
_refine_ls_weighting_details 'w=1/[\s^2^(Fo^2^)+(0.2000P)^2^] where P=(Fo^2^+2Fc^2^)/3'
_refine_ls_weighting_scheme calc
_refine_ls_wR_factor_gt 0.2821
_refine_ls_wR_factor_ref 0.3212
_reflns_Friedel_coverage 0.901
_reflns_Friedel_fraction_full 0.738
_reflns_Friedel_fraction_max 0.356
_reflns_number_gt 30294
_reflns_number_total 58400
_reflns_threshold_expression 'I > 2\s(I)'
_cod_data_source_file c9cc03336j2.cif
_cod_data_source_block cc_sq
_cod_original_cell_volume 40605(15)
_cod_original_formula_sum 'C104 H120.33 F8 N16 O20.50 Ru4 S2.67'
_cod_database_code 7123482
_shelx_shelxl_version_number 2018/3
_shelx_space_group_comment
;
The symmetry employed for this shelxl refinement is uniquely defined
by the following loop, which should always be used as a source of
symmetry information in preference to the above space-group names.
They are only intended as comments.
;
_shelx_estimated_absorpt_t_min 0.903
_shelx_estimated_absorpt_t_max 0.950

loop_
_space_group_symop_operation_xyz
'x, y, z'
'x, -y, z+1/2'
'x+1/2, y+1/2, z'
'x+1/2, -y+1/2, z+1/2'

loop_
_atom_site_label
_atom_site_type_symbol
_atom_site_fract_x
_atom_site_fract_y
_atom_site_fract_z
_atom_site_U_iso_or_equiv
_atom_site_adp_type
_atom_site_occupancy
_atom_site_site_symmetry_order
_atom_site_calc_flag
_atom_site_refinement_flags_posn
_atom_site_refinement_flags_adp
_atom_site_refinement_flags_occupancy
Ru1A Ru 1.84599(8) -0.65809(7) -0.15750(8) 0.2109(11) Uani 1 1 d . . .
Ru2A Ru 1.14986(6) -0.71515(3) 0.04107(8) 0.1525(6) Uani 1 1 d . . .
Ru1B Ru 2.00845(6) -0.63446(3) 0.10948(7) 0.1423(5) Uani 1 1 d . . .
Ru2B Ru 1.30145(7) -0.67102(3) 0.30448(8) 0.1541(6) Uani 1 1 d . . .
N1B N 1.9354(5) -0.6355(3) 0.1179(5) 0.129(4) Uani 1 1 d . . .
N2B N 1.7737(5) -0.6105(4) 0.1414(6) 0.161(6) Uani 1 1 d . . .
N3B N 1.7319(5) -0.6162(4) 0.1563(6) 0.160(6) Uani 1 1 d . . .
N4B N 1.7965(5) -0.6364(4) 0.1422(7) 0.157(5) Uani 1 1 d . . .
N5B N 1.5616(8) -0.7081(6) 0.2374(10) 0.210(8) Uani 1 1 d . U .
N6B N 1.5157(11) -0.7088(7) 0.2440(12) 0.239(11) Uani 1 1 d . U .
N7B N 1.4963(7) -0.6859(3) 0.2444(10) 0.205(10) Uani 1 1 d . . .
N8B N 1.3657(7) -0.6757(3) 0.2842(8) 0.180(8) Uani 1 1 d . . .
C1B C 1.9194(7) -0.6593(5) 0.1315(8) 0.161(7) Uani 1 1 d . . .
H1B H 1.939423 -0.675292 0.135693 0.193 Uiso 1 1 calc R U .
C2B C 1.9067(6) -0.6136(4) 0.1118(7) 0.139(5) Uani 1 1 d . . .
H2B H 1.917706 -0.597868 0.099216 0.167 Uiso 1 1 calc R U .
C3B C 1.8733(6) -0.6595(5) 0.1391(7) 0.152(6) Uani 1 1 d . . .
H3B H 1.860164 -0.675984 0.147328 0.183 Uiso 1 1 calc R U .
C4B C 1.8630(6) -0.6119(4) 0.1220(8) 0.145(6) Uani 1 1 d . . .
H4B H 1.845188 -0.595266 0.120457 0.174 Uiso 1 1 calc R U .
C5B C 1.8463(8) -0.6359(5) 0.1347(9) 0.164(7) Uani 1 1 d . . .
C6B C 1.7317(7) -0.6434(4) 0.1663(8) 0.147(6) Uani 1 1 d . . .
C7B C 1.7714(6) -0.6550(4) 0.1599(8) 0.154(7) Uani 1 1 d . . .
H7B H 1.781114 -0.673443 0.166693 0.185 Uiso 1 1 calc R U .
C8B C 1.6919(9) -0.6527(4) 0.1841(10) 0.178(9) Uani 1 1 d . . .
C9B C 1.6900(6) -0.6795(5) 0.1969(7) 0.149(6) Uani 1 1 d . . .
H9B H 1.715522 -0.692256 0.196639 0.179 Uiso 1 1 calc R U .
C10B C 1.6516(7) -0.6360(4) 0.1824(8) 0.158(7) Uani 1 1 d . . .
H10B H 1.652100 -0.617936 0.171253 0.190 Uiso 1 1 calc R U .
C11B C 1.6476(9) -0.6867(6) 0.2105(9) 0.188(9) Uani 1 1 d . . .
H11B H 1.646259 -0.705144 0.219539 0.226 Uiso 1 1 calc R U .
C12B C 1.6100(8) -0.6442(5) 0.1961(9) 0.165(8) Uani 1 1 d . . .
H12B H 1.583153 -0.632048 0.194527 0.199 Uiso 1 1 calc R U .
C13B C 1.6091(8) -0.6712(8) 0.2123(12) 0.207(13) Uani 1 1 d . . .
C14B C 1.5695(10) -0.6812(5) 0.2290(8) 0.168(8) Uani 1 1 d . . .
C15B C 1.5236(8) -0.6657(4) 0.2291(11) 0.195(12) Uani 1 1 d . . .
H15B H 1.515095 -0.647186 0.221059 0.234 Uiso 1 1 calc R U .
C16B C 1.4538(7) -0.6820(4) 0.2594(8) 0.155(7) Uani 1 1 d . . .
C17B C 1.4279(9) -0.6586(5) 0.2490(8) 0.164(7) Uani 1 1 d . . .
H17B H 1.438856 -0.644952 0.232085 0.196 Uiso 1 1 calc R U .
C18B C 1.4341(8) -0.7021(4) 0.2831(10) 0.176(9) Uani 1 1 d . . .
H18B H 1.450788 -0.719098 0.290982 0.211 Uiso 1 1 calc R U .
C19B C 1.3869(8) -0.6545(4) 0.2623(11) 0.196(12) Uani 1 1 d . . .
H19B H 1.371146 -0.637123 0.257289 0.236 Uiso 1 1 calc R U .
C20B C 1.3933(8) -0.6972(5) 0.2939(9) 0.178(9) Uani 1 1 d . . .
H20B H 1.382502 -0.710905 0.310859 0.213 Uiso 1 1 calc R U .
N1A N 1.7852(9) -0.6551(8) -0.1268(7) 0.207(10) Uani 1 1 d . . .
N2A N 1.6465(7) -0.6284(5) -0.0717(7) 0.177(7) Uani 1 1 d . U .
N3A N 1.6038(7) -0.6290(4) -0.0602(7) 0.165(6) Uani 1 1 d . . .
N4A N 1.6660(8) -0.6505(4) -0.0738(7) 0.164(6) Uani 1 1 d . U .
N5A N 1.4263(8) -0.7274(5) 0.0011(9) 0.193(7) Uani 1 1 d . U .
N6A N 1.3895(6) -0.7346(4) 0.0159(8) 0.181(7) Uani 1 1 d . . .
N7A N 1.3649(6) -0.7088(4) 0.0152(8) 0.178(7) Uani 1 1 d . . .
N8A N 1.2214(7) -0.7123(3) 0.0353(8) 0.168(6) Uani 1 1 d . . .
C1A C 1.7619(11) -0.6766(8) -0.1211(11) 0.237(16) Uani 1 1 d . . .
H1A H 1.770608 -0.693199 -0.133041 0.285 Uiso 1 1 calc R U .
C2A C 1.7688(9) -0.6308(5) -0.1168(9) 0.161(7) Uani 1 1 d . . .
H2A H 1.785256 -0.614673 -0.122156 0.193 Uiso 1 1 calc R U .
C3A C 1.7261(8) -0.6779(5) -0.0995(10) 0.190(9) Uani 1 1 d D . .
H3A H 1.713590 -0.694677 -0.091536 0.228 Uiso 1 1 calc R U .
C4A C 1.7289(7) -0.6286(6) -0.0992(10) 0.187(10) Uani 1 1 d . . .
H4A H 1.716830 -0.611028 -0.094236 0.224 Uiso 1 1 calc R U .
C5A C 1.7078(8) -0.6503(5) -0.0892(8) 0.170(8) Uani 1 1 d D . .
C6A C 1.6005(8) -0.6582(7) -0.0546(9) 0.182(10) Uani 1 1 d . . .
C7A C 1.6355(6) -0.6716(4) -0.0664(9) 0.168(8) Uani 1 1 d . . .
H7A H 1.639132 -0.690733 -0.069182 0.201 Uiso 1 1 calc R U .
C8A C 1.5537(7) -0.6678(6) -0.0390(8) 0.166(8) Uani 1 1 d . . .
C9A C 1.5456(7) -0.6959(4) -0.0444(7) 0.150(6) Uani 1 1 d . . .
H9A H 1.565244 -0.707344 -0.057538 0.180 Uiso 1 1 calc R U .
C10A C 1.5264(6) -0.6512(5) -0.0223(10) 0.181(9) Uani 1 1 d . . .
H10A H 1.534336 -0.632298 -0.019225 0.217 Uiso 1 1 calc R U .
C11A C 1.5067(7) -0.7058(4) -0.0294(7) 0.149(6) Uani 1 1 d . . .
H11A H 1.501234 -0.724991 -0.029117 0.179 Uiso 1 1 calc R U .
C12A C 1.4846(6) -0.6614(4) -0.0088(8) 0.150(7) Uani 1 1 d . . .
H12A H 1.464340 -0.649936 0.003494 0.180 Uiso 1 1 calc R U .
C13A C 1.4760(6) -0.6886(6) -0.0149(6) 0.149(7) Uani 1 1 d . . .
C14A C 1.4320(9) -0.6998(6) 0.0005(8) 0.171(7) Uani 1 1 d . U .
C15A C 1.3892(9) -0.6885(4) 0.0016(10) 0.180(9) Uani 1 1 d . . .
H15A H 1.378384 -0.670249 -0.005695 0.216 Uiso 1 1 calc R U .
C16A C 1.3176(7) -0.7092(4) 0.0247(8) 0.154(6) Uani 1 1 d . . .
C17A C 1.2846(7) -0.6886(4) 0.0160(8) 0.155(7) Uani 1 1 d . . .
H17A H 1.295257 -0.672259 0.004972 0.186 Uiso 1 1 calc R U .
C18A C 1.3001(6) -0.7338(4) 0.0407(8) 0.155(7) Uani 1 1 d . . .
H18A H 1.320474 -0.749597 0.045557 0.186 Uiso 1 1 calc R U .
C19A C 1.2412(8) -0.6883(4) 0.0206(10) 0.177(9) Uani 1 1 d . . .
H19A H 1.221774 -0.672173 0.014229 0.212 Uiso 1 1 calc R U .
C20A C 1.2545(7) -0.7348(4) 0.0489(7) 0.152(6) Uani 1 1 d . . .
H20A H 1.245069 -0.750171 0.063402 0.183 Uiso 1 1 calc R U .
C1P C 1.2553(5) -0.6821(3) 0.3487(7) 0.170(7) Uani 1 1 d D . .
C2P C 1.2443(5) -0.6547(3) 0.3346(6) 0.168(7) Uani 1 1 d D . .
H2P H 1.210960 -0.649245 0.321262 0.202 Uiso 1 1 calc R U .
C3P C 1.2831(6) -0.6356(3) 0.3403(6) 0.170(8) Uani 1 1 d D . .
H3P H 1.275887 -0.617312 0.330559 0.204 Uiso 1 1 calc R U .
C4P C 1.3325(6) -0.6435(3) 0.3604(9) 0.211(13) Uani 1 1 d D . .
C5P C 1.3437(5) -0.6712(3) 0.3714(11) 0.227(17) Uani 1 1 d D . .
H5P H 1.377316 -0.677106 0.380691 0.273 Uiso 1 1 calc R U .
C6P C 1.3048(6) -0.6902(3) 0.3684(9) 0.207(10) Uani 1 1 d D U .
H6P H 1.311968 -0.708227 0.379593 0.248 Uiso 1 1 calc R U .
C7P C 1.2129(7) -0.7023(4) 0.3439(11) 0.28(2) Uani 1 1 d D . .
H7P1 H 1.226394 -0.720191 0.355129 0.415 Uiso 1 1 calc R U .
H7P2 H 1.190758 -0.695861 0.361518 0.415 Uiso 1 1 calc R U .
H7P3 H 1.194215 -0.703764 0.312071 0.415 Uiso 1 1 calc R U .
C8P C 1.3740(7) -0.6227(4) 0.3679(10) 0.29(2) Uani 1 1 d D . .
H8P H 1.403136 -0.632273 0.361861 0.343 Uiso 1 1 calc R U .
C9P C 1.3610(9) -0.5991(5) 0.3347(10) 0.28(2) Uani 1 1 d D . .
H9P1 H 1.388722 -0.586207 0.340696 0.423 Uiso 1 1 calc R U .
H9P2 H 1.354504 -0.606135 0.303835 0.423 Uiso 1 1 calc R U .
H9P3 H 1.331236 -0.589860 0.338218 0.423 Uiso 1 1 calc R U .
C10P C 1.3904(16) -0.6131(7) 0.4168(9) 0.282(19) Uani 1 1 d D U .
H10C H 1.417192 -0.599684 0.420459 0.423 Uiso 1 1 calc R U .
H10D H 1.362178 -0.604653 0.424739 0.423 Uiso 1 1 calc R U .
H10E H 1.402305 -0.628742 0.436661 0.423 Uiso 1 1 calc R U .
C11P C 2.0611(5) -0.6007(3) 0.1290(5) 0.168(8) Uani 1 1 d D . .
C12P C 2.0840(5) -0.6215(3) 0.1100(5) 0.146(6) Uani 1 1 d D . .
H12P H 2.098508 -0.617399 0.086277 0.175 Uiso 1 1 calc R U .
C13P C 2.0850(5) -0.6485(3) 0.1265(6) 0.160(7) Uani 1 1 d D . .
H13P H 2.100516 -0.662540 0.113848 0.192 Uiso 1 1 calc R U .
C14P C 2.0634(6) -0.6550(3) 0.1615(6) 0.147(6) Uani 1 1 d D . .
C15P C 2.0381(7) -0.6342(3) 0.1781(6) 0.186(10) Uani 1 1 d D . .
H15P H 2.018595 -0.638721 0.197974 0.223 Uiso 1 1 calc R U .
C16P C 2.0416(6) -0.6068(3) 0.1654(5) 0.136(5) Uani 1 1 d D . .
H16P H 2.030775 -0.592511 0.181291 0.163 Uiso 1 1 calc R U .
C17P C 2.0549(7) -0.5719(4) 0.1135(8) 0.153(6) Uani 1 1 d . . .
H17C H 2.038044 -0.561540 0.132116 0.230 Uiso 1 1 calc R U .
H17D H 2.087647 -0.563795 0.116109 0.230 Uiso 1 1 calc R U .
H17E H 2.035067 -0.571287 0.081861 0.230 Uiso 1 1 calc R U .
C18P C 2.0652(7) -0.6830(5) 0.1773(9) 0.168(8) Uani 1 1 d . . .
H18P H 2.034944 -0.685852 0.188111 0.201 Uiso 1 1 calc R U .
C19P C 2.0648(10) -0.7051(6) 0.1435(10) 0.191(9) Uani 1 1 d . . .
H19C H 2.066101 -0.722991 0.158045 0.287 Uiso 1 1 calc R U .
H19D H 2.034269 -0.703749 0.118633 0.287 Uiso 1 1 calc R U .
H19E H 2.093662 -0.702981 0.131659 0.287 Uiso 1 1 calc R U .
C20P C 2.1113(11) -0.6883(8) 0.2190(11) 0.226(14) Uani 1 1 d . . .
H20C H 2.111183 -0.707355 0.228656 0.340 Uiso 1 1 calc R U .
H20D H 2.141883 -0.684566 0.210498 0.340 Uiso 1 1 calc R U .
H20E H 2.109493 -0.676198 0.243879 0.340 Uiso 1 1 calc R U .
C21P C 1.1028(8) -0.7514(3) 0.0223(7) 0.210(11) Uani 1 1 d D U .
C22P C 1.0750(6) -0.7310(3) 0.0371(6) 0.168(8) Uani 1 1 d D . .
H22P H 1.059155 -0.735191 0.059903 0.201 Uiso 1 1 calc R U .
C23P C 1.0708(6) -0.7048(3) 0.0182(6) 0.167(8) Uani 1 1 d D . .
H23P H 1.053135 -0.691017 0.029118 0.201 Uiso 1 1 calc R U .
C24P C 1.0927(6) -0.6988(3) -0.0170(6) 0.173(8) Uani 1 1 d D . .
C25P C 1.1250(7) -0.7181(3) -0.0283(7) 0.191(10) Uani 1 1 d D . .
H25P H 1.144127 -0.713261 -0.048236 0.229 Uiso 1 1 calc R U .
C26P C 1.1286(8) -0.7448(3) -0.0097(8) 0.206(11) Uani 1 1 d D . .
H26P H 1.148443 -0.758206 -0.018689 0.247 Uiso 1 1 calc R U .
C27P C 1.1083(19) -0.7794(5) 0.0440(15) 0.35(3) Uani 1 1 d D U .
H27A H 1.128508 -0.791028 0.030065 0.531 Uiso 1 1 calc R U .
H27B H 1.124668 -0.777674 0.076397 0.531 Uiso 1 1 calc R U .
H27C H 1.075465 -0.787650 0.039638 0.531 Uiso 1 1 calc R U .
C28P C 1.0842(8) -0.6713(3) -0.0399(6) 0.187(9) Uani 1 1 d D . .
H28P H 1.113338 -0.667212 -0.051727 0.224 Uiso 1 1 calc R U .
C29P C 1.0805(12) -0.6487(4) -0.0060(8) 0.217(12) Uani 1 1 d D . .
H29A H 1.075017 -0.631010 -0.021600 0.325 Uiso 1 1 calc R U .
H29B H 1.052651 -0.652630 0.006514 0.325 Uiso 1 1 calc R U .
H29C H 1.111415 -0.648009 0.018430 0.325 Uiso 1 1 calc R U .
C30P C 1.0371(10) -0.6707(6) -0.0798(8) 0.28(2) Uani 1 1 d D . .
H30A H 1.033179 -0.652513 -0.093565 0.426 Uiso 1 1 calc R U .
H30B H 1.039794 -0.684342 -0.102244 0.426 Uiso 1 1 calc R U .
H30C H 1.008090 -0.674854 -0.068896 0.426 Uiso 1 1 calc R U .
C31P C 1.8354(6) -0.3792(3) -0.1221(7) 0.230(15) Uani 1 1 d D . .
C32P C 1.8347(5) -0.3534(3) -0.1021(7) 0.230(16) Uani 1 1 d D . .
H32P H 1.806272 -0.347674 -0.093355 0.276 Uiso 1 1 calc R U .
C33P C 1.8760(6) -0.3361(3) -0.0951(7) 0.202(11) Uani 1 1 d D . .
H33P H 1.876396 -0.319169 -0.079898 0.243 Uiso 1 1 calc R U .
C34P C 1.9173(6) -0.3437(3) -0.1106(7) 0.173(8) Uani 1 1 d D . .
C35P C 1.9190(5) -0.3700(3) -0.1284(6) 0.151(6) Uani 1 1 d D . .
H35P H 1.947945 -0.375820 -0.136268 0.181 Uiso 1 1 calc R U .
C36P C 1.8778(7) -0.3878(3) -0.1347(8) 0.208(11) Uani 1 1 d D . .
H36P H 1.878707 -0.405457 -0.147383 0.249 Uiso 1 1 calc R U .
C37P C 1.7897(8) -0.3973(6) -0.1319(10) 0.254(18) Uani 1 1 d D . .
H37A H 1.763878 -0.388347 -0.121052 0.381 Uiso 1 1 calc R U .
H37B H 1.777358 -0.400332 -0.164551 0.381 Uiso 1 1 calc R U .
H37C H 1.798304 -0.414872 -0.116547 0.381 Uiso 1 1 calc R U .
C38P C 1.9626(7) -0.3253(4) -0.1007(7) 0.217(11) Uani 1 1 d D U .
H38P H 1.991724 -0.337007 -0.101147 0.260 Uiso 1 1 calc R U .
C39P C 1.9733(14) -0.3129(7) -0.0532(8) 0.269(16) Uani 1 1 d D U .
H39A H 2.002635 -0.301110 -0.047670 0.403 Uiso 1 1 calc R U .
H39B H 1.944608 -0.302051 -0.050988 0.403 Uiso 1 1 calc R U .
H39C H 1.979342 -0.327566 -0.030764 0.403 Uiso 1 1 calc R U .
C40P C 1.9581(11) -0.3036(6) -0.1367(10) 0.27(2) Uani 1 1 d D . .
H40A H 1.988013 -0.292109 -0.129095 0.400 Uiso 1 1 calc R U .
H40B H 1.954606 -0.312327 -0.165971 0.400 Uiso 1 1 calc R U .
H40C H 1.928923 -0.292184 -0.138184 0.400 Uiso 1 1 calc R U .
O1L O 1.8766(5) -0.6818(4) -0.1054(6) 0.200(8) Uani 1 1 d . . .
O2L O 1.8742(6) -0.6259(4) -0.1176(7) 0.175(5) Uani 1 1 d . U .
O3L O 1.9842(5) -0.6672(2) 0.0657(6) 0.149(4) Uani 1 1 d . . .
O4L O 1.9753(4) -0.6098(2) 0.0582(5) 0.126(3) Uani 1 1 d . . .
O5L O 1.1811(6) -0.7345(3) 0.1030(8) 0.179(7) Uani 1 1 d . . .
O6L O 1.1674(4) -0.6789(2) 0.0754(5) 0.119(3) Uani 1 1 d . . .
O7L O 1.2797(5) -0.7065(2) 0.2713(6) 0.145(4) Uani 1 1 d . . .
O8L O 1.2744(5) -0.6509(3) 0.2436(6) 0.146(4) Uani 1 1 d . . .
C1L C 1.9031(8) -0.6771(4) -0.0649(11) 0.163(8) Uani 1 1 d D . .
C2L C 1.8973(6) -0.6242(4) -0.0768(9) 0.138(6) Uani 1 1 d . . .
C3L C 1.9220(8) -0.7006(5) -0.0348(11) 0.158(7) Uani 1 1 d . . .
H3L H 1.915591 -0.718895 -0.044827 0.189 Uiso 1 1 calc R U .
C4L C 1.9136(7) -0.6487(4) -0.0457(7) 0.142(6) Uani 1 1 d D . .
C5L C 1.9108(8) -0.5978(4) -0.0527(12) 0.165(8) Uani 1 1 d . . .
H5L H 1.901084 -0.581542 -0.069677 0.198 Uiso 1 1 calc R U .
C6L C 1.9508(8) -0.6940(6) 0.0110(10) 0.161(8) Uani 1 1 d . . .
H6L H 1.965232 -0.708043 0.031810 0.193 Uiso 1 1 calc R U .
C7L C 1.9412(6) -0.6455(6) 0.0022(9) 0.157(8) Uani 1 1 d . . .
C8L C 1.9349(8) -0.5950(5) -0.0100(9) 0.145(7) Uani 1 1 d . . .
H8L H 1.940881 -0.577110 0.002134 0.174 Uiso 1 1 calc R U .
C9L C 1.9565(6) -0.6673(3) 0.0231(7) 0.107(4) Uani 1 1 d . . .
C10L C 1.9522(6) -0.6170(4) 0.0182(9) 0.127(6) Uani 1 1 d . . .
C11L C 1.2019(9) -0.7230(4) 0.1400(10) 0.156(9) Uani 1 1 d . . .
C12L C 1.1932(7) -0.6770(3) 0.1131(8) 0.117(5) Uani 1 1 d . . .
C13L C 1.2133(8) -0.7446(3) 0.1755(10) 0.162(8) Uani 1 1 d D . .
H13L H 1.199740 -0.762331 0.167965 0.195 Uiso 1 1 calc R U .
C14L C 1.2135(7) -0.6966(3) 0.1504(9) 0.138(6) Uani 1 1 d . . .
C15L C 1.2086(8) -0.6472(4) 0.1268(9) 0.137(6) Uani 1 1 d . . .
H15L H 1.199195 -0.632656 0.105751 0.165 Uiso 1 1 calc R U .
C16L C 1.2446(10) -0.7398(3) 0.2216(9) 0.164(7) Uani 1 1 d D . .
H16L H 1.256526 -0.753560 0.243571 0.196 Uiso 1 1 calc R U .
C17L C 1.2412(6) -0.6890(3) 0.1955(7) 0.115(4) Uani 1 1 d . . .
C18L C 1.2325(8) -0.6430(3) 0.1645(11) 0.141(7) Uani 1 1 d . . .
H18L H 1.241426 -0.624399 0.170359 0.169 Uiso 1 1 calc R U .
C19L C 1.2548(7) -0.7098(3) 0.2287(9) 0.130(5) Uani 1 1 d D . .
C20L C 1.2523(7) -0.6619(4) 0.2061(9) 0.131(6) Uani 1 1 d . . .
Ru1C Ru 1.89957(7) -0.37629(3) -0.06714(8) 0.1606(6) Uani 1 1 d . . .
Ru2C Ru 1.60403(8) -0.77104(3) 0.08357(11) 0.1926(9) Uani 1 1 d . . .
Ru1D Ru 2.06773(7) -0.37022(3) 0.20109(7) 0.1505(5) Uani 1 1 d . . .
Ru2D Ru 1.80273(12) -0.77539(4) 0.33687(11) 0.2098(10) Uani 1 1 d . . .
N1C N 1.8904(5) -0.4152(3) -0.0418(5) 0.136(4) Uani 1 1 d . . .
N2C N 1.8832(5) -0.5181(3) -0.0237(5) 0.139(4) Uani 1 1 d . . .
N3C N 1.8608(5) -0.5401(2) -0.0147(5) 0.126(4) Uani 1 1 d . . .
N4C N 1.8574(5) -0.4951(3) -0.0171(6) 0.140(4) Uani 1 1 d . . .
N5C N 1.6475(5) -0.6048(3) 0.0532(7) 0.160(6) Uani 1 1 d . . .
N6C N 1.6262(6) -0.6274(3) 0.0632(6) 0.159(5) Uani 1 1 d . . .
N7C N 1.6548(5) -0.6488(3) 0.0561(6) 0.153(6) Uani 1 1 d . . .
N8C N 1.6214(6) -0.7293(3) 0.0775(8) 0.174(7) Uani 1 1 d . . .
C1C C 1.8496(8) -0.4216(4) -0.0299(7) 0.146(6) Uani 1 1 d . . .
H1C H 1.828270 -0.407166 -0.026235 0.175 Uiso 1 1 calc R U .
C2C C 1.9198(6) -0.4378(4) -0.0470(6) 0.131(5) Uani 1 1 d . . .
H2C H 1.948566 -0.434403 -0.056844 0.158 Uiso 1 1 calc R U .
C3C C 1.8363(7) -0.4486(4) -0.0225(7) 0.143(5) Uani 1 1 d . . .
H3C H 1.805536 -0.452210 -0.016155 0.172 Uiso 1 1 calc R U .
C4C C 1.9098(6) -0.4629(4) -0.0389(6) 0.132(5) Uani 1 1 d . . .
H4C H 1.931402 -0.476995 -0.043104 0.159 Uiso 1 1 calc R U .
C5C C 1.8685(8) -0.4698(3) -0.0244(8) 0.147(6) Uani 1 1 d . . .
C6C C 1.8162(6) -0.5321(4) -0.0056(7) 0.134(5) Uani 1 1 d . . .
C7C C 1.8121(8) -0.5056(5) -0.0091(8) 0.162(7) Uani 1 1 d . . .
H7C H 1.784386 -0.495113 -0.006820 0.194 Uiso 1 1 calc R U .
C8C C 1.7844(7) -0.5533(4) 0.0049(8) 0.157(7) Uani 1 1 d . . .
C9C C 1.7409(8) -0.5431(4) 0.0163(8) 0.167(8) Uani 1 1 d . . .
H9C H 1.733110 -0.524171 0.015065 0.201 Uiso 1 1 calc R U .
C10C C 1.7932(6) -0.5802(4) 0.0038(7) 0.134(5) Uani 1 1 d . . .
H10F H 1.821129 -0.586394 -0.005213 0.161 Uiso 1 1 calc R U .
C11C C 1.7100(7) -0.5632(5) 0.0295(9) 0.174(8) Uani 1 1 d . . .
H11C H 1.682340 -0.557320 0.039315 0.208 Uiso 1 1 calc R U .
C12C C 1.7618(7) -0.5990(4) 0.0156(8) 0.156(7) Uani 1 1 d . . .
H12C H 1.769217 -0.617962 0.015225 0.187 Uiso 1 1 calc R U .
C13C C 1.7196(6) -0.5908(3) 0.0281(7) 0.136(5) Uani 1 1 d . . .
C14C C 1.6894(6) -0.6114(4) 0.0402(6) 0.133(5) Uani 1 1 d . . .
C15C C 1.6943(6) -0.6384(3) 0.0408(8) 0.150(7) Uani 1 1 d . . .
H15C H 1.719253 -0.648692 0.032562 0.180 Uiso 1 1 calc R U .
C16C C 1.6434(8) -0.6746(4) 0.0653(8) 0.153(6) Uani 1 1 d . . .
C17C C 1.6039(6) -0.6821(4) 0.0819(8) 0.153(7) Uani 1 1 d . . .
H17F H 1.582136 -0.668550 0.087630 0.184 Uiso 1 1 calc R U .
C18C C 1.6715(8) -0.6972(5) 0.0515(9) 0.180(9) Uani 1 1 d . . .
H18C H 1.695640 -0.693509 0.035771 0.216 Uiso 1 1 calc R U .
C19C C 1.5964(7) -0.7082(3) 0.0898(10) 0.177(9) Uani 1 1 d . . .
H19F H 1.572039 -0.712401 0.105077 0.213 Uiso 1 1 calc R U .
C20C C 1.6618(9) -0.7245(3) 0.0622(9) 0.177(9) Uani 1 1 d . . .
H20F H 1.682976 -0.739006 0.058706 0.213 Uiso 1 1 calc R U .
N1D N 2.0445(6) -0.4119(3) 0.1955(6) 0.143(5) Uani 1 1 d . . .
N2D N 2.0371(5) -0.5143(2) 0.1977(5) 0.134(4) Uani 1 1 d . . .
N3D N 2.0181(6) -0.5362(3) 0.2048(5) 0.137(4) Uani 1 1 d . . .
N4D N 2.0052(5) -0.4924(3) 0.2011(5) 0.129(4) Uani 1 1 d . . .
N5D N 1.8038(7) -0.6121(3) 0.2612(7) 0.169(6) Uani 1 1 d . . .
N6D N 1.7873(8) -0.6359(3) 0.2698(8) 0.174(7) Uani 1 1 d . . .
N7D N 1.8207(7) -0.6553(4) 0.2712(7) 0.165(6) Uani 1 1 d . . .
N8D N 1.8089(10) -0.7348(4) 0.3117(9) 0.197(8) Uani 1 1 d . . .
C1D C 2.0025(7) -0.4183(4) 0.2078(7) 0.151(6) Uani 1 1 d . . .
H1D H 1.983910 -0.404198 0.216602 0.181 Uiso 1 1 calc R U .
C2D C 2.0714(7) -0.4313(3) 0.1830(7) 0.145(6) Uani 1 1 d . . .
H2D H 2.098722 -0.426370 0.171987 0.174 Uiso 1 1 calc R U .
C3D C 1.9868(8) -0.4451(3) 0.2075(7) 0.152(6) Uani 1 1 d . . .
H3D H 1.956138 -0.449409 0.213526 0.182 Uiso 1 1 calc R U .
C4D C 2.0598(6) -0.4586(3) 0.1858(6) 0.130(5) Uani 1 1 d . . .
H4D H 2.080982 -0.472235 0.179378 0.156 Uiso 1 1 calc R U .
C5D C 2.0181(6) -0.4662(3) 0.1978(7) 0.130(5) Uani 1 1 d . . .
C6D C 1.9720(5) -0.5319(3) 0.2117(5) 0.113(4) Uani 1 1 d . . .
C7D C 1.9629(5) -0.5042(3) 0.2107(6) 0.125(5) Uani 1 1 d . . .
H7D H 1.934798 -0.495099 0.215408 0.150 Uiso 1 1 calc R U .
C8D C 1.9399(6) -0.5543(3) 0.2200(5) 0.119(4) Uani 1 1 d . . .
C9D C 1.8914(6) -0.5497(3) 0.2203(8) 0.145(6) Uani 1 1 d . . .
H9D H 1.877244 -0.532200 0.212185 0.174 Uiso 1 1 calc R U .
C10D C 1.9588(9) -0.5787(3) 0.2323(7) 0.157(7) Uani 1 1 d . . .
H10G H 1.992703 -0.581588 0.233481 0.188 Uiso 1 1 calc R U .
C11D C 1.8618(6) -0.5706(4) 0.2325(7) 0.141(6) Uani 1 1 d . . .
H11D H 1.829499 -0.566763 0.235219 0.170 Uiso 1 1 calc R U .
C12D C 1.9327(8) -0.6007(3) 0.2438(9) 0.169(8) Uani 1 1 d . . .
H12D H 1.947588 -0.617914 0.253379 0.203 Uiso 1 1 calc R U .
C13D C 1.8805(6) -0.5949(3) 0.2396(6) 0.123(4) Uani 1 1 d . . .
C14D C 1.8519(6) -0.6186(3) 0.2530(7) 0.133(5) Uani 1 1 d . . .
C15D C 1.8614(7) -0.6443(4) 0.2561(7) 0.149(6) Uani 1 1 d . . .
H15D H 1.888409 -0.653827 0.250063 0.179 Uiso 1 1 calc R U .
C16D C 1.8157(9) -0.6831(3) 0.2860(8) 0.157(7) Uani 1 1 d . . .
C17D C 1.7848(10) -0.6878(5) 0.3098(8) 0.181(9) Uani 1 1 d . . .
H17G H 1.766980 -0.673683 0.319667 0.217 Uiso 1 1 calc R U .
C18D C 1.8469(9) -0.7024(4) 0.2725(7) 0.156(7) Uani 1 1 d . . .
H18D H 1.870811 -0.697955 0.256940 0.188 Uiso 1 1 calc R U .
C19D C 1.7800(12) -0.7159(6) 0.3199(10) 0.187(9) Uani 1 1 d . . .
H19G H 1.754524 -0.721112 0.333201 0.225 Uiso 1 1 calc R U .
C20D C 1.8371(14) -0.7292(4) 0.2857(12) 0.217(12) Uani 1 1 d . . .
H20G H 1.852253 -0.744041 0.274649 0.260 Uiso 1 1 calc R U .
C41P C 1.6050(6) -0.7971(4) 0.0277(7) 0.178(8) Uani 1 1 d D U .
C42P C 1.5730(6) -0.7741(3) 0.0152(6) 0.186(9) Uani 1 1 d D U .
H42P H 1.576940 -0.762027 -0.007660 0.223 Uiso 1 1 calc R U .
C43P C 1.5358(6) -0.7694(3) 0.0368(6) 0.175(8) Uani 1 1 d D U .
H43P H 1.514988 -0.753874 0.028916 0.209 Uiso 1 1 calc R U .
C44P C 1.5291(7) -0.7876(4) 0.0701(7) 0.190(9) Uani 1 1 d D U .
C45P C 1.5614(8) -0.8103(3) 0.0830(7) 0.189(8) Uani 1 1 d D U .
H45P H 1.556966 -0.822578 0.105441 0.227 Uiso 1 1 calc R U .
C46P C 1.6001(8) -0.8146(4) 0.0626(8) 0.220(11) Uani 1 1 d D U .
H46P H 1.622793 -0.829302 0.072270 0.264 Uiso 1 1 calc R U .
C47P C 1.6468(9) -0.8013(6) 0.0060(10) 0.232(12) Uani 1 1 d D U .
H47A H 1.644624 -0.787382 -0.017397 0.348 Uiso 1 1 calc R U .
H47B H 1.678766 -0.799603 0.028963 0.348 Uiso 1 1 calc R U .
H47C H 1.644060 -0.819474 -0.007664 0.348 Uiso 1 1 calc R U .
C48P C 1.4912(7) -0.7811(4) 0.0953(7) 0.197(9) Uani 1 1 d D U .
H48P H 1.457374 -0.785009 0.075034 0.236 Uiso 1 1 calc R U .
C49P C 1.4936(17) -0.7504(4) 0.1084(13) 0.32(2) Uani 1 1 d D U .
H49A H 1.468866 -0.746554 0.124739 0.480 Uiso 1 1 calc R U .
H49B H 1.526859 -0.746097 0.127838 0.480 Uiso 1 1 calc R U .
H49C H 1.486758 -0.739182 0.081081 0.480 Uiso 1 1 calc R U .
C50P C 1.4991(14) -0.7984(7) 0.1380(9) 0.273(16) Uani 1 1 d D U .
H50A H 1.473990 -0.793698 0.153472 0.409 Uiso 1 1 calc R U .
H50B H 1.496031 -0.817826 0.129700 0.409 Uiso 1 1 calc R U .
H50C H 1.532290 -0.794953 0.158083 0.409 Uiso 1 1 calc R U .
C51P C 2.0561(11) -0.3464(5) 0.2607(9) 0.189(8) Uani 1 1 d D U .
C52P C 2.0746(10) -0.3288(3) 0.2313(10) 0.193(11) Uani 1 1 d . . .
H52P H 2.056628 -0.312626 0.220418 0.231 Uiso 1 1 calc R U .
C53P C 2.1164(8) -0.3342(3) 0.2182(8) 0.156(7) Uani 1 1 d . . .
H53P H 2.126071 -0.321462 0.198934 0.187 Uiso 1 1 calc R U .
C54P C 2.1469(6) -0.3585(3) 0.2321(7) 0.145(6) Uani 1 1 d D . .
C55P C 2.1274(12) -0.3764(5) 0.2572(7) 0.189(11) Uani 1 1 d . . .
H55P H 2.142311 -0.393923 0.263288 0.227 Uiso 1 1 calc R U .
C56P C 2.0864(13) -0.3705(6) 0.2745(11) 0.201(10) Uani 1 1 d . U .
H56P H 2.078766 -0.382611 0.295761 0.241 Uiso 1 1 calc R U .
C57P C 2.0042(10) -0.3433(5) 0.2666(10) 0.199(10) Uani 1 1 d D . .
H57A H 1.990621 -0.325459 0.254944 0.299 Uiso 1 1 calc R U .
H57B H 1.982724 -0.357807 0.250057 0.299 Uiso 1 1 calc R U .
H57C H 2.005899 -0.344532 0.298779 0.299 Uiso 1 1 calc R U .
C58P C 2.1914(8) -0.3639(4) 0.2170(9) 0.198(10) Uani 1 1 d D U .
H58P H 2.186687 -0.353263 0.188463 0.238 Uiso 1 1 calc R U .
C59P C 2.2398(7) -0.3533(5) 0.2489(10) 0.243(16) Uani 1 1 d D . .
H59A H 2.267570 -0.357678 0.236499 0.364 Uiso 1 1 calc R U .
H59B H 2.237669 -0.333412 0.252018 0.364 Uiso 1 1 calc R U .
H59C H 2.245174 -0.361885 0.278551 0.364 Uiso 1 1 calc R U .
C60P C 2.1977(7) -0.3936(4) 0.2044(10) 0.195(10) Uani 1 1 d D . .
H60A H 2.228140 -0.395402 0.194764 0.293 Uiso 1 1 calc R U .
H60B H 2.199913 -0.405366 0.230594 0.293 Uiso 1 1 calc R U .
H60C H 2.169081 -0.399120 0.179602 0.293 Uiso 1 1 calc R U .
C61P C 1.7948(8) -0.7780(4) 0.4053(10) 0.252(9) Uani 1 1 d D U .
C62P C 1.7895(7) -0.8047(3) 0.3873(8) 0.247(8) Uani 1 1 d D U .
H62P H 1.761190 -0.815316 0.387752 0.296 Uiso 1 1 calc R U .
C63P C 1.8261(8) -0.8159(3) 0.3686(9) 0.253(9) Uani 1 1 d D U .
H63P H 1.822186 -0.833796 0.356364 0.303 Uiso 1 1 calc R U .
C64P C 1.8685(9) -0.8002(4) 0.3683(11) 0.253(8) Uani 1 1 d D U .
C65P C 1.8744(8) -0.7738(4) 0.3874(11) 0.239(8) Uani 1 1 d D U .
H65P H 1.902684 -0.763224 0.387137 0.287 Uiso 1 1 calc R U .
C66P C 1.8382(8) -0.7631(3) 0.4072(10) 0.234(8) Uani 1 1 d D U .
H66P H 1.843294 -0.745763 0.421705 0.281 Uiso 1 1 calc R U .
C67P C 1.7535(11) -0.7653(6) 0.4218(15) 0.295(14) Uani 1 1 d D U .
H67A H 1.763212 -0.746881 0.433154 0.443 Uiso 1 1 calc R U .
H67B H 1.723047 -0.764416 0.396848 0.443 Uiso 1 1 calc R U .
H67C H 1.747547 -0.776556 0.446186 0.443 Uiso 1 1 calc R U .
C68P C 1.9069(9) -0.8112(4) 0.3463(10) 0.278(10) Uani 1 1 d D U .
H68P H 1.888762 -0.816438 0.314710 0.334 Uiso 1 1 calc R U .
C69P C 1.9321(13) -0.8369(5) 0.3697(16) 0.305(17) Uani 1 1 d D U .
H69A H 1.956532 -0.843317 0.354466 0.457 Uiso 1 1 calc R U .
H69B H 1.948936 -0.832806 0.401302 0.457 Uiso 1 1 calc R U .
H69C H 1.907143 -0.851168 0.368202 0.457 Uiso 1 1 calc R U .
C70P C 1.9451(12) -0.7894(5) 0.3433(15) 0.276(13) Uani 1 1 d D U .
H70A H 1.969184 -0.797171 0.329019 0.414 Uiso 1 1 calc R U .
H70B H 1.928034 -0.773941 0.325263 0.414 Uiso 1 1 calc R U .
H70C H 1.962361 -0.782993 0.373735 0.414 Uiso 1 1 calc R U .
C71P C 2.1807(5) -0.4267(2) -0.2696(6) 0.161(4) Uani 1 1 d D U .
C72P C 2.1429(4) -0.4464(3) -0.2851(6) 0.159(4) Uani 1 1 d D U .
H72P H 2.109104 -0.440872 -0.294503 0.191 Uiso 1 1 calc R U .
C73P C 2.1554(6) -0.4742(3) -0.2867(6) 0.174(4) Uani 1 1 d D U .
H73P H 2.129791 -0.487412 -0.296492 0.208 Uiso 1 1 calc R U .
C74P C 2.2055(7) -0.4826(3) -0.2740(7) 0.191(5) Uani 1 1 d D U .
C75P C 2.2433(5) -0.4630(3) -0.2583(8) 0.195(6) Uani 1 1 d D U .
H75P H 2.277050 -0.468578 -0.248022 0.235 Uiso 1 1 calc R U .
C76P C 2.2311(5) -0.4348(3) -0.2579(8) 0.192(5) Uani 1 1 d D U .
H76P H 2.256670 -0.421488 -0.249869 0.230 Uiso 1 1 calc R U .
C77P C 2.1665(7) -0.3972(3) -0.2674(8) 0.172(6) Uani 1 1 d D U .
H77A H 2.196515 -0.386117 -0.256067 0.258 Uiso 1 1 calc R U .
H77B H 2.148425 -0.390862 -0.297674 0.258 Uiso 1 1 calc R U .
H77C H 2.145198 -0.395287 -0.247093 0.258 Uiso 1 1 calc R U .
C78P C 2.2185(9) -0.5128(3) -0.2739(8) 0.247(9) Uani 1 1 d D U .
H78P H 2.255485 -0.514210 -0.267231 0.297 Uiso 1 1 calc R U .
C79P C 2.1959(18) -0.5265(6) -0.3194(9) 0.288(17) Uani 1 1 d D U .
H79A H 2.205401 -0.545860 -0.317441 0.433 Uiso 1 1 calc R U .
H79B H 2.159651 -0.525014 -0.327203 0.433 Uiso 1 1 calc R U .
H79C H 2.208190 -0.517558 -0.342620 0.433 Uiso 1 1 calc R U .
C80P C 2.203(2) -0.5284(5) -0.2364(10) 0.319(18) Uani 1 1 d D U .
H80A H 2.217579 -0.519480 -0.207283 0.478 Uiso 1 1 calc R U .
H80B H 2.166700 -0.528246 -0.242966 0.478 Uiso 1 1 calc R U .
H80C H 2.214797 -0.547268 -0.235226 0.478 Uiso 1 1 calc R U .
O9L O 1.8859(5) -0.3659(2) -0.0083(6) 0.154(3) Uani 1 1 d . U .
O10L O 1.9739(5) -0.3808(3) -0.0329(6) 0.149(3) Uani 1 1 d . U .
O11L O 1.9950(5) -0.3641(2) 0.1656(6) 0.149(3) Uani 1 1 d . U .
O12L O 2.0822(5) -0.3764(2) 0.1390(6) 0.150(3) Uani 1 1 d . U .
C21L C 1.9171(8) -0.3664(3) 0.0313(9) 0.140(4) Uani 1 1 d . U .
C22L C 1.9937(7) -0.3787(3) 0.0084(8) 0.135(4) Uani 1 1 d . U .
C23L C 1.8962(8) -0.3597(4) 0.0675(9) 0.156(4) Uani 1 1 d . U .
H23L H 1.862334 -0.354271 0.060755 0.187 Uiso 1 1 calc R U .
C24L C 1.9710(7) -0.3742(3) 0.0460(8) 0.138(3) Uani 1 1 d . U .
C25L C 2.0473(7) -0.3797(3) 0.0218(8) 0.136(4) Uani 1 1 d . U .
H25L H 2.064076 -0.381139 -0.001018 0.163 Uiso 1 1 calc R U .
C26L C 1.9245(8) -0.3609(4) 0.1123(9) 0.161(5) Uani 1 1 d . U .
H26L H 1.908522 -0.358988 0.135575 0.193 Uiso 1 1 calc R U .
C27L C 1.9997(6) -0.3728(3) 0.0908(7) 0.131(3) Uani 1 1 d . U .
C28L C 2.0753(6) -0.3787(3) 0.0663(7) 0.130(3) Uani 1 1 d . U .
H28L H 2.110454 -0.379611 0.073152 0.156 Uiso 1 1 calc R U .
C29L C 1.9738(8) -0.3648(3) 0.1235(9) 0.142(4) Uani 1 1 d . U .
C30L C 2.0527(8) -0.3762(3) 0.1018(9) 0.136(4) Uani 1 1 d . U .
O13L O 1.6033(7) -0.7617(3) 0.1470(7) 0.190(5) Uani 1 1 d . U .
O14L O 1.6788(5) -0.7753(2) 0.1068(6) 0.160(4) Uani 1 1 d . U .
O15L O 1.7309(8) -0.7702(3) 0.3109(7) 0.195(5) Uani 1 1 d . U .
O16L O 1.8048(7) -0.7865(2) 0.2752(6) 0.178(4) Uani 1 1 d . U .
C31L C 1.6380(9) -0.7650(3) 0.1864(10) 0.159(4) Uani 1 1 d . U .
C32L C 1.7047(8) -0.7779(3) 0.1491(9) 0.145(4) Uani 1 1 d . U .
C33L C 1.6246(10) -0.7626(4) 0.2270(11) 0.175(5) Uani 1 1 d . U .
H33L H 1.589869 -0.761343 0.223600 0.210 Uiso 1 1 calc R U .
C34L C 1.6864(8) -0.7719(3) 0.1896(9) 0.153(4) Uani 1 1 d . U .
C35L C 1.7553(8) -0.7881(4) 0.1580(9) 0.160(4) Uani 1 1 d . U .
H35L H 1.767893 -0.792595 0.133220 0.192 Uiso 1 1 calc R U .
C36L C 1.6516(12) -0.7619(5) 0.2673(12) 0.184(5) Uani 1 1 d . U .
H36L H 1.639328 -0.755959 0.291539 0.221 Uiso 1 1 calc R U .
C37L C 1.7222(9) -0.7748(3) 0.2358(9) 0.159(4) Uani 1 1 d . U .
C38L C 1.7845(10) -0.7912(4) 0.1997(10) 0.168(5) Uani 1 1 d . U .
H38L H 1.816814 -0.798661 0.204135 0.201 Uiso 1 1 calc R U .
C39L C 1.7027(11) -0.7708(4) 0.2740(11) 0.167(5) Uani 1 1 d . U .
C40L C 1.7688(11) -0.7838(4) 0.2369(10) 0.167(4) Uani 1 1 d . U .
Ru1E Ru 2.34848(6) -0.46886(4) 0.05142(7) 0.1575(6) Uani 1 1 d . U .
Ru2E Ru 1.63819(10) -0.52537(7) 0.21078(11) 0.2169(10) Uani 1 1 d . U .
Ru1F Ru 2.18856(7) -0.45797(4) -0.21916(7) 0.1586(5) Uani 1 1 d . U .
Ru2F Ru 1.47324(8) -0.53937(5) -0.05614(11) 0.2008(9) Uani 1 1 d . U .
N1E N 2.2747(5) -0.4676(3) 0.0595(6) 0.144(4) Uani 1 1 d . U .
N2E N 2.1091(6) -0.4380(3) 0.0754(6) 0.151(4) Uani 1 1 d . U .
N3E N 2.0647(6) -0.4416(3) 0.0754(6) 0.147(4) Uani 1 1 d . U .
N4E N 2.1299(5) -0.4626(3) 0.0684(5) 0.135(3) Uani 1 1 d . U .
N5E N 1.8104(6) -0.5227(4) 0.1138(7) 0.164(4) Uani 1 1 d . U .
N6E N 1.8741(5) -0.5440(3) 0.1050(5) 0.142(4) Uani 1 1 d . U .
N7E N 1.8326(6) -0.5489(4) 0.1131(6) 0.160(4) Uani 1 1 d . U .
N8E N 1.6923(7) -0.5249(5) 0.1766(8) 0.192(5) Uani 1 1 d . U .
C1E C 2.2487(7) -0.4883(3) 0.0587(7) 0.139(4) Uani 1 1 d . U .
H1E H 2.263741 -0.505451 0.056739 0.166 Uiso 1 1 calc R U .
C2E C 2.2566(6) -0.4431(4) 0.0664(8) 0.152(5) Uani 1 1 d . U .
H2E H 2.276177 -0.427090 0.067934 0.182 Uiso 1 1 calc R U .
C3E C 2.2014(6) -0.4886(3) 0.0602(6) 0.132(4) Uani 1 1 d . U .
H3E H 2.183928 -0.505406 0.057705 0.158 Uiso 1 1 calc R U .
C4E C 2.2071(6) -0.4413(3) 0.0716(8) 0.151(5) Uani 1 1 d . U .
H4E H 2.194188 -0.424506 0.078866 0.181 Uiso 1 1 calc R U .
C5E C 2.1788(6) -0.4652(3) 0.0654(7) 0.132(4) Uani 1 1 d . U .
C6E C 2.0559(7) -0.4678(4) 0.0701(7) 0.142(4) Uani 1 1 d . U .
C7E C 2.0971(6) -0.4822(3) 0.0674(7) 0.136(4) Uani 1 1 d . U .
H7E H 2.101042 -0.501423 0.065268 0.163 Uiso 1 1 calc R U .
C8E C 2.0077(6) -0.4809(3) 0.0754(7) 0.133(4) Uani 1 1 d . U .
C9E C 2.0018(6) -0.5069(3) 0.0751(7) 0.138(4) Uani 1 1 d . U .
H9E H 2.026565 -0.518057 0.068342 0.166 Uiso 1 1 calc R U .
C10E C 1.9724(6) -0.4634(4) 0.0823(7) 0.138(4) Uani 1 1 d . U .
H10H H 1.976929 -0.444193 0.083315 0.165 Uiso 1 1 calc R U .
C11E C 1.9601(7) -0.5199(4) 0.0842(7) 0.144(4) Uani 1 1 d . U .
H11E H 1.957768 -0.539088 0.087465 0.173 Uiso 1 1 calc R U .
C12E C 1.9295(6) -0.4756(4) 0.0877(7) 0.144(5) Uani 1 1 d . U .
H12E H 1.903422 -0.464094 0.091201 0.173 Uiso 1 1 calc R U .
C13E C 1.9233(7) -0.5020(4) 0.0880(7) 0.147(4) Uani 1 1 d . U .
C14E C 1.8382(7) -0.5017(4) 0.1085(8) 0.153(5) Uani 1 1 d . U .
H14E H 1.832144 -0.482744 0.110591 0.184 Uiso 1 1 calc R U .
C15E C 1.8787(7) -0.5146(4) 0.0991(7) 0.144(4) Uani 1 1 d . U .
C16E C 1.7690(7) -0.5229(5) 0.1339(9) 0.170(5) Uani 1 1 d . U .
C17E C 1.7492(8) -0.5507(5) 0.1436(9) 0.176(5) Uani 1 1 d . U .
H17H H 1.761289 -0.567463 0.135283 0.211 Uiso 1 1 calc R U .
C18E C 1.7495(9) -0.4987(6) 0.1443(10) 0.192(6) Uani 1 1 d . U .
H18E H 1.764097 -0.481582 0.141209 0.230 Uiso 1 1 calc R U .
C19E C 1.7116(7) -0.5494(5) 0.1657(9) 0.181(6) Uani 1 1 d . U .
H19H H 1.698723 -0.566028 0.173695 0.217 Uiso 1 1 calc R U .
C20E C 1.7091(9) -0.5007(6) 0.1590(11) 0.196(6) Uani 1 1 d . U .
H20H H 1.689626 -0.484632 0.157604 0.236 Uiso 1 1 calc R U .
N1F N 2.1218(6) -0.4620(3) -0.1995(6) 0.150(4) Uani 1 1 d . U .
N2F N 1.9667(7) -0.4434(4) -0.1566(7) 0.175(5) Uani 1 1 d . U .
N3F N 1.9249(7) -0.4505(4) -0.1496(7) 0.172(5) Uani 1 1 d . U .
N4F N 1.9844(7) -0.4686(4) -0.1661(6) 0.156(4) Uani 1 1 d . U .
N5F N 1.6783(8) -0.5379(5) -0.1034(8) 0.186(5) Uani 1 1 d . U .
N6F N 1.7420(8) -0.5564(5) -0.1179(8) 0.186(5) Uani 1 1 d . U .
N7F N 1.7051(8) -0.5622(5) -0.0990(8) 0.194(5) Uani 1 1 d . U .
N8F N 1.5450(7) -0.5372(5) -0.0659(8) 0.187(5) Uani 1 1 d . U .
C1F C 2.1003(8) -0.4875(4) -0.1955(7) 0.145(4) Uani 1 1 d . U .
H1F H 2.113676 -0.504061 -0.203123 0.174 Uiso 1 1 calc R U .
C2F C 2.0981(8) -0.4416(4) -0.1898(8) 0.157(5) Uani 1 1 d . U .
H2F H 2.112625 -0.424174 -0.190926 0.188 Uiso 1 1 calc R U .
C3F C 2.0606(7) -0.4870(4) -0.1808(6) 0.143(4) Uani 1 1 d . U .
H3F H 2.049084 -0.504024 -0.172617 0.171 Uiso 1 1 calc R U .
C4F C 2.0557(8) -0.4418(4) -0.1784(8) 0.160(5) Uani 1 1 d . U .
H4F H 2.040339 -0.425563 -0.172142 0.192 Uiso 1 1 calc R U .
C5F C 2.0366(8) -0.4660(4) -0.1765(7) 0.143(4) Uani 1 1 d . U .
C6F C 1.9188(8) -0.4783(5) -0.1505(7) 0.156(4) Uani 1 1 d . U .
C7F C 1.9590(8) -0.4904(4) -0.1649(7) 0.151(4) Uani 1 1 d . U .
H7F H 1.964862 -0.508810 -0.171576 0.181 Uiso 1 1 calc R U .
C8F C 1.8771(9) -0.4887(5) -0.1427(7) 0.159(4) Uani 1 1 d . U .
C9F C 1.8756(9) -0.5189(5) -0.1377(7) 0.163(5) Uani 1 1 d . U .
H9F H 1.904259 -0.529430 -0.137052 0.195 Uiso 1 1 calc R U .
C10F C 1.8333(8) -0.4766(5) -0.1450(7) 0.160(5) Uani 1 1 d . U .
H10I H 1.828833 -0.458451 -0.156396 0.192 Uiso 1 1 calc R U .
C11F C 1.8317(9) -0.5322(5) -0.1339(7) 0.162(5) Uani 1 1 d . U .
H11F H 1.827842 -0.551493 -0.135889 0.195 Uiso 1 1 calc R U .
C12F C 1.7938(9) -0.4883(5) -0.1320(8) 0.168(5) Uani 1 1 d . U .
H12F H 1.768007 -0.477068 -0.127242 0.201 Uiso 1 1 calc R U .
C13F C 1.7923(9) -0.5139(6) -0.1265(8) 0.167(5) Uani 1 1 d . U .
C14F C 1.7045(9) -0.5190(6) -0.1089(9) 0.175(5) Uani 1 1 d . U .
H14F H 1.697766 -0.500193 -0.105837 0.210 Uiso 1 1 calc R U .
C15F C 1.7460(10) -0.5293(5) -0.1204(8) 0.174(5) Uani 1 1 d . U .
C16F C 1.6329(10) -0.5402(6) -0.0916(11) 0.189(6) Uani 1 1 d . U .
C17F C 1.6197(8) -0.5586(6) -0.0707(10) 0.184(6) Uani 1 1 d . U .
H17I H 1.642621 -0.572778 -0.058287 0.221 Uiso 1 1 calc R U .
C18F C 1.6120(9) -0.5141(6) -0.0898(10) 0.194(6) Uani 1 1 d . U .
H18F H 1.626920 -0.497910 -0.097033 0.233 Uiso 1 1 calc R U .
C19F C 1.5741(8) -0.5596(6) -0.0645(10) 0.191(6) Uani 1 1 d . U .
H19I H 1.561505 -0.576881 -0.058887 0.229 Uiso 1 1 calc R U .
C20F C 1.5643(10) -0.5137(7) -0.0757(12) 0.207(7) Uani 1 1 d . U .
H20I H 1.548082 -0.496884 -0.073807 0.248 Uiso 1 1 calc R U .
C81P C 1.4196(8) -0.5737(3) -0.0833(8) 0.219(6) Uani 1 1 d D U .
C82P C 1.3983(7) -0.5555(3) -0.0581(7) 0.213(6) Uani 1 1 d D U .
H82P H 1.385091 -0.562340 -0.034954 0.256 Uiso 1 1 calc R U .
C83P C 1.3966(6) -0.5274(3) -0.0675(6) 0.200(6) Uani 1 1 d D U .
H83P H 1.384661 -0.515072 -0.049072 0.240 Uiso 1 1 calc R U .
C84P C 1.4127(7) -0.5174(3) -0.1043(7) 0.200(5) Uani 1 1 d D U .
C85P C 1.4425(8) -0.5348(4) -0.1231(8) 0.213(5) Uani 1 1 d D U .
H85P H 1.464443 -0.527368 -0.138640 0.255 Uiso 1 1 calc R U .
C86P C 1.4387(8) -0.5634(3) -0.1182(7) 0.218(6) Uani 1 1 d D U .
H86P H 1.448915 -0.575588 -0.138034 0.262 Uiso 1 1 calc R U .
C87P C 1.4220(13) -0.6039(3) -0.0727(12) 0.256(12) Uani 1 1 d D U .
H87A H 1.437724 -0.613521 -0.093035 0.383 Uiso 1 1 calc R U .
H87B H 1.441532 -0.606764 -0.041372 0.383 Uiso 1 1 calc R U .
H87C H 1.388298 -0.610946 -0.076818 0.383 Uiso 1 1 calc R U .
C88P C 1.4111(6) -0.4870(3) -0.1141(7) 0.207(7) Uani 1 1 d D U .
H88P H 1.441663 -0.482587 -0.123473 0.248 Uiso 1 1 calc R U .
C89P C 1.4131(9) -0.4700(4) -0.0725(8) 0.214(8) Uani 1 1 d D U .
H89A H 1.411922 -0.450533 -0.080464 0.321 Uiso 1 1 calc R U .
H89B H 1.384631 -0.474468 -0.061151 0.321 Uiso 1 1 calc R U .
H89C H 1.443976 -0.473845 -0.049186 0.321 Uiso 1 1 calc R U .
C90P C 1.3667(9) -0.4793(5) -0.1537(8) 0.227(9) Uani 1 1 d D U .
H90A H 1.366968 -0.459597 -0.158926 0.341 Uiso 1 1 calc R U .
H90B H 1.368974 -0.489059 -0.180860 0.341 Uiso 1 1 calc R U .
H90C H 1.335848 -0.484423 -0.146642 0.341 Uiso 1 1 calc R U .
C91P C 2.4040(7) -0.4395(3) 0.0898(7) 0.204(6) Uani 1 1 d D U .
C92P C 2.3794(7) -0.4528(4) 0.1182(6) 0.212(6) Uani 1 1 d D U .
H92P H 2.364886 -0.442365 0.137195 0.255 Uiso 1 1 calc R U .
C93P C 2.3765(7) -0.4813(4) 0.1185(6) 0.199(5) Uani 1 1 d D U .
H93P H 2.359730 -0.490113 0.137548 0.239 Uiso 1 1 calc R U .
C94P C 2.3985(7) -0.4973(3) 0.0902(7) 0.187(5) Uani 1 1 d D U .
C95P C 2.4225(7) -0.4840(3) 0.0617(7) 0.189(6) Uani 1 1 d D U .
H95P H 2.436772 -0.494381 0.042455 0.226 Uiso 1 1 calc R U .
C96P C 2.4255(7) -0.4550(3) 0.0616(7) 0.198(6) Uani 1 1 d D U .
H96P H 2.442117 -0.446055 0.042485 0.238 Uiso 1 1 calc R U .
C97P C 2.4059(12) -0.4085(3) 0.0887(10) 0.266(12) Uani 1 1 d D U .
H97A H 2.424155 -0.402679 0.067366 0.398 Uiso 1 1 calc R U .
H97B H 2.371986 -0.401228 0.079124 0.398 Uiso 1 1 calc R U .
H97C H 2.422692 -0.401629 0.118900 0.398 Uiso 1 1 calc R U .
C98P C 2.3970(7) -0.5281(3) 0.0935(7) 0.204(7) Uani 1 1 d D U .
H98P H 2.369927 -0.532359 0.107848 0.244 Uiso 1 1 calc R U .
C99P C 2.3834(13) -0.5426(5) 0.0484(9) 0.262(14) Uani 1 1 d D U .
H99A H 2.383255 -0.562379 0.053371 0.394 Uiso 1 1 calc R U .
H99B H 2.350403 -0.536699 0.030705 0.394 Uiso 1 1 calc R U .
H99C H 2.407894 -0.538166 0.032064 0.394 Uiso 1 1 calc R U .
C100 C 2.4446(10) -0.5395(5) 0.1250(10) 0.260(14) Uani 1 1 d D U .
H10J H 2.442242 -0.559432 0.126294 0.390 Uiso 1 1 calc R U .
H10K H 2.472944 -0.534498 0.113751 0.390 Uiso 1 1 calc R U .
H10L H 2.449340 -0.531888 0.155344 0.390 Uiso 1 1 calc R U .
C101 C 1.6311(10) -0.5500(4) 0.2591(10) 0.267(7) Uani 1 1 d D U .
C102 C 1.6820(9) -0.5426(5) 0.2717(9) 0.257(7) Uani 1 1 d D U .
H102 H 1.706896 -0.556313 0.278528 0.309 Uiso 1 1 calc R U .
C103 C 1.6956(8) -0.5149(5) 0.2740(10) 0.261(8) Uani 1 1 d D U .
H103 H 1.729674 -0.510080 0.281158 0.313 Uiso 1 1 calc R U .
C104 C 1.6587(9) -0.4941(4) 0.2659(12) 0.264(8) Uani 1 1 d D U .
C105 C 1.6081(8) -0.5016(5) 0.2551(12) 0.269(8) Uani 1 1 d D U .
H105 H 1.583170 -0.487928 0.249062 0.322 Uiso 1 1 calc R U .
C106 C 1.5945(8) -0.5294(5) 0.2531(12) 0.269(8) Uani 1 1 d D U .
H106 H 1.560592 -0.534350 0.247781 0.323 Uiso 1 1 calc R U .
C107 C 1.6165(14) -0.5786(5) 0.2419(14) 0.290(10) Uani 1 1 d D U .
H10M H 1.646135 -0.590297 0.248708 0.435 Uiso 1 1 calc R U .
H10N H 1.592533 -0.586043 0.256730 0.435 Uiso 1 1 calc R U .
H10O H 1.601518 -0.578135 0.209191 0.435 Uiso 1 1 calc R U .
C108 C 1.6736(12) -0.4649(5) 0.2607(12) 0.313(12) Uani 1 1 d D U .
H108 H 1.682061 -0.464453 0.231201 0.376 Uiso 1 1 calc R U .
C109 C 1.6312(16) -0.4447(6) 0.255(2) 0.42(3) Uani 1 1 d D U .
H10P H 1.601911 -0.451421 0.232514 0.628 Uiso 1 1 calc R U .
H10Q H 1.623335 -0.442647 0.284271 0.628 Uiso 1 1 calc R U .
H10R H 1.641135 -0.426960 0.245884 0.628 Uiso 1 1 calc R U .
C110 C 1.7205(13) -0.4561(7) 0.2954(16) 0.310(17) Uani 1 1 d D U .
H11G H 1.727897 -0.437059 0.290024 0.465 Uiso 1 1 calc R U .
H11H H 1.715927 -0.457851 0.325725 0.465 Uiso 1 1 calc R U .
H11I H 1.748215 -0.467754 0.293119 0.465 Uiso 1 1 calc R U .
C111 C 1.8385(9) -0.6382(4) -0.2186(8) 0.254(9) Uani 1 1 d D U .
C112 C 1.7966(7) -0.6557(5) -0.2278(7) 0.239(8) Uani 1 1 d D U .
H112 H 1.764255 -0.648288 -0.239501 0.287 Uiso 1 1 calc R U .
C113 C 1.8026(8) -0.6839(5) -0.2197(8) 0.260(9) Uani 1 1 d D U .
H113 H 1.774278 -0.695418 -0.224941 0.312 Uiso 1 1 calc R U .
C114 C 1.8510(9) -0.6951(4) -0.2037(11) 0.274(10) Uani 1 1 d D U .
C115 C 1.8929(7) -0.6780(5) -0.1971(9) 0.271(9) Uani 1 1 d D U .
H115 H 1.925318 -0.685639 -0.189759 0.325 Uiso 1 1 calc R U .
C116 C 1.8864(7) -0.6494(5) -0.2017(8) 0.254(9) Uani 1 1 d D U .
H116 H 1.914426 -0.637641 -0.193200 0.304 Uiso 1 1 calc R U .
C117 C 1.8308(12) -0.6075(5) -0.2223(8) 0.271(12) Uani 1 1 d D U .
H11J H 1.863173 -0.598312 -0.214928 0.407 Uiso 1 1 calc R U .
H11K H 1.811918 -0.602727 -0.253095 0.407 Uiso 1 1 calc R U .
H11L H 1.812420 -0.601555 -0.201063 0.407 Uiso 1 1 calc R U .
C118 C 1.8571(13) -0.7246(5) -0.1876(11) 0.292(11) Uani 1 1 d D U .
H118 H 1.859036 -0.736579 -0.213375 0.350 Uiso 1 1 calc R U .
C119 C 1.8161(13) -0.7354(9) -0.1681(16) 0.308(15) Uani 1 1 d D U .
H11M H 1.823075 -0.754418 -0.158724 0.461 Uiso 1 1 calc R U .
H11N H 1.814798 -0.724285 -0.142000 0.461 Uiso 1 1 calc R U .
H11O H 1.784072 -0.734314 -0.191190 0.461 Uiso 1 1 calc R U .
C120 C 1.9018(13) -0.7308(12) -0.1468(14) 0.327(17) Uani 1 1 d D U .
H12G H 1.902095 -0.750319 -0.139382 0.491 Uiso 1 1 calc R U .
H12H H 1.932663 -0.726105 -0.154198 0.491 Uiso 1 1 calc R U .
H12I H 1.899178 -0.720028 -0.120749 0.491 Uiso 1 1 calc R U .
O17L O 2.3183(4) -0.4954(2) -0.0001(5) 0.134(3) Uani 1 1 d D . .
O18L O 2.3209(5) -0.4382(2) 0.0058(5) 0.129(3) Uani 1 1 d D . .
O19L O 2.2149(6) -0.4884(3) -0.1774(5) 0.181(6) Uani 1 1 d D . .
O20L O 2.2108(6) -0.4330(2) -0.1645(6) 0.156(4) Uani 1 1 d D . .
C41L C 2.2924(6) -0.4923(3) -0.0390(8) 0.134(6) Uani 1 1 d D . .
C42L C 2.2927(7) -0.4404(3) -0.0340(8) 0.132(5) Uani 1 1 d D . .
C43L C 2.2774(6) -0.5138(4) -0.0692(9) 0.155(8) Uani 1 1 d D . .
H43L H 2.287411 -0.531433 -0.057306 0.187 Uiso 1 1 calc R U .
C44L C 2.2794(7) -0.4643(4) -0.0596(6) 0.142(6) Uani 1 1 d D . .
C45L C 2.2756(7) -0.4140(4) -0.0548(8) 0.140(5) Uani 1 1 d D . .
H45L H 2.286476 -0.397428 -0.039188 0.168 Uiso 1 1 calc R U .
C46L C 2.2499(6) -0.5133(4) -0.1143(7) 0.134(5) Uani 1 1 d D . .
H46L H 2.240267 -0.529819 -0.130587 0.161 Uiso 1 1 calc R U .
C47L C 2.2470(6) -0.4630(3) -0.1046(8) 0.149(7) Uani 1 1 d D . .
C48L C 2.2456(7) -0.4138(3) -0.0947(8) 0.138(5) Uani 1 1 d D . .
H48L H 2.229072 -0.397144 -0.105477 0.166 Uiso 1 1 calc R U .
C49L C 2.2364(6) -0.4875(3) -0.1355(7) 0.152(7) Uani 1 1 d D . .
C50L C 2.2349(6) -0.4384(3) -0.1256(7) 0.134(5) Uani 1 1 d D . .
O21L O 1.6071(6) -0.5569(4) 0.1682(7) 0.199(7) Uani 1 1 d D . .
O22L O 1.6030(7) -0.5009(4) 0.1624(8) 0.209(7) Uani 1 1 d D U .
O23L O 1.5034(5) -0.5652(4) -0.0056(7) 0.184(6) Uani 1 1 d D . .
O24L O 1.5012(7) -0.5084(3) -0.0118(7) 0.178(5) Uani 1 1 d D U .
C51L C 1.5809(8) -0.5567(5) 0.1295(10) 0.157(7) Uani 1 1 d D U .
C52L C 1.5796(8) -0.5056(5) 0.1215(10) 0.171(8) Uani 1 1 d D U .
C53L C 1.5622(8) -0.5813(5) 0.1076(12) 0.177(9) Uani 1 1 d D . .
H53L H 1.567654 -0.597732 0.124745 0.212 Uiso 1 1 calc R U .
C54L C 1.5699(7) -0.5309(5) 0.1008(9) 0.200(14) Uani 1 1 d D . .
C55L C 1.5608(9) -0.4816(5) 0.0949(9) 0.164(7) Uani 1 1 d D . .
H55L H 1.563466 -0.464339 0.109475 0.197 Uiso 1 1 calc R U .
C56L C 1.5371(8) -0.5829(5) 0.0635(10) 0.171(8) Uani 1 1 d D . .
H56L H 1.526462 -0.600404 0.051378 0.205 Uiso 1 1 calc R U .
C57L C 1.5416(7) -0.5328(4) 0.0553(10) 0.184(10) Uani 1 1 d D . .
C58L C 1.5406(9) -0.4830(4) 0.0519(11) 0.197(11) Uani 1 1 d D . .
H58L H 1.534094 -0.466671 0.034691 0.236 Uiso 1 1 calc R U .
C59L C 1.5258(6) -0.5604(4) 0.0346(9) 0.147(7) Uani 1 1 d D . .
C60L C 1.5269(9) -0.5103(4) 0.0281(9) 0.164(7) Uani 1 1 d D . .
O1EA O 2.1055(6) -0.4787(3) -0.0561(7) 0.219(7) Uani 1 1 d D . .
C1EA C 2.1190(9) -0.4493(4) -0.0620(11) 0.267(16) Uani 1 1 d D U .
H1E1 H 2.123066 -0.446506 -0.092603 0.321 Uiso 1 1 calc R U .
H1E2 H 2.150512 -0.444514 -0.039523 0.321 Uiso 1 1 calc R U .
C2EA C 2.0757(10) -0.4313(4) -0.0552(10) 0.217(12) Uani 1 1 d D . .
H2E1 H 2.083185 -0.411991 -0.058805 0.325 Uiso 1 1 calc R U .
H2E2 H 2.044743 -0.436237 -0.077659 0.325 Uiso 1 1 calc R U .
H2E3 H 2.072070 -0.434253 -0.024809 0.325 Uiso 1 1 calc R U .
C3EA C 2.1455(7) -0.4974(4) -0.0640(9) 0.183(8) Uani 1 1 d D U .
H3E1 H 2.177619 -0.493377 -0.041752 0.220 Uiso 1 1 calc R U .
H3E2 H 2.149292 -0.494296 -0.094641 0.220 Uiso 1 1 calc R U .
C4EA C 2.1305(13) -0.5272(4) -0.0592(13) 0.247(15) Uani 1 1 d D . .
H4E1 H 2.156133 -0.539466 -0.064259 0.371 Uiso 1 1 calc R U .
H4E2 H 2.127008 -0.530182 -0.028727 0.371 Uiso 1 1 calc R U .
H4E3 H 2.098761 -0.531099 -0.081467 0.371 Uiso 1 1 calc R U .
S1S S 1.9868(4) -0.57372(13) -0.1709(3) 0.230(3) Uani 1 1 d D U .
F1S F 2.0666(5) -0.6059(4) -0.1232(8) 0.293(8) Uani 1 1 d D U .
F2S F 2.0318(10) -0.5753(4) -0.0777(5) 0.362(12) Uani 1 1 d D U .
F3S F 1.9866(6) -0.6157(3) -0.1113(6) 0.268(7) Uani 1 1 d D U .
O1S O 1.9240(6) -0.5620(4) -0.1621(7) 0.277(9) Uani 1 1 d D U .
O2S O 2.0223(8) -0.5438(3) -0.1804(7) 0.279(9) Uani 1 1 d D U .
O3S O 1.9712(7) -0.5981(4) -0.2197(6) 0.256(8) Uani 1 1 d D U .
C1S C 2.0209(6) -0.5937(3) -0.1170(5) 0.285(7) Uani 1 1 d D U .
S2S S 2.1897(3) -0.56205(12) 0.1017(3) 0.224(3) Uani 1 1 d D U .
F4S F 2.1275(7) -0.5622(7) 0.0133(7) 0.418(14) Uani 1 1 d D U .
F5S F 2.1829(11) -0.6010(3) 0.0346(6) 0.322(10) Uani 1 1 d D U .
F6S F 2.2163(8) -0.5567(3) 0.0227(6) 0.272(7) Uani 1 1 d D U .
O4S O 2.1808(7) -0.5921(3) 0.1353(7) 0.271(9) Uani 1 1 d D U .
O5S O 2.2519(5) -0.5457(4) 0.1247(7) 0.255(7) Uani 1 1 d D U .
O6S O 2.1402(7) -0.5351(4) 0.1051(9) 0.344(12) Uani 1 1 d D U .
C2S C 2.1781(7) -0.5712(4) 0.0391(4) 0.295(8) Uani 1 1 d D U .
S3S S 2.0705(6) -0.3604(2) -0.1808(4) 0.324(6) Uani 1 1 d D U .
F7S F 2.1353(9) -0.3857(3) -0.1066(6) 0.327(10) Uani 1 1 d D U .
F8S F 2.0906(8) -0.3466(4) -0.0896(6) 0.305(8) Uani 1 1 d D U .
F9S F 2.1586(6) -0.3398(4) -0.1232(8) 0.340(9) Uani 1 1 d D U .
O7S O 2.0579(14) -0.3257(4) -0.2068(9) 0.423(17) Uani 1 1 d D U .
O8S O 2.0103(8) -0.3754(8) -0.1724(10) 0.408(16) Uani 1 1 d D U .
O9S O 2.0953(12) -0.3842(6) -0.2176(8) 0.372(14) Uani 1 1 d D U .
C3S C 2.1171(7) -0.3578(4) -0.1215(5) 0.319(9) Uani 1 1 d D U .
S4S S 1.7485(9) -0.7482(6) -0.0210(8) 0.513(14) Uani 1 1 d D U .
F10S F 1.6493(10) -0.7472(10) -0.0753(14) 0.502(17) Uani 1 1 d D U .
F11S F 1.7126(18) -0.7394(10) -0.1140(10) 0.55(2) Uani 1 1 d D U .
F12S F 1.7002(15) -0.7850(7) -0.0882(13) 0.486(15) Uani 1 1 d D U .
O10S O 1.7297(16) -0.7178(8) 0.0082(13) 0.489(19) Uani 1 1 d D U .
O11S O 1.8105(10) -0.7403(11) -0.0335(15) 0.52(2) Uani 1 1 d D U .
O12S O 1.7564(19) -0.7795(8) 0.0165(13) 0.54(2) Uani 1 1 d D U .
C4S C 1.6997(11) -0.7554(7) -0.0773(9) 0.521(15) Uani 1 1 d D U .
S5S S 2.2318(9) -0.3628(5) 0.0577(7) 0.447(8) Uiso 1 1 d D U .
F13S F 2.2150(14) -0.3531(9) -0.0350(9) 0.447(8) Uiso 1 1 d D U .
F14S F 2.1417(10) -0.3549(9) -0.0079(11) 0.447(8) Uiso 1 1 d D U .
F15S F 2.1856(15) -0.3968(6) -0.0153(11) 0.447(8) Uiso 1 1 d D U .
O13S O 2.2472(17) -0.3250(6) 0.0678(13) 0.447(8) Uiso 1 1 d D U .
O14S O 2.1964(14) -0.3748(10) 0.0982(10) 0.447(8) Uiso 1 1 d D U .
O15S O 2.2913(11) -0.3828(9) 0.0662(13) 0.447(8) Uiso 1 1 d D U .
C5S C 2.1912(10) -0.3674(6) -0.0036(7) 0.447(8) Uiso 1 1 d D U .
S6S S 1.2738(12) -0.6107(7) -0.0876(12) 0.573(15) Uiso 1 1 d D U .
F16S F 1.2008(19) -0.6406(9) -0.062(2) 0.573(15) Uiso 1 1 d D U .
F17S F 1.1742(14) -0.5968(13) -0.0966(17) 0.573(15) Uiso 1 1 d D U .
F18S F 1.2278(19) -0.5986(13) -0.0199(14) 0.573(15) Uiso 1 1 d D U .
O16S O 1.269(2) -0.5802(10) -0.1266(19) 0.573(15) Uiso 1 1 d D U .
O17S O 1.3317(13) -0.6078(14) -0.0383(16) 0.573(15) Uiso 1 1 d D U .
O18S O 1.277(2) -0.6432(10) -0.1204(19) 0.573(15) Uiso 1 1 d D U .
C6S C 1.2159(13) -0.6118(9) -0.0652(13) 0.573(15) Uiso 1 1 d D U .
S7S S 1.9312(10) -0.2630(6) -0.2997(9) 0.503(11) Uiso 1 1 d D U .
F19S F 2.0330(10) -0.2530(9) -0.2708(15) 0.503(11) Uiso 1 1 d D U .
F20S F 1.9897(16) -0.2333(10) -0.3435(12) 0.503(11) Uiso 1 1 d D U .
F21S F 1.9800(16) -0.2131(7) -0.2744(16) 0.503(11) Uiso 1 1 d D U .
O19S O 1.9189(18) -0.2851(9) -0.3523(13) 0.503(11) Uiso 1 1 d D U .
O20S O 1.9467(18) -0.2861(9) -0.2479(13) 0.503(11) Uiso 1 1 d D U .
O21S O 1.8743(12) -0.2421(10) -0.3003(18) 0.503(11) Uiso 1 1 d D U .
C7S C 1.9866(11) -0.2392(7) -0.2970(11) 0.503(11) Uiso 1 1 d D U .
S8S S 1.8533(15) -0.2807(10) 0.1722(15) 0.71(2) Uiso 1 1 d D U .
F22S F 1.7507(16) -0.2909(16) 0.145(3) 0.71(2) Uiso 1 1 d D U .
F23S F 1.803(3) -0.3301(12) 0.173(3) 0.71(2) Uiso 1 1 d D U .
F24S F 1.799(3) -0.3119(18) 0.0991(19) 0.71(2) Uiso 1 1 d D U .
O22S O 1.9097(19) -0.3017(15) 0.202(3) 0.71(2) Uiso 1 1 d D U .
O23S O 1.836(3) -0.2572(15) 0.214(2) 0.71(2) Uiso 1 1 d D U .
O24S O 1.868(3) -0.2595(17) 0.126(2) 0.71(2) Uiso 1 1 d D U .
C8S C 1.7985(17) -0.3047(11) 0.1459(17) 0.71(2) Uiso 1 1 d D U .
O1W O 2.0382(17) -0.794(3) -0.068(2) 0.41(6) Uani 0.5 1 d . . P
O2W O 1.8244(9) -0.6657(6) 0.0128(11) 0.171(10) Uani 0.5 1 d . . P
O3W O 1.8626(8) -0.4742(4) 0.2044(8) 0.127(6) Uani 0.5 1 d . . P
O4W O 1.851(2) -0.4729(8) 0.2453(15) 0.230(17) Uani 0.5 1 d . . P
O5W O 2.0155(8) -0.4937(5) -0.0435(7) 0.133(6) Uani 0.5 1 d . . P
O6W O 1.688(3) -0.381(2) 0.167(3) 0.36(4) Uani 0.5 1 d . U P
O7W O 1.6977(9) -0.4428(4) -0.0799(8) 0.141(6) Uani 0.5 1 d . U P
O8W O 1.7084(6) -0.4578(3) 0.0096(7) 0.111(5) Uani 0.5 1 d . U P
O9W O 0.974(3) -0.7673(13) 0.018(2) 0.29(2) Uani 0.5 1 d . U P
O10W O 2.0117(12) -0.5185(9) -0.0474(11) 0.181(10) Uani 0.5 1 d . U P
O11W O 1.6549(10) -0.4976(6) 0.0331(9) 0.162(8) Uani 0.5 1 d . U P
O12W O 1.315(2) -0.5826(11) 0.1910(17) 0.255(18) Uani 0.5 1 d . U P
O13W O 1.3872(18) -0.6801(10) 0.1327(16) 0.241(16) Uani 0.5 1 d . U P
O14W O 1.5015(15) -0.7771(7) 0.2324(13) 0.199(11) Uani 0.5 1 d . U P
O15W O 2.594(5) -0.584(3) -0.204(4) 0.43(5) Uani 0.5 1 d . U P
O16W O 2.1165(14) -0.5559(7) -0.2046(11) 0.195(11) Uani 0.5 1 d . U P
O17W O 1.309(2) -0.5545(11) -0.1843(16) 0.252(17) Uani 0.5 1 d . U P
O18W O 1.8024(15) -0.7033(8) 0.4412(14) 0.214(13) Uani 0.5 1 d . U P
O19W O 1.696(3) -0.4247(19) 0.004(3) 0.35(3) Uani 0.5 1 d . U P
O20W O 1.4994(14) -0.5913(8) 0.2092(12) 0.198(11) Uani 0.5 1 d . U P
O21W O 1.4977(17) -0.6456(9) 0.1050(15) 0.229(15) Uani 0.5 1 d . U P
O22W O 1.120(2) -0.7485(14) 0.257(2) 0.30(2) Uani 0.5 1 d . U P
O23W O 1.154(2) -0.8138(13) 0.2527(19) 0.27(2) Uani 0.5 1 d . U P
O24W O 1.794(3) -0.4441(18) 0.150(3) 0.34(3) Uani 0.5 1 d . U P
O25W O 1.9471(16) -0.7760(8) -0.0670(14) 0.212(13) Uani 0.5 1 d . U P

loop_
_atom_site_aniso_label
_atom_site_aniso_U_11
_atom_site_aniso_U_22
_atom_site_aniso_U_33
_atom_site_aniso_U_23
_atom_site_aniso_U_13
_atom_site_aniso_U_12
Ru1A 0.1324(13) 0.344(3) 0.1716(17) -0.0399(18) 0.0684(12) -0.0662(17)
Ru2A 0.1242(10) 0.1309(10) 0.2251(17) -0.0015(10) 0.0863(11) 0.0100(8)
Ru1B 0.1030(8) 0.1537(11) 0.1840(14) -0.0152(9) 0.0623(9) 0.0045(8)
Ru2B 0.1252(10) 0.1388(11) 0.2196(17) 0.0113(10) 0.0830(11) 0.0045(8)
N1B 0.127(10) 0.120(9) 0.150(10) -0.015(7) 0.058(8) -0.018(8)
N2B 0.109(9) 0.197(16) 0.200(15) -0.007(11) 0.082(10) -0.018(10)
N3B 0.107(9) 0.193(17) 0.191(14) -0.027(12) 0.058(9) -0.022(9)
N4B 0.104(9) 0.165(13) 0.226(17) 0.002(11) 0.088(10) 0.008(9)
N5B 0.160(14) 0.217(18) 0.29(2) 0.028(15) 0.124(14) 0.001(12)
N6B 0.215(18) 0.23(2) 0.32(2) 0.011(17) 0.163(17) -0.005(16)
N7B 0.143(12) 0.096(9) 0.40(3) 0.051(13) 0.119(16) 0.018(8)
N8B 0.149(12) 0.109(9) 0.32(2) 0.054(12) 0.123(14) 0.021(9)
C1B 0.110(12) 0.169(17) 0.195(18) 0.032(14) 0.028(12) -0.007(11)
C2B 0.110(11) 0.141(13) 0.190(16) -0.008(11) 0.079(11) -0.003(10)
C3B 0.103(11) 0.170(16) 0.194(18) 0.035(12) 0.058(11) 0.048(11)
C4B 0.110(11) 0.114(11) 0.219(19) -0.002(11) 0.062(12) -0.002(9)
C5B 0.114(13) 0.156(17) 0.22(2) -0.020(14) 0.045(13) -0.016(12)
C6B 0.123(13) 0.114(12) 0.210(19) 0.002(11) 0.056(12) -0.011(10)
C7B 0.092(10) 0.155(14) 0.22(2) -0.002(13) 0.058(12) 0.022(10)
C8B 0.19(2) 0.101(11) 0.29(3) -0.024(13) 0.15(2) -0.032(12)
C9B 0.099(10) 0.173(17) 0.182(16) 0.043(12) 0.050(10) 0.039(10)
C10B 0.131(13) 0.148(14) 0.22(2) -0.030(13) 0.094(14) -0.015(11)
C11B 0.131(16) 0.23(2) 0.21(2) 0.063(18) 0.052(15) 0.011(15)
C12B 0.134(15) 0.147(15) 0.24(2) 0.013(15) 0.102(15) -0.023(12)
C13B 0.092(12) 0.26(3) 0.28(3) -0.08(3) 0.072(16) 0.020(16)
C14B 0.18(2) 0.151(16) 0.167(16) 0.026(12) 0.032(15) -0.023(15)
C15B 0.160(16) 0.113(11) 0.37(4) -0.013(15) 0.18(2) -0.010(11)
C16B 0.116(11) 0.154(15) 0.22(2) 0.015(13) 0.097(13) 0.010(11)
C17B 0.19(2) 0.159(16) 0.179(17) 0.031(13) 0.112(15) 0.015(15)
C18B 0.154(16) 0.105(11) 0.30(3) 0.012(13) 0.117(18) -0.006(10)
C19B 0.138(14) 0.107(11) 0.37(4) 0.076(16) 0.116(19) 0.005(10)
C20B 0.128(14) 0.166(18) 0.27(3) 0.042(16) 0.111(16) -0.016(13)
N1A 0.184(19) 0.32(3) 0.131(13) 0.018(16) 0.063(12) -0.03(2)
N2A 0.114(10) 0.222(18) 0.199(14) 0.042(12) 0.047(10) -0.034(11)
N3A 0.137(12) 0.155(14) 0.217(17) 0.003(11) 0.074(12) -0.007(10)
N4A 0.175(14) 0.121(10) 0.210(15) 0.007(9) 0.076(11) 0.033(10)
N5A 0.161(14) 0.164(14) 0.281(19) 0.033(13) 0.103(13) 0.009(11)
N6A 0.116(10) 0.197(16) 0.26(2) 0.049(14) 0.100(12) 0.051(11)
N7A 0.129(11) 0.157(13) 0.29(2) 0.034(13) 0.127(13) 0.012(10)
N8A 0.159(12) 0.125(10) 0.265(19) 0.014(10) 0.131(13) 0.029(9)
C1A 0.20(2) 0.28(3) 0.27(3) -0.07(3) 0.12(2) -0.15(3)
C2A 0.130(15) 0.163(17) 0.20(2) -0.015(14) 0.053(14) -0.022(12)
C3A 0.125(14) 0.22(2) 0.24(3) -0.040(19) 0.077(16) -0.020(15)
C4A 0.091(11) 0.21(2) 0.24(3) 0.045(19) 0.027(14) -0.016(13)
C5A 0.118(13) 0.21(2) 0.20(2) 0.010(16) 0.085(13) -0.010(14)
C6A 0.117(14) 0.26(3) 0.19(2) -0.044(18) 0.081(13) -0.014(15)
C7A 0.102(10) 0.122(12) 0.30(3) 0.008(14) 0.091(14) -0.019(9)
C8A 0.106(12) 0.20(2) 0.201(19) -0.028(15) 0.063(12) -0.043(13)
C9A 0.126(13) 0.139(14) 0.199(18) -0.011(12) 0.069(12) 0.001(11)
C10A 0.095(10) 0.166(16) 0.32(3) -0.001(16) 0.116(15) -0.009(10)
C11A 0.113(11) 0.163(15) 0.192(17) -0.008(12) 0.077(12) -0.008(10)
C12A 0.103(11) 0.131(13) 0.24(2) -0.014(12) 0.079(12) 0.014(9)
C13A 0.085(9) 0.25(3) 0.121(12) -0.013(12) 0.048(8) -0.009(12)
C14A 0.143(14) 0.195(18) 0.183(16) 0.021(13) 0.060(12) 0.007(13)
C15A 0.162(16) 0.141(14) 0.29(3) 0.009(15) 0.152(19) 0.009(12)
C16A 0.102(11) 0.164(16) 0.22(2) 0.004(13) 0.074(12) 0.008(11)
C17A 0.132(13) 0.114(11) 0.24(2) 0.003(11) 0.087(14) 0.025(10)
C18A 0.102(10) 0.111(10) 0.26(2) 0.014(12) 0.063(12) -0.007(8)
C19A 0.161(17) 0.134(14) 0.28(3) 0.042(14) 0.137(18) 0.033(12)
C20A 0.140(14) 0.140(13) 0.205(18) 0.018(11) 0.093(13) 0.040(11)
C1P 0.124(14) 0.21(2) 0.189(19) 0.014(15) 0.067(13) -0.010(14)
C2P 0.170(19) 0.133(14) 0.21(2) -0.035(14) 0.070(16) 0.011(14)
C3P 0.20(2) 0.143(15) 0.165(17) -0.007(12) 0.041(16) 0.011(16)
C4P 0.147(19) 0.26(3) 0.26(3) -0.07(2) 0.12(2) -0.06(2)
C5P 0.147(17) 0.080(10) 0.49(5) -0.022(17) 0.14(3) 0.010(10)
C6P 0.23(2) 0.189(19) 0.220(19) 0.031(15) 0.091(17) 0.048(17)
C7P 0.22(3) 0.25(3) 0.45(6) 0.12(3) 0.25(4) 0.07(2)
C8P 0.19(3) 0.30(5) 0.42(7) 0.00(4) 0.16(4) 0.09(3)
C9P 0.101(16) 0.36(5) 0.37(5) -0.14(4) 0.04(2) -0.01(2)
C10P 0.28(2) 0.28(2) 0.28(2) -0.007(14) 0.079(14) 0.002(14)
C11P 0.081(9) 0.25(3) 0.187(18) -0.032(16) 0.052(11) -0.022(12)
C12P 0.088(9) 0.204(19) 0.165(15) -0.017(13) 0.066(10) 0.004(10)
C13P 0.102(11) 0.171(17) 0.24(2) 0.022(15) 0.106(13) 0.018(10)
C14P 0.111(12) 0.146(15) 0.179(17) 0.011(12) 0.030(12) 0.025(10)
C15P 0.093(11) 0.164(18) 0.31(3) -0.012(18) 0.072(15) 0.022(11)
C16P 0.115(11) 0.141(14) 0.150(13) -0.020(10) 0.034(10) -0.023(9)
C17P 0.121(12) 0.108(11) 0.24(2) -0.003(11) 0.074(13) -0.006(9)
C18P 0.106(12) 0.19(2) 0.20(2) -0.031(17) 0.035(13) 0.018(12)
C19P 0.17(2) 0.17(2) 0.23(2) 0.024(18) 0.064(18) 0.029(16)
C20P 0.16(2) 0.30(4) 0.24(3) 0.06(2) 0.10(2) 0.07(2)
C21P 0.23(2) 0.159(17) 0.24(2) 0.021(15) 0.070(18) -0.038(16)
C22P 0.156(16) 0.097(11) 0.25(2) 0.000(12) 0.054(16) -0.012(10)
C23P 0.106(11) 0.149(16) 0.26(2) -0.041(15) 0.064(14) 0.017(10)
C24P 0.136(14) 0.176(19) 0.24(2) -0.029(16) 0.103(15) -0.053(13)
C25P 0.148(17) 0.128(14) 0.30(3) -0.062(17) 0.069(18) -0.003(13)
C26P 0.143(17) 0.20(3) 0.27(3) -0.06(2) 0.063(19) 0.024(17)
C27P 0.35(3) 0.35(3) 0.36(3) 0.018(14) 0.083(16) 0.000(14)
C28P 0.20(2) 0.125(14) 0.25(3) -0.037(15) 0.10(2) -0.034(14)
C29P 0.23(3) 0.18(2) 0.23(3) 0.026(19) 0.05(2) 0.07(2)
C30P 0.14(2) 0.34(5) 0.36(5) -0.01(4) 0.05(3) -0.03(3)
C31P 0.35(5) 0.116(14) 0.27(3) 0.068(17) 0.17(3) 0.05(2)
C32P 0.131(16) 0.24(3) 0.35(4) 0.13(3) 0.12(2) 0.084(19)
C33P 0.21(3) 0.106(13) 0.28(3) 0.041(15) 0.05(2) 0.002(14)
C34P 0.19(2) 0.096(11) 0.25(2) 0.016(13) 0.094(18) -0.020(12)
C35P 0.136(14) 0.19(2) 0.139(13) 0.029(12) 0.058(11) -0.011(12)
C36P 0.24(3) 0.22(3) 0.20(2) 0.042(19) 0.13(2) 0.02(2)
C37P 0.24(3) 0.28(4) 0.24(3) 0.04(2) 0.05(2) -0.15(3)
C38P 0.190(19) 0.23(2) 0.23(2) 0.068(17) 0.053(16) -0.039(17)
C39P 0.27(2) 0.26(2) 0.27(2) 0.007(13) 0.068(14) -0.010(14)
C40P 0.18(2) 0.32(4) 0.33(4) 0.14(4) 0.12(3) 0.02(3)
O1L 0.096(8) 0.34(2) 0.178(13) -0.112(15) 0.065(8) -0.043(11)
O2L 0.117(9) 0.225(14) 0.182(12) 0.033(10) 0.041(9) -0.011(9)
O3L 0.141(9) 0.122(8) 0.204(14) 0.003(8) 0.082(10) 0.009(7)
O4L 0.096(6) 0.152(9) 0.134(8) -0.039(7) 0.040(6) -0.008(6)
O5L 0.160(11) 0.082(7) 0.34(2) 0.067(11) 0.150(14) 0.036(7)
O6L 0.109(7) 0.112(7) 0.142(8) 0.003(6) 0.045(6) 0.019(5)
O7L 0.113(8) 0.122(8) 0.207(13) 0.031(8) 0.054(9) 0.014(6)
O8L 0.140(9) 0.116(8) 0.198(12) -0.001(8) 0.074(9) 0.009(7)
C1L 0.113(13) 0.18(2) 0.22(2) -0.02(2) 0.088(16) 0.005(14)
C2L 0.083(10) 0.139(14) 0.188(19) 0.013(14) 0.031(11) 0.000(9)
C3L 0.114(13) 0.149(15) 0.23(3) 0.019(16) 0.085(16) 0.021(12)
C4L 0.102(11) 0.20(2) 0.141(15) -0.024(14) 0.067(11) -0.014(12)
C5L 0.111(13) 0.139(15) 0.26(3) -0.003(16) 0.076(17) -0.012(11)
C6L 0.100(12) 0.20(2) 0.20(2) 0.061(17) 0.079(14) 0.035(12)
C7L 0.075(9) 0.20(3) 0.21(2) -0.045(18) 0.060(12) -0.022(12)
C8L 0.115(12) 0.18(2) 0.146(15) -0.040(15) 0.051(12) -0.019(13)
C9L 0.114(11) 0.070(8) 0.147(14) 0.004(8) 0.052(10) 0.024(7)
C10L 0.093(10) 0.128(13) 0.183(19) 0.031(15) 0.076(12) 0.033(10)
C11L 0.153(16) 0.085(12) 0.26(3) -0.040(14) 0.109(16) -0.017(10)
C12L 0.129(12) 0.073(7) 0.180(16) 0.031(10) 0.092(13) 0.025(8)
C13L 0.151(15) 0.089(10) 0.27(3) 0.037(13) 0.102(18) -0.001(10)
C14L 0.113(11) 0.112(12) 0.23(2) 0.015(13) 0.110(14) 0.014(9)
C15L 0.114(13) 0.132(15) 0.166(17) 0.000(12) 0.038(12) 0.017(10)
C16L 0.172(19) 0.146(17) 0.20(2) 0.000(14) 0.087(17) -0.008(13)
C17L 0.109(10) 0.100(10) 0.161(15) 0.022(10) 0.078(10) 0.001(8)
C18L 0.133(15) 0.086(9) 0.23(2) 0.034(13) 0.104(16) 0.023(9)
C19L 0.103(11) 0.120(12) 0.185(18) 0.026(12) 0.069(12) 0.010(8)
C20L 0.109(11) 0.115(13) 0.21(2) 0.015(13) 0.104(13) 0.020(9)
Ru1C 0.1573(13) 0.1139(9) 0.2206(17) 0.0078(10) 0.0687(12) 0.0035(9)
Ru2C 0.1522(14) 0.1056(9) 0.332(3) -0.0183(13) 0.0873(16) -0.0023(9)
Ru1D 0.1699(13) 0.1055(8) 0.2030(15) 0.0105(8) 0.0963(12) -0.0163(8)
Ru2D 0.253(3) 0.1241(12) 0.273(3) 0.0148(13) 0.107(2) -0.0423(14)
N1C 0.122(10) 0.126(10) 0.167(11) 0.001(8) 0.051(9) -0.006(8)
N2C 0.100(8) 0.135(11) 0.179(12) 0.008(8) 0.036(8) -0.007(8)
N3C 0.114(8) 0.088(7) 0.187(12) -0.014(7) 0.059(8) 0.002(6)
N4C 0.130(10) 0.095(8) 0.196(14) 0.001(8) 0.047(9) 0.011(7)
N5C 0.124(9) 0.096(7) 0.30(2) 0.014(9) 0.124(12) -0.019(7)
N6C 0.135(11) 0.132(11) 0.204(15) -0.012(10) 0.038(11) -0.007(9)
N7C 0.112(9) 0.138(11) 0.233(17) -0.053(10) 0.087(10) -0.010(8)
N8C 0.125(11) 0.115(10) 0.29(2) -0.028(11) 0.074(13) -0.024(8)
C1C 0.146(15) 0.114(12) 0.185(16) 0.008(10) 0.058(13) 0.026(10)
C2C 0.107(10) 0.118(11) 0.179(15) -0.009(10) 0.056(10) -0.013(9)
C3C 0.127(12) 0.123(13) 0.186(16) 0.013(10) 0.053(11) -0.001(10)
C4C 0.100(10) 0.143(14) 0.166(14) -0.010(10) 0.056(9) -0.010(9)
C5C 0.162(15) 0.083(9) 0.217(18) -0.012(9) 0.089(14) -0.009(9)
C6C 0.112(11) 0.111(12) 0.185(16) 0.005(9) 0.050(10) -0.015(8)
C7C 0.162(17) 0.154(18) 0.192(18) -0.044(13) 0.088(14) -0.033(13)
C8C 0.116(11) 0.132(14) 0.25(2) 0.015(13) 0.094(13) 0.016(10)
C9C 0.156(16) 0.140(14) 0.22(2) -0.047(13) 0.082(15) -0.056(12)
C10C 0.105(10) 0.123(12) 0.192(16) -0.005(10) 0.069(10) -0.011(8)
C11C 0.105(12) 0.19(2) 0.23(2) 0.029(16) 0.056(13) 0.029(12)
C12C 0.132(12) 0.113(10) 0.26(2) -0.020(11) 0.112(14) 0.001(9)
C13C 0.111(10) 0.106(10) 0.191(16) 0.009(9) 0.041(10) 0.007(9)
C14C 0.099(10) 0.130(13) 0.179(15) -0.026(10) 0.053(10) -0.018(8)
C15C 0.112(11) 0.115(12) 0.25(2) -0.066(12) 0.098(12) -0.036(8)
C16C 0.158(15) 0.113(12) 0.211(19) -0.010(11) 0.089(14) -0.019(10)
C17C 0.095(9) 0.134(13) 0.26(2) -0.029(12) 0.099(12) 0.000(8)
C18C 0.134(14) 0.158(17) 0.26(3) -0.053(16) 0.080(15) 0.013(12)
C19C 0.124(12) 0.083(10) 0.34(3) -0.033(13) 0.085(16) -0.012(9)
C20C 0.20(2) 0.088(10) 0.29(3) -0.031(12) 0.14(2) -0.029(11)
N1D 0.169(12) 0.095(7) 0.197(13) 0.023(7) 0.103(11) -0.019(8)
N2D 0.144(10) 0.079(7) 0.190(12) 0.000(7) 0.063(9) -0.012(7)
N3D 0.133(10) 0.134(11) 0.154(11) 0.020(8) 0.058(8) 0.004(8)
N4D 0.142(10) 0.105(9) 0.152(10) -0.005(7) 0.060(8) -0.006(7)
N5D 0.185(15) 0.099(9) 0.252(18) 0.017(9) 0.108(14) -0.006(9)
N6D 0.216(17) 0.095(9) 0.26(2) -0.003(9) 0.154(16) -0.011(10)
N7D 0.159(13) 0.128(12) 0.213(16) -0.038(10) 0.061(12) -0.054(11)
N8D 0.22(2) 0.118(13) 0.27(2) 0.048(13) 0.089(18) -0.027(13)
C1D 0.163(15) 0.109(11) 0.209(18) 0.028(10) 0.098(14) -0.008(10)
C2D 0.149(14) 0.109(11) 0.206(18) -0.011(10) 0.097(13) -0.014(10)
C3D 0.191(17) 0.093(10) 0.205(18) 0.005(9) 0.112(14) -0.025(10)
C4D 0.111(10) 0.121(11) 0.174(15) 0.002(9) 0.068(10) 0.002(8)
C5D 0.111(10) 0.102(10) 0.179(15) -0.003(9) 0.042(10) 0.001(8)
C6D 0.099(9) 0.110(10) 0.133(11) -0.009(7) 0.037(8) -0.006(7)
C7D 0.104(9) 0.094(9) 0.187(14) -0.007(8) 0.058(9) -0.019(7)
C8D 0.123(11) 0.083(9) 0.150(12) -0.001(7) 0.035(9) -0.001(7)
C9D 0.114(11) 0.097(9) 0.24(2) 0.021(10) 0.075(12) 0.004(8)
C10D 0.216(19) 0.084(10) 0.216(18) -0.014(10) 0.137(16) -0.024(10)
C11D 0.105(10) 0.158(16) 0.177(16) 0.013(11) 0.064(10) -0.013(10)
C12D 0.167(16) 0.068(8) 0.30(3) -0.001(10) 0.107(17) 0.005(8)
C13D 0.121(11) 0.081(8) 0.183(14) 0.006(8) 0.069(10) -0.003(7)
C14D 0.120(11) 0.102(11) 0.193(16) 0.009(9) 0.071(11) -0.007(8)
C15D 0.149(14) 0.110(12) 0.218(19) -0.016(11) 0.100(13) -0.047(10)
C16D 0.190(18) 0.086(10) 0.209(19) -0.004(10) 0.079(16) -0.015(11)
C17D 0.21(2) 0.139(16) 0.191(18) 0.001(13) 0.050(17) -0.090(15)
C18D 0.202(19) 0.109(11) 0.185(16) 0.010(10) 0.098(15) -0.023(12)
C19D 0.20(2) 0.141(18) 0.24(3) -0.008(16) 0.09(2) 0.002(17)
C20D 0.29(4) 0.088(12) 0.29(3) 0.005(14) 0.11(3) -0.043(15)
C41P 0.150(14) 0.156(15) 0.24(2) -0.050(14) 0.075(14) 0.005(12)
C42P 0.112(12) 0.158(15) 0.28(2) -0.027(15) 0.033(14) -0.014(11)
C43P 0.206(18) 0.083(9) 0.236(18) 0.015(10) 0.064(15) -0.011(10)
C44P 0.165(16) 0.181(18) 0.23(2) -0.014(15) 0.066(15) 0.012(14)
C45P 0.206(19) 0.110(12) 0.26(2) 0.011(12) 0.080(16) -0.008(12)
C46P 0.19(2) 0.181(19) 0.27(2) -0.009(18) 0.034(18) 0.002(16)
C47P 0.218(16) 0.230(16) 0.250(17) -0.031(13) 0.070(13) 0.021(13)
C48P 0.188(18) 0.114(11) 0.27(2) -0.001(13) 0.038(17) 0.001(12)
C49P 0.32(3) 0.32(3) 0.32(3) -0.011(14) 0.080(15) 0.000(14)
C50P 0.26(2) 0.27(2) 0.28(2) 0.000(14) 0.070(14) -0.002(14)
C51P 0.25(2) 0.129(13) 0.199(17) -0.010(12) 0.079(17) -0.023(15)
C52P 0.23(2) 0.086(9) 0.34(3) -0.025(13) 0.21(2) -0.034(11)
C53P 0.171(16) 0.084(9) 0.23(2) 0.011(10) 0.085(15) -0.019(10)
C54P 0.139(14) 0.120(12) 0.175(16) 0.005(10) 0.040(12) -0.032(11)
C55P 0.27(3) 0.162(17) 0.149(15) -0.031(13) 0.087(18) -0.110(19)
C56P 0.24(2) 0.176(18) 0.201(19) -0.010(14) 0.092(18) -0.013(17)
C57P 0.23(3) 0.164(19) 0.23(2) -0.027(16) 0.10(2) -0.062(18)
C58P 0.184(18) 0.165(16) 0.226(19) 0.032(14) 0.022(16) -0.061(15)
C59P 0.22(3) 0.18(2) 0.31(4) 0.04(2) 0.03(3) -0.08(2)
C60P 0.142(15) 0.160(18) 0.32(3) -0.018(18) 0.119(19) 0.008(13)
C61P 0.28(2) 0.148(12) 0.33(2) 0.026(14) 0.085(18) -0.004(12)
C62P 0.27(2) 0.119(11) 0.34(2) 0.053(13) 0.070(17) -0.019(12)
C63P 0.29(2) 0.097(11) 0.35(2) 0.036(12) 0.068(17) -0.001(10)
C64P 0.29(2) 0.123(11) 0.35(2) -0.021(13) 0.099(16) 0.000(10)
C65P 0.27(2) 0.110(10) 0.33(2) -0.009(12) 0.081(17) 0.002(11)
C66P 0.28(2) 0.099(11) 0.33(2) -0.002(12) 0.080(17) 0.006(10)
C67P 0.33(3) 0.18(2) 0.40(4) 0.06(2) 0.16(3) 0.02(2)
C68P 0.30(2) 0.160(15) 0.37(3) -0.027(16) 0.095(19) 0.040(13)
C69P 0.33(4) 0.18(2) 0.39(4) -0.03(2) 0.07(3) 0.060(19)
C70P 0.28(3) 0.19(2) 0.38(4) -0.05(2) 0.12(3) 0.045(17)
C71P 0.131(8) 0.185(7) 0.168(12) 0.006(7) 0.045(8) -0.016(6)
C72P 0.144(8) 0.161(8) 0.177(8) 0.023(10) 0.051(6) -0.013(6)
C73P 0.190(10) 0.167(8) 0.167(8) 0.015(9) 0.053(7) 0.002(8)
C74P 0.207(11) 0.213(9) 0.161(11) 0.010(9) 0.065(9) 0.045(9)
C75P 0.167(9) 0.257(13) 0.176(14) 0.017(14) 0.069(8) 0.040(8)
C76P 0.134(7) 0.241(11) 0.212(15) 0.005(12) 0.067(9) -0.006(7)
C77P 0.139(13) 0.174(7) 0.197(17) 0.016(9) 0.038(12) -0.031(8)
C78P 0.30(2) 0.236(11) 0.199(16) -0.023(11) 0.054(16) 0.089(13)
C79P 0.33(4) 0.27(3) 0.25(2) -0.07(2) 0.05(3) 0.02(3)
C80P 0.49(5) 0.19(2) 0.25(2) 0.013(19) 0.06(3) 0.02(3)
O9L 0.136(8) 0.115(7) 0.225(10) -0.007(8) 0.074(6) 0.004(7)
O10L 0.138(8) 0.127(7) 0.197(8) 0.022(8) 0.071(7) 0.011(6)
O11L 0.154(8) 0.110(6) 0.216(8) 0.006(8) 0.107(8) -0.009(6)
O12L 0.132(8) 0.115(7) 0.215(9) 0.013(8) 0.066(6) -0.004(6)
C21L 0.126(7) 0.099(8) 0.217(10) 0.003(9) 0.081(6) -0.001(8)
C22L 0.127(7) 0.094(7) 0.202(8) 0.002(9) 0.073(7) 0.007(7)
C23L 0.137(10) 0.129(10) 0.231(10) 0.007(11) 0.099(8) 0.000(9)
C24L 0.131(7) 0.094(7) 0.209(8) 0.010(9) 0.080(5) 0.008(7)
C25L 0.125(7) 0.082(7) 0.220(9) -0.002(9) 0.078(7) 0.005(7)
C26L 0.145(8) 0.145(11) 0.227(10) 0.001(12) 0.109(8) -0.006(10)
C27L 0.126(6) 0.086(7) 0.203(7) 0.018(8) 0.083(5) -0.006(7)
C28L 0.114(8) 0.075(6) 0.219(9) 0.012(9) 0.077(6) 0.001(6)
C29L 0.145(8) 0.094(8) 0.215(8) 0.017(9) 0.097(8) -0.009(7)
C30L 0.127(7) 0.086(7) 0.212(10) 0.018(9) 0.075(6) -0.004(7)
O13L 0.192(11) 0.106(7) 0.271(13) 0.003(9) 0.060(9) 0.001(8)
O14L 0.148(9) 0.117(7) 0.225(9) -0.017(8) 0.068(8) 0.015(7)
O15L 0.236(14) 0.131(9) 0.223(9) -0.002(10) 0.069(10) -0.076(10)
O16L 0.198(11) 0.094(6) 0.235(11) -0.008(8) 0.046(9) -0.033(7)
C31L 0.167(9) 0.083(8) 0.248(12) 0.000(10) 0.089(7) -0.015(8)
C32L 0.151(9) 0.075(7) 0.221(8) -0.007(8) 0.067(7) -0.019(7)
C33L 0.180(13) 0.106(9) 0.267(13) -0.006(13) 0.108(9) -0.029(10)
C34L 0.165(8) 0.082(7) 0.227(8) 0.002(8) 0.081(7) -0.023(8)
C35L 0.151(10) 0.104(9) 0.231(11) -0.004(11) 0.061(8) -0.010(9)
C36L 0.212(13) 0.117(11) 0.254(12) -0.008(13) 0.114(11) -0.034(12)
C37L 0.178(9) 0.085(8) 0.225(8) 0.002(9) 0.077(7) -0.036(8)
C38L 0.166(12) 0.098(9) 0.238(12) -0.012(12) 0.053(8) 0.002(9)
C39L 0.199(12) 0.089(8) 0.225(9) -0.018(11) 0.081(9) -0.052(9)
C40L 0.173(10) 0.103(9) 0.229(11) -0.005(10) 0.062(7) -0.032(9)
Ru1E 0.1056(9) 0.1903(15) 0.1788(14) -0.0047(11) 0.0426(9) 0.0179(9)
Ru2E 0.1557(16) 0.275(3) 0.249(3) -0.034(2) 0.1030(17) -0.0155(17)
Ru1F 0.1297(11) 0.1722(14) 0.1763(14) 0.0016(10) 0.0461(10) 0.0163(10)
Ru2F 0.1165(12) 0.1982(18) 0.284(3) -0.0345(17) 0.0489(14) 0.0168(11)
N1E 0.120(5) 0.114(6) 0.210(11) 0.008(8) 0.066(6) 0.018(5)
N2E 0.146(8) 0.101(5) 0.229(12) 0.038(7) 0.089(9) 0.022(5)
N3E 0.144(8) 0.116(6) 0.204(11) 0.003(8) 0.086(9) 0.016(5)
N4E 0.123(6) 0.115(6) 0.184(10) 0.004(7) 0.075(7) 0.005(4)
N5E 0.128(8) 0.169(8) 0.215(12) -0.015(9) 0.077(8) -0.010(6)
N6E 0.116(7) 0.147(6) 0.173(10) -0.032(7) 0.058(7) -0.022(6)
N7E 0.141(9) 0.161(7) 0.199(12) -0.008(9) 0.083(9) -0.016(7)
N8E 0.129(10) 0.209(11) 0.258(12) -0.024(10) 0.087(9) -0.012(9)
C1E 0.128(8) 0.107(6) 0.195(12) 0.023(8) 0.069(10) 0.022(5)
C2E 0.115(8) 0.110(7) 0.240(15) -0.002(10) 0.067(10) 0.006(6)
C3E 0.133(8) 0.106(6) 0.177(11) -0.002(8) 0.076(9) 0.009(6)
C4E 0.120(8) 0.104(6) 0.242(15) 0.001(9) 0.072(10) 0.010(5)
C5E 0.120(7) 0.113(7) 0.180(11) -0.007(8) 0.072(8) 0.003(5)
C6E 0.129(7) 0.128(7) 0.194(12) -0.008(9) 0.087(9) 0.006(6)
C7E 0.112(7) 0.112(6) 0.195(12) -0.004(9) 0.061(9) 0.003(5)
C8E 0.109(7) 0.124(6) 0.178(11) 0.007(8) 0.058(8) 0.018(5)
C9E 0.108(8) 0.120(6) 0.194(13) -0.007(9) 0.057(9) 0.013(6)
C10E 0.112(8) 0.121(7) 0.196(13) -0.003(9) 0.070(9) 0.012(6)
C11E 0.123(9) 0.133(8) 0.189(13) -0.007(9) 0.064(9) 0.002(6)
C12E 0.111(8) 0.137(7) 0.201(13) -0.003(10) 0.071(9) 0.002(7)
C13E 0.120(8) 0.139(7) 0.199(12) -0.011(10) 0.073(9) -0.003(6)
C14E 0.118(9) 0.158(7) 0.198(13) -0.020(10) 0.068(9) -0.008(7)
C15E 0.122(8) 0.147(7) 0.177(11) -0.016(9) 0.067(8) -0.013(6)
C16E 0.102(9) 0.182(10) 0.235(14) -0.011(11) 0.064(8) -0.010(7)
C17E 0.121(11) 0.200(10) 0.223(16) -0.017(12) 0.074(9) -0.025(9)
C18E 0.146(12) 0.198(10) 0.256(17) -0.041(13) 0.097(11) -0.013(10)
C19E 0.114(10) 0.189(11) 0.257(17) -0.037(12) 0.081(9) -0.038(9)
C20E 0.143(12) 0.189(11) 0.281(18) -0.035(12) 0.098(11) -0.013(10)
N1F 0.148(8) 0.125(7) 0.185(8) 0.030(7) 0.060(7) 0.028(6)
N2F 0.169(11) 0.164(8) 0.218(13) -0.013(10) 0.096(10) 0.012(7)
N3F 0.159(10) 0.166(7) 0.213(13) 0.011(10) 0.088(10) 0.026(7)
N4F 0.155(9) 0.160(8) 0.168(10) 0.000(9) 0.067(8) 0.019(6)
N5F 0.175(11) 0.181(11) 0.221(13) -0.004(11) 0.088(10) 0.000(7)
N6F 0.170(12) 0.187(9) 0.217(14) 0.004(12) 0.080(10) 0.009(8)
N7F 0.168(12) 0.182(9) 0.251(16) 0.008(12) 0.090(11) 0.003(8)
N8F 0.119(5) 0.194(11) 0.253(15) -0.012(11) 0.056(7) 0.014(6)
C1F 0.169(11) 0.122(7) 0.159(11) -0.008(8) 0.072(9) 0.014(7)
C2F 0.153(11) 0.122(7) 0.210(14) 0.005(10) 0.073(10) 0.014(7)
C3F 0.145(10) 0.136(8) 0.153(11) 0.005(9) 0.051(9) 0.011(7)
C4F 0.161(11) 0.139(8) 0.195(14) 0.001(11) 0.074(10) 0.021(8)
C5F 0.144(9) 0.143(8) 0.149(11) 0.009(9) 0.054(9) 0.020(6)
C6F 0.144(9) 0.160(8) 0.172(12) 0.003(10) 0.059(9) 0.026(7)
C7F 0.145(10) 0.150(7) 0.168(12) 0.039(9) 0.062(9) 0.036(7)
C8F 0.158(9) 0.179(9) 0.155(11) 0.014(10) 0.068(10) 0.020(7)
C9F 0.170(10) 0.181(9) 0.153(11) 0.031(11) 0.073(11) 0.026(8)
C10F 0.156(10) 0.179(10) 0.160(12) 0.017(10) 0.070(10) 0.020(8)
C11F 0.154(10) 0.183(10) 0.155(12) 0.021(11) 0.050(10) 0.017(7)
C12F 0.148(10) 0.185(9) 0.182(14) 0.010(12) 0.067(10) 0.013(9)
C13F 0.156(10) 0.190(10) 0.165(12) 0.025(11) 0.059(10) 0.017(8)
C14F 0.158(12) 0.186(10) 0.193(14) 0.025(12) 0.068(11) 0.015(9)
C15F 0.176(10) 0.188(10) 0.179(12) 0.018(11) 0.083(10) 0.012(9)
C16F 0.144(10) 0.187(11) 0.242(14) 0.001(11) 0.062(10) 0.000(8)
C17F 0.127(10) 0.176(12) 0.258(17) 0.004(12) 0.070(11) 0.009(9)
C18F 0.150(12) 0.179(11) 0.258(18) 0.006(13) 0.065(12) 0.003(9)
C19F 0.132(10) 0.196(12) 0.258(17) -0.020(13) 0.075(11) 0.012(9)
C20F 0.159(12) 0.199(12) 0.272(19) -0.008(15) 0.074(12) 0.010(9)
C81P 0.136(11) 0.218(9) 0.292(18) -0.013(10) 0.040(11) -0.009(8)
C82P 0.126(9) 0.204(12) 0.312(18) 0.022(12) 0.062(11) 0.009(11)
C83P 0.105(7) 0.206(11) 0.296(17) 0.030(11) 0.066(10) -0.003(10)
C84P 0.102(8) 0.226(10) 0.277(14) 0.010(9) 0.062(8) -0.007(8)
C85P 0.110(9) 0.245(12) 0.285(8) -0.010(13) 0.056(7) -0.005(11)
C86P 0.131(11) 0.239(12) 0.266(14) -0.016(11) 0.026(10) 0.002(11)
C87P 0.24(3) 0.207(9) 0.33(3) -0.034(15) 0.09(3) -0.014(12)
C88P 0.103(9) 0.236(11) 0.305(19) 0.041(10) 0.095(11) -0.005(10)
C89P 0.137(15) 0.184(14) 0.32(2) 0.040(14) 0.058(17) 0.002(14)
C90P 0.148(16) 0.24(2) 0.31(2) 0.015(16) 0.081(14) 0.035(16)
C91P 0.114(9) 0.234(9) 0.235(16) -0.024(10) 0.001(9) 0.010(8)
C92P 0.151(11) 0.273(13) 0.196(11) -0.034(12) 0.020(8) 0.032(12)
C93P 0.136(10) 0.274(13) 0.186(9) 0.004(11) 0.043(7) 0.033(12)
C94P 0.122(9) 0.233(9) 0.212(14) 0.030(8) 0.055(8) 0.046(8)
C95P 0.107(8) 0.229(11) 0.239(15) 0.007(11) 0.062(9) 0.015(10)
C96P 0.106(7) 0.231(12) 0.253(16) 0.011(12) 0.040(10) 0.012(10)
C97P 0.22(3) 0.228(11) 0.29(3) -0.048(14) -0.02(2) -0.006(12)
C98P 0.135(12) 0.231(10) 0.232(17) 0.040(10) 0.029(13) 0.031(11)
C99P 0.21(3) 0.29(2) 0.29(2) -0.03(2) 0.06(2) 0.04(2)
C100 0.159(18) 0.29(3) 0.31(3) 0.10(2) 0.029(18) 0.06(2)
C101 0.265(16) 0.304(12) 0.268(17) -0.024(11) 0.132(14) -0.055(11)
C102 0.258(15) 0.295(15) 0.232(13) -0.036(14) 0.091(11) -0.036(11)
C103 0.249(14) 0.292(17) 0.253(11) -0.050(18) 0.091(10) -0.044(12)
C104 0.269(17) 0.295(13) 0.264(17) -0.053(12) 0.132(14) -0.038(12)
C105 0.264(16) 0.321(14) 0.27(2) -0.067(16) 0.148(15) -0.022(13)
C106 0.257(15) 0.332(16) 0.27(2) -0.031(19) 0.160(13) -0.046(12)
C107 0.284(17) 0.295(10) 0.289(17) -0.004(10) 0.076(13) -0.048(11)
C108 0.32(3) 0.283(13) 0.34(3) -0.060(15) 0.11(2) -0.037(16)
C109 0.43(4) 0.34(2) 0.44(5) -0.08(4) 0.05(4) 0.06(3)
C110 0.35(3) 0.27(3) 0.33(4) -0.06(3) 0.12(3) -0.05(2)
C111 0.282(18) 0.336(19) 0.165(15) -0.044(17) 0.100(17) -0.117(16)
C112 0.269(17) 0.311(19) 0.177(15) -0.048(17) 0.131(14) -0.097(15)
C113 0.283(17) 0.307(19) 0.218(18) -0.066(19) 0.118(18) -0.087(17)
C114 0.290(19) 0.322(19) 0.242(17) -0.087(18) 0.128(18) -0.071(16)
C115 0.284(18) 0.36(2) 0.188(16) -0.09(2) 0.105(17) -0.088(17)
C116 0.274(17) 0.37(2) 0.161(15) -0.052(18) 0.125(16) -0.111(18)
C117 0.33(3) 0.330(19) 0.130(15) -0.02(2) 0.03(2) -0.133(19)
C118 0.33(3) 0.307(19) 0.28(2) -0.10(2) 0.144(18) -0.042(19)
C119 0.36(3) 0.23(3) 0.39(4) -0.07(3) 0.20(3) -0.01(3)
C120 0.37(3) 0.38(4) 0.27(3) 0.00(3) 0.14(2) -0.10(3)
O17L 0.080(6) 0.149(9) 0.171(10) 0.006(7) 0.032(7) 0.008(6)
O18L 0.120(8) 0.106(6) 0.170(10) 0.009(6) 0.053(8) 0.000(6)
O19L 0.169(13) 0.169(12) 0.153(10) 0.012(8) -0.046(10) -0.008(9)
O20L 0.155(10) 0.125(8) 0.190(12) 0.003(8) 0.053(10) -0.015(7)
C41L 0.080(9) 0.106(11) 0.203(19) 0.021(13) 0.016(11) 0.009(8)
C42L 0.097(10) 0.107(11) 0.199(19) -0.014(13) 0.053(12) 0.004(9)
C43L 0.090(11) 0.155(15) 0.25(3) -0.031(16) 0.098(15) -0.005(10)
C44L 0.094(10) 0.19(2) 0.128(12) -0.003(12) 0.015(10) -0.039(11)
C45L 0.121(13) 0.129(14) 0.176(17) -0.020(12) 0.051(12) -0.022(10)
C46L 0.065(8) 0.147(14) 0.177(16) -0.003(11) 0.010(9) -0.005(8)
C47L 0.092(10) 0.119(13) 0.24(2) -0.037(14) 0.044(13) -0.002(9)
C48L 0.114(12) 0.124(12) 0.191(18) 0.003(13) 0.064(13) -0.006(10)
C49L 0.108(11) 0.095(10) 0.26(3) 0.001(13) 0.060(15) 0.023(8)
C50L 0.104(11) 0.132(15) 0.154(15) 0.013(12) 0.014(11) 0.001(9)
O21L 0.127(11) 0.27(2) 0.225(17) 0.008(14) 0.086(12) -0.034(11)
O22L 0.166(13) 0.261(17) 0.241(16) -0.017(14) 0.125(13) 0.002(11)
O23L 0.092(8) 0.234(16) 0.217(15) -0.009(13) 0.025(9) -0.011(9)
O24L 0.175(12) 0.130(9) 0.229(14) -0.021(9) 0.057(11) 0.038(8)
C51L 0.095(12) 0.171(16) 0.22(2) 0.007(16) 0.066(13) 0.006(12)
C52L 0.112(12) 0.209(19) 0.22(2) -0.002(18) 0.096(14) -0.007(13)
C53L 0.095(13) 0.20(2) 0.26(3) 0.00(2) 0.095(17) -0.007(13)
C54L 0.084(12) 0.26(3) 0.28(3) -0.12(3) 0.080(16) -0.035(16)
C55L 0.150(18) 0.158(18) 0.19(2) -0.009(16) 0.052(16) -0.012(14)
C56L 0.097(13) 0.22(3) 0.23(3) 0.00(2) 0.096(16) 0.007(15)
C57L 0.094(13) 0.19(2) 0.29(3) -0.01(2) 0.097(18) -0.007(14)
C58L 0.137(18) 0.16(2) 0.31(4) 0.03(2) 0.09(2) 0.022(15)
C59L 0.078(10) 0.143(15) 0.23(2) -0.007(17) 0.066(13) 0.016(10)
C60L 0.152(18) 0.146(19) 0.20(2) -0.015(16) 0.055(17) -0.043(14)
O1EA 0.172(14) 0.184(14) 0.30(2) -0.024(13) 0.065(14) -0.034(11)
C1EA 0.25(3) 0.29(3) 0.24(2) 0.00(2) 0.04(2) 0.00(2)
C2EA 0.19(2) 0.25(3) 0.23(3) -0.06(2) 0.10(2) -0.02(2)
C3EA 0.143(14) 0.22(2) 0.200(17) 0.007(14) 0.075(13) 0.023(14)
C4EA 0.27(4) 0.19(3) 0.32(4) 0.02(2) 0.15(3) 0.04(2)
S1S 0.302(9) 0.145(4) 0.270(7) -0.011(4) 0.121(7) 0.014(5)
F1S 0.277(15) 0.230(17) 0.40(2) 0.067(14) 0.137(16) 0.012(12)
F2S 0.48(4) 0.34(2) 0.266(11) 0.018(14) 0.106(19) 0.05(2)
F3S 0.270(15) 0.257(14) 0.327(19) 0.085(11) 0.166(15) 0.109(10)
O1S 0.306(16) 0.223(19) 0.33(2) 0.005(16) 0.130(16) 0.040(14)
O2S 0.251(18) 0.195(14) 0.36(3) 0.004(12) 0.023(17) -0.036(12)
O3S 0.230(18) 0.253(18) 0.319(14) -0.067(12) 0.131(14) -0.076(14)
C1S 0.317(17) 0.241(18) 0.309(13) 0.025(9) 0.109(15) 0.047(11)
S2S 0.217(6) 0.136(4) 0.368(9) 0.039(5) 0.162(7) 0.033(4)
F4S 0.322(17) 0.45(3) 0.45(2) 0.02(3) 0.05(2) -0.01(2)
F5S 0.45(3) 0.244(13) 0.297(19) 0.006(11) 0.15(2) -0.087(16)
F6S 0.36(2) 0.190(12) 0.303(16) 0.009(12) 0.146(16) -0.013(13)
O4S 0.222(16) 0.247(14) 0.41(2) 0.100(16) 0.203(17) 0.068(11)
O5S 0.233(11) 0.227(17) 0.34(2) 0.010(15) 0.137(13) 0.017(10)
O6S 0.271(16) 0.246(19) 0.55(3) 0.07(2) 0.18(3) 0.104(17)
C2S 0.309(17) 0.247(14) 0.342(11) 0.043(13) 0.110(13) -0.025(14)
S3S 0.429(18) 0.224(9) 0.347(12) 0.068(8) 0.154(11) 0.044(9)
F7S 0.43(3) 0.266(15) 0.35(2) 0.084(16) 0.210(17) 0.115(17)
F8S 0.32(2) 0.217(16) 0.387(16) -0.032(17) 0.116(17) 0.017(15)
F9S 0.37(2) 0.221(15) 0.48(3) -0.017(18) 0.185(15) 0.076(13)
O7S 0.59(4) 0.255(19) 0.42(3) 0.10(2) 0.14(3) 0.08(2)
O8S 0.42(3) 0.42(4) 0.41(4) 0.06(3) 0.146(19) 0.00(3)
O9S 0.51(4) 0.30(3) 0.34(2) 0.048(19) 0.16(2) 0.07(3)
C3S 0.40(2) 0.220(16) 0.361(16) 0.039(16) 0.154(13) 0.062(13)
S4S 0.45(2) 0.54(3) 0.58(3) 0.15(2) 0.197(16) -0.01(2)
F10S 0.501(19) 0.50(2) 0.51(2) 0.015(14) 0.142(12) -0.025(14)
F11S 0.57(5) 0.52(4) 0.57(3) 0.11(4) 0.17(3) -0.15(4)
F12S 0.38(4) 0.50(3) 0.61(4) 0.16(3) 0.20(3) -0.02(2)
O10S 0.39(4) 0.54(4) 0.58(4) 0.13(3) 0.19(3) -0.05(3)
O11S 0.45(3) 0.51(5) 0.63(5) 0.15(4) 0.22(3) 0.02(4)
O12S 0.51(5) 0.55(4) 0.59(4) 0.15(4) 0.21(4) -0.01(4)
C4S 0.49(2) 0.52(3) 0.58(3) 0.13(3) 0.194(17) -0.04(2)
O1W 0.14(3) 0.78(19) 0.32(6) -0.16(9) 0.06(3) -0.02(6)
O2W 0.133(17) 0.18(2) 0.24(3) -0.031(18) 0.120(18) -0.042(15)
O3W 0.137(15) 0.098(11) 0.175(18) 0.000(10) 0.089(13) 0.009(10)
O4W 0.31(5) 0.20(3) 0.22(3) 0.04(2) 0.14(3) 0.06(3)
O5W 0.114(14) 0.158(19) 0.134(15) -0.002(12) 0.046(11) 0.021(12)
O6W 0.36(4) 0.36(4) 0.36(4) 0.006(15) 0.105(17) 0.001(15)
O7W 0.143(12) 0.124(11) 0.163(12) 0.000(9) 0.057(10) 0.018(9)
O8W 0.092(9) 0.099(9) 0.151(11) -0.004(8) 0.045(8) 0.010(7)
O9W 0.29(3) 0.29(3) 0.30(3) 0.002(14) 0.081(15) 0.001(14)
O10W 0.168(15) 0.188(15) 0.186(15) 0.010(12) 0.044(11) 0.012(12)
O11W 0.150(13) 0.171(13) 0.179(13) -0.022(11) 0.070(11) 0.003(10)
O12W 0.26(2) 0.26(2) 0.26(2) 0.021(14) 0.093(14) -0.011(14)
O13W 0.24(2) 0.24(2) 0.240(19) -0.020(13) 0.058(13) 0.003(13)
O14W 0.202(16) 0.188(16) 0.221(16) 0.006(12) 0.084(13) -0.021(12)
O15W 0.43(5) 0.43(5) 0.43(5) -0.004(15) 0.12(2) -0.001(15)
O16W 0.213(16) 0.178(15) 0.195(15) 0.006(12) 0.058(12) 0.004(12)
O17W 0.26(2) 0.26(2) 0.25(2) 0.004(14) 0.084(14) -0.002(14)
O18W 0.211(17) 0.200(17) 0.234(17) 0.004(13) 0.070(13) -0.012(13)
O19W 0.35(4) 0.35(4) 0.35(4) -0.003(15) 0.097(17) 0.000(15)
O20W 0.191(16) 0.203(16) 0.201(16) 0.011(12) 0.057(12) -0.002(12)
O21W 0.229(19) 0.223(19) 0.236(18) 0.006(13) 0.067(13) 0.001(13)
O22W 0.30(3) 0.29(3) 0.30(3) 0.000(14) 0.081(15) -0.001(14)
O23W 0.28(2) 0.28(2) 0.28(2) 0.008(14) 0.093(15) 0.002(14)
O24W 0.34(3) 0.34(3) 0.34(3) 0.001(15) 0.099(16) 0.006(15)
O25W 0.207(17) 0.198(17) 0.230(17) -0.032(12) 0.058(13) -0.006(13)

loop_
_atom_type_symbol
_atom_type_description
_atom_type_scat_dispersion_real
_atom_type_scat_dispersion_imag
_atom_type_scat_source
C C -0.0020 0.0016 'International Tables Vol C Tables 4.2.6.8 and 6.1.1.4'
H H 0.0000 0.0000 'International Tables Vol C Tables 4.2.6.8 and 6.1.1.4'
N N -0.0030 0.0032 'International Tables Vol C Tables 4.2.6.8 and 6.1.1.4'
O O -0.0041 0.0059 'International Tables Vol C Tables 4.2.6.8 and 6.1.1.4'
F F -0.0052 0.0100 'International Tables Vol C Tables 4.2.6.8 and 6.1.1.4'
S S 0.1028 0.1208 'International Tables Vol C Tables 4.2.6.8 and 6.1.1.4'
Ru Ru -1.4671 0.8177 'International Tables Vol C Tables 4.2.6.8 and 6.1.1.4'

loop_
_geom_angle_atom_site_label_1
_geom_angle_atom_site_label_2
_geom_angle_atom_site_label_3
_geom_angle
O1L Ru1A C116 118.0(7)
O1L Ru1A O2L 87.4(8)
C116 Ru1A O2L 92.7(7)
O1L Ru1A C111 157.6(7)
C116 Ru1A C111 40.0(5)
O2L Ru1A C111 96.4(6)
O1L Ru1A C112 146.6(6)
C116 Ru1A C112 69.5(6)
O2L Ru1A C112 125.7(6)
C111 Ru1A C112 38.1(5)
O1L Ru1A N1A 84.4(11)
C116 Ru1A N1A 157.4(12)
O2L Ru1A N1A 84.5(14)
C111 Ru1A N1A 117.9(10)
C112 Ru1A N1A 93.9(6)
O1L Ru1A C115 90.0(7)
C116 Ru1A C115 38.1(5)
O2L Ru1A C115 118.7(6)
C111 Ru1A C115 68.8(7)
C112 Ru1A C115 78.1(7)
N1A Ru1A C115 155.9(14)
O1L Ru1A C113 111.1(6)
C116 Ru1A C113 79.9(7)
O2L Ru1A C113 161.4(7)
C111 Ru1A C113 67.0(5)
C112 Ru1A C113 35.7(4)
N1A Ru1A C113 95.8(10)
C115 Ru1A C113 64.5(6)
O1L Ru1A C114 87.4(7)
C116 Ru1A C114 67.6(7)
O2L Ru1A C114 154.0(6)
C111 Ru1A C114 79.6(7)
C112 Ru1A C114 64.7(6)
N1A Ru1A C114 120.3(14)
C115 Ru1A C114 35.9(5)
C113 Ru1A C114 35.4(4)
C25P Ru2A O5L 148.2(7)
C25P Ru2A O6L 124.0(6)
O5L Ru2A O6L 86.5(7)
C25P Ru2A N8A 88.5(8)
O5L Ru2A N8A 86.4(7)
O6L Ru2A N8A 83.4(6)
C25P Ru2A C26P 39.9(4)
O5L Ru2A C26P 109.2(8)
O6L Ru2A C26P 163.9(7)
N8A Ru2A C26P 93.8(8)
C25P Ru2A C24P 38.7(4)
O5L Ru2A C24P 159.2(5)
O6L Ru2A C24P 97.0(6)
N8A Ru2A C24P 114.4(7)
C26P Ru2A C24P 69.6(6)
C25P Ru2A C21P 70.2(6)
O5L Ru2A C21P 86.9(8)
O6L Ru2A C21P 151.2(7)
N8A Ru2A C21P 124.1(7)
C26P Ru2A C21P 38.3(4)
C24P Ru2A C21P 80.2(6)
C25P Ru2A C23P 70.1(5)
O5L Ru2A C23P 122.0(5)
O6L Ru2A C23P 92.5(6)
N8A Ru2A C23P 151.2(7)
C26P Ru2A C23P 82.3(6)
C24P Ru2A C23P 37.7(4)
C21P Ru2A C23P 67.7(5)
C25P Ru2A C22P 82.7(6)
O5L Ru2A C22P 92.5(6)
O6L Ru2A C22P 114.9(6)
N8A Ru2A C22P 161.6(7)
C26P Ru2A C22P 69.2(5)
C24P Ru2A C22P 67.4(5)
C21P Ru2A C22P 37.5(4)
C23P Ru2A C22P 37.2(4)
O4L Ru1B O3L 87.5(7)
O4L Ru1B C15P 141.2(6)
O3L Ru1B C15P 129.8(7)
O4L Ru1B N1B 81.8(6)
O3L Ru1B N1B 84.7(5)
C15P Ru1B N1B 90.2(6)
O4L Ru1B C14P 162.8(6)
O3L Ru1B C14P 99.3(7)
C15P Ru1B C14P 39.4(4)
N1B Ru1B C14P 114.4(7)
O4L Ru1B C13P 126.5(6)
O3L Ru1B C13P 92.0(6)
C15P Ru1B C13P 70.2(5)
N1B Ru1B C13P 151.4(7)
C14P Ru1B C13P 38.2(4)
O4L Ru1B C11P 83.9(6)
O3L Ru1B C11P 146.5(6)
C15P Ru1B C11P 70.1(5)
N1B Ru1B C11P 125.6(6)
C14P Ru1B C11P 81.8(5)
C13P Ru1B C11P 68.1(4)
O4L Ru1B C16P 104.6(6)
O3L Ru1B C16P 167.9(7)
C15P Ru1B C16P 38.7(4)
N1B Ru1B C16P 97.6(6)
C14P Ru1B C16P 68.9(5)
C13P Ru1B C16P 80.2(5)
C11P Ru1B C16P 37.6(4)
O4L Ru1B C12P 93.9(6)
O3L Ru1B C12P 111.5(6)
C15P Ru1B C12P 82.9(5)
N1B Ru1B C12P 163.1(6)
C14P Ru1B C12P 68.9(4)
C13P Ru1B C12P 37.7(3)
C11P Ru1B C12P 37.6(3)
C16P Ru1B C12P 67.6(4)
O7L Ru2B C5P 120.6(7)
O7L Ru2B O8L 88.0(8)
C5P Ru2B O8L 150.3(7)
O7L Ru2B N8B 85.3(7)
C5P Ru2B N8B 89.6(9)
O8L Ru2B N8B 84.9(8)
O7L Ru2B C6P 91.2(8)
C5P Ru2B C6P 39.0(5)
O8L Ru2B C6P 161.2(7)
N8B Ru2B C6P 113.8(8)
O7L Ru2B C3P 148.7(6)
C5P Ru2B C3P 69.6(6)
O8L Ru2B C3P 90.1(7)
N8B Ru2B C3P 125.6(7)
C6P Ru2B C3P 80.8(7)
O7L Ru2B C4P 158.9(8)
C5P Ru2B C4P 38.7(5)
O8L Ru2B C4P 113.0(8)
N8B Ru2B C4P 96.7(8)
C6P Ru2B C4P 68.8(7)
C3P Ru2B C4P 37.6(4)
O7L Ru2B C1P 87.5(7)
C5P Ru2B C1P 69.7(6)
O8L Ru2B C1P 123.4(7)
N8B Ru2B C1P 150.6(8)
C6P Ru2B C1P 37.8(4)
C3P Ru2B C1P 67.7(5)
C4P Ru2B C1P 80.5(6)
O7L Ru2B C2P 111.8(6)
C5P Ru2B C2P 82.3(7)
O8L Ru2B C2P 94.7(7)
N8B Ru2B C2P 162.8(8)
C6P Ru2B C2P 68.2(6)
C3P Ru2B C2P 37.3(4)
C4P Ru2B C2P 67.7(5)
C1P Ru2B C2P 37.6(4)
C1B N1B C2B 120.1(18)
C1B N1B Ru1B 117.9(15)
C2B N1B Ru1B 121.9(13)
N4B N2B N3B 103.3(19)
C6B N3B N2B 109(2)
C7B N4B N2B 109.2(14)
C7B N4B C5B 133.7(18)
N2B N4B C5B 115.1(17)
N6B N5B C14B 105(3)
N7B N6B N5B 114(3)
N6B N7B C15B 110.7(19)
N6B N7B C16B 122(2)
C15B N7B C16B 127.0(19)
C20B N8B C19B 113.3(19)
C20B N8B Ru2B 122.2(14)
C19B N8B Ru2B 124.1(15)
N1B C1B C3B 118(2)
N1B C2B C4B 125(2)
C1B C3B C5B 120(2)
C5B C4B C2B 115(2)
C4B C5B C3B 122(2)
C4B C5B N4B 118(2)
C3B C5B N4B 119(2)
C7B C6B N3B 109(2)
C7B C6B C8B 134(3)
N3B C6B C8B 116(2)
C6B C7B N4B 109(2)
C10B C8B C9B 119(2)
C10B C8B C6B 120(2)
C9B C8B C6B 120(2)
C11B C9B C8B 115(2)
C8B C10B C12B 124(2)
C13B C11B C9B 129(3)
C10B C12B C13B 118(2)
C11B C13B C14B 122(4)
C11B C13B C12B 115(3)
C14B C13B C12B 122(2)
C15B C14B C13B 125(3)
C15B C14B N5B 108(2)
C13B C14B N5B 125(3)
N7B C15B C14B 101(2)
C17B C16B N7B 119(2)
C17B C16B C18B 116.7(18)
N7B C16B C18B 124(2)
C16B C17B C19B 121(2)
C20B C18B C16B 120(2)
C17B C19B N8B 122(2)
N8B C20B C18B 127(2)
C1A N1A C2A 119(3)
C1A N1A Ru1A 120(4)
C2A N1A Ru1A 121(3)
N4A N2A N3A 116(3)
N2A N3A C6A 98(3)
N2A N4A C7A 110.1(18)
N2A N4A C5A 116(2)
C7A N4A C5A 132.5(18)
N6A N5A C14A 113(2)
N5A N6A N7A 100.4(18)
C15A N7A N6A 112.2(15)
C15A N7A C16A 130.8(19)
N6A N7A C16A 116.7(16)
C19A N8A C20A 116.8(16)
C19A N8A Ru2A 123.8(13)
C20A N8A Ru2A 119.3(13)
N1A C1A C3A 126(4)
C4A C2A N1A 122(3)
C1A C3A C5A 114(3)
C5A C4A C2A 120(3)
C4A C5A N4A 125(3)
C4A C5A C3A 119(3)
N4A C5A C3A 115.8(19)
C7A C6A N3A 113(2)
C7A C6A C8A 133(4)
N3A C6A C8A 115(3)
N4A C7A C6A 102(3)
C10A C8A C9A 124(2)
C10A C8A C6A 124(3)
C9A C8A C6A 112(3)
C11A C9A C8A 115(2)
C8A C10A C12A 120(2)
C9A C11A C13A 121(2)
C13A C12A C10A 115.6(17)
C12A C13A C11A 123.2(19)
C12A C13A C14A 116(2)
C11A C13A C14A 121(3)
C15A C14A N5A 108(2)
C15A C14A C13A 132(3)
N5A C14A C13A 118(3)
N7A C15A C14A 104(2)
C18A C16A C17A 114.6(16)
C18A C16A N7A 120.2(18)
C17A C16A N7A 125(2)
C19A C17A C16A 128(2)
C16A C18A C20A 121.1(18)
C17A C19A N8A 119.9(19)
C18A C20A N8A 118.8(19)
C2P C1P C6P 120.2(7)
C2P C1P C7P 119.3(10)
C6P C1P C7P 120.5(10)
C2P C1P Ru2B 71.9(8)
C6P C1P Ru2B 70.0(12)
C7P C1P Ru2B 132.7(15)
C3P C2P C1P 119.7(7)
C3P C2P Ru2B 70.7(7)
C1P C2P Ru2B 70.5(8)
C2P C3P C4P 120.3(8)
C2P C3P Ru2B 72.0(7)
C4P C3P Ru2B 70.5(11)
C3P C4P C5P 119.8(7)
C3P C4P C8P 120.2(10)
C5P C4P C8P 119.9(10)
C3P C4P Ru2B 71.9(10)
C5P C4P Ru2B 67.0(13)
C8P C4P Ru2B 131.3(15)
C4P C5P C6P 119.9(8)
C4P C5P Ru2B 74.3(13)
C6P C5P Ru2B 73.7(14)
C1P C6P C5P 119.5(8)
C1P C6P Ru2B 72.2(11)
C5P C6P Ru2B 67.3(14)
C4P C8P C9P 112.2(11)
C4P C8P C10P 111.5(13)
C9P C8P C10P 112.4(13)
C12P C11P C16P 119.7(8)
C12P C11P C17P 125.2(14)
C16P C11P C17P 115.0(14)
C12P C11P Ru1B 71.8(7)
C16P C11P Ru1B 71.2(8)
C17P C11P Ru1B 128.2(13)
C11P C12P C13P 119.5(7)
C11P C12P Ru1B 70.6(7)
C13P C12P Ru1B 70.0(7)
C14P C13P C12P 120.9(7)
C14P C13P Ru1B 69.7(9)
C12P C13P Ru1B 72.3(7)
C13P C14P C15P 118.6(8)
C13P C14P C18P 119.0(16)
C15P C14P C18P 122.3(16)
C13P C14P Ru1B 72.2(9)
C15P C14P Ru1B 66.7(11)
C18P C14P Ru1B 130.3(16)
C16P C15P C14P 120.3(8)
C16P C15P Ru1B 76.0(10)
C14P C15P Ru1B 73.9(11)
C15P C16P C11P 119.8(8)
C15P C16P Ru1B 65.4(11)
C11P C16P Ru1B 71.3(8)
C14P C18P C19P 117(3)
C14P C18P C20P 112(2)
C19P C18P C20P 107(2)
C22P C21P C26P 119.9(7)
C22P C21P C27P 119.5(11)
C26P C21P C27P 120.3(11)
C22P C21P Ru2A 71.9(9)
C26P C21P Ru2A 67.2(12)
C27P C21P Ru2A 129(3)
C23P C22P C21P 120.1(7)
C23P C22P Ru2A 70.8(7)
C21P C22P Ru2A 70.6(9)
C22P C23P C24P 120.3(7)
C22P C23P Ru2A 72.1(7)
C24P C23P Ru2A 71.5(9)
C23P C24P C25P 119.3(7)
C23P C24P C28P 120.1(9)
C25P C24P C28P 120.5(9)
C23P C24P Ru2A 70.9(9)
C25P C24P Ru2A 65.5(10)
C28P C24P Ru2A 133.8(12)
C26P C25P C24P 119.6(8)
C26P C25P Ru2A 71.3(13)
C24P C25P Ru2A 75.8(10)
C25P C26P C21P 120.0(8)
C25P C26P Ru2A 68.8(13)
C21P C26P Ru2A 74.5(12)
C24P C28P C29P 110.7(12)
C24P C28P C30P 112.5(12)
C29P C28P C30P 108.8(12)
C36P C31P C32P 120.1(7)
C36P C31P C37P 120.0(11)
C32P C31P C37P 119.8(11)
C36P C31P Ru1C 69.3(12)
C32P C31P Ru1C 72.4(9)
C37P C31P Ru1C 133.4(18)
C33P C32P C31P 119.9(8)
C33P C32P Ru1C 72.0(7)
C31P C32P Ru1C 68.9(9)
C32P C33P C34P 120.3(8)
C32P C33P Ru1C 70.2(7)
C34P C33P Ru1C 73.1(10)
C35P C34P C33P 119.6(7)
C35P C34P C38P 120.3(10)
C33P C34P C38P 119.3(10)
C35P C34P Ru1C 67.4(10)
C33P C34P Ru1C 69.4(10)
C38P C34P Ru1C 128.1(14)
C34P C35P C36P 120.2(8)
C34P C35P Ru1C 75.0(10)
C36P C35P Ru1C 68.6(11)
C31P C36P C35P 119.6(8)
C31P C36P Ru1C 71.3(12)
C35P C36P Ru1C 72.1(11)
C34P C38P C39P 111.1(12)
C34P C38P C40P 111.9(12)
C39P C38P C40P 112.0(13)
C1L O1L Ru1A 133.7(19)
C2L O2L Ru1A 132.0(17)
C9L O3L Ru1B 129.7(12)
C10L O4L Ru1B 126.8(12)
C11L O5L Ru2A 126.5(14)
C12L O6L Ru2A 124.5(11)
C19L O7L Ru2B 128.0(11)
C20L O8L Ru2B 125.9(15)
O1L C1L C4L 123(3)
O1L C1L C3L 119(2)
C4L C1L C3L 118(3)
O2L C2L C5L 123(2)
O2L C2L C4L 125(2)
C5L C2L C4L 112(3)
C6L C3L C1L 116(2)
C2L C4L C7L 122(2)
C2L C4L C1L 119(2)
C7L C4L C1L 119(2)
C8L C5L C2L 126(3)
C9L C6L C3L 118(2)
C9L C7L C10L 128(2)
C9L C7L C4L 116(2)
C10L C7L C4L 116(2)
C5L C8L C10L 123(3)
C7L C9L C6L 133(3)
C7L C9L O3L 121.8(19)
C6L C9L O3L 105(2)
O4L C10L C8L 113(2)
O4L C10L C7L 125.8(19)
C8L C10L C7L 121(3)
O5L C11L C14L 132(3)
O5L C11L C13L 107(2)
C14L C11L C13L 121(3)
O6L C12L C14L 134.7(18)
O6L C12L C15L 113.0(17)
C14L C12L C15L 112(2)
C16L C13L C11L 123(2)
C11L C14L C17L 120(2)
C11L C14L C12L 115(2)
C17L C14L C12L 124.8(17)
C18L C15L C12L 118(2)
C13L C16L C19L 110(2)
C19L C17L C14L 118.4(19)
C19L C17L C20L 121(3)
C14L C17L C20L 120(2)
C15L C18L C20L 133(2)
O7L C19L C17L 126.2(19)
O7L C19L C16L 107.3(19)
C17L C19L C16L 126(3)
O8L C20L C17L 130(3)
O8L C20L C18L 118(2)
C17L C20L C18L 112(3)
O9L Ru1C O10L 89.0(6)
O9L Ru1C C36P 153.1(5)
O10L Ru1C C36P 117.2(6)
O9L Ru1C N1C 79.7(6)
O10L Ru1C N1C 85.6(6)
C36P Ru1C N1C 95.4(5)
O9L Ru1C C31P 114.1(6)
O10L Ru1C C31P 156.5(6)
C36P Ru1C C31P 39.3(5)
N1C Ru1C C31P 94.1(5)
O9L Ru1C C35P 156.8(5)
O10L Ru1C C35P 90.0(5)
C36P Ru1C C35P 39.4(4)
N1C Ru1C C35P 123.3(5)
C31P Ru1C C35P 70.5(6)
O9L Ru1C C32P 88.6(6)
O10L Ru1C C32P 154.3(5)
C36P Ru1C C32P 70.5(6)
N1C Ru1C C32P 119.1(5)
C31P Ru1C C32P 38.7(4)
C35P Ru1C C32P 82.4(6)
O9L Ru1C C33P 91.0(6)
O10L Ru1C C33P 116.8(5)
C36P Ru1C C33P 82.9(7)
N1C Ru1C C33P 155.8(5)
C31P Ru1C C33P 69.3(5)
C35P Ru1C C33P 69.0(5)
C32P Ru1C C33P 37.8(4)
O9L Ru1C C34P 119.3(6)
O10L Ru1C C34P 91.4(5)
C36P Ru1C C34P 69.2(6)
N1C Ru1C C34P 160.7(5)
C31P Ru1C C34P 81.2(6)
C35P Ru1C C34P 37.6(4)
C32P Ru1C C34P 67.8(5)
C33P Ru1C C34P 37.5(4)
O13L Ru2C C42P 154.1(7)
O13L Ru2C O14L 88.0(8)
C42P Ru2C O14L 117.4(7)
O13L Ru2C C43P 114.7(7)
C42P Ru2C C43P 39.9(4)
O14L Ru2C C43P 157.3(7)
O13L Ru2C N8C 86.0(9)
C42P Ru2C N8C 91.3(9)
O14L Ru2C N8C 83.7(7)
C43P Ru2C N8C 95.3(8)
O13L Ru2C C41P 156.7(7)
C42P Ru2C C41P 39.5(4)
O14L Ru2C C41P 89.1(7)
C43P Ru2C C41P 71.0(5)
N8C Ru2C C41P 116.6(9)
O13L Ru2C C44P 90.2(8)
C42P Ru2C C44P 70.3(6)
O14L Ru2C C44P 151.1(6)
C43P Ru2C C44P 38.7(4)
N8C Ru2C C44P 125.0(8)
C41P Ru2C C44P 81.4(7)
O13L Ru2C C46P 119.2(7)
C42P Ru2C C46P 70.0(6)
O14L Ru2C C46P 88.2(7)
C43P Ru2C C46P 82.6(7)
N8C Ru2C C46P 153.3(9)
C41P Ru2C C46P 37.6(4)
C44P Ru2C C46P 67.7(7)
O13L Ru2C C45P 93.2(7)
C42P Ru2C C45P 81.7(6)
O14L Ru2C C45P 114.1(6)
C43P Ru2C C45P 68.9(6)
N8C Ru2C C45P 162.2(7)
C41P Ru2C C45P 67.2(6)
C44P Ru2C C45P 37.2(4)
C46P Ru2C C45P 36.7(4)
C55P Ru1D O11L 157.2(9)
C55P Ru1D O12L 115.4(10)
O11L Ru1D O12L 87.0(6)
C55P Ru1D N1D 94.9(8)
O11L Ru1D N1D 82.0(6)
O12L Ru1D N1D 85.4(5)
C55P Ru1D C56P 39.1(12)
O11L Ru1D C56P 118.3(12)
O12L Ru1D C56P 154.4(12)
N1D Ru1D C56P 93.4(10)
C55P Ru1D C52P 80.0(13)
O11L Ru1D C52P 92.8(10)
O12L Ru1D C52P 120.1(8)
N1D Ru1D C52P 153.8(7)
C56P Ru1D C52P 66.5(12)
C55P Ru1D C54P 37.1(9)
O11L Ru1D C54P 156.0(6)
O12L Ru1D C54P 90.5(7)
N1D Ru1D C54P 121.7(7)
C56P Ru1D C54P 68.3(12)
C52P Ru1D C54P 67.9(9)
C55P Ru1D C53P 67.3(9)
O11L Ru1D C53P 118.0(8)
O12L Ru1D C53P 94.1(8)
N1D Ru1D C53P 160.0(8)
C56P Ru1D C53P 78.5(11)
C52P Ru1D C53P 36.0(8)
C54P Ru1D C53P 38.3(8)
C55P Ru1D C51P 70.3(13)
O11L Ru1D C51P 90.8(10)
O12L Ru1D C51P 157.5(7)
N1D Ru1D C51P 116.5(8)
C56P Ru1D C51P 37.8(11)
C52P Ru1D C51P 37.6(9)
C54P Ru1D C51P 82.4(10)
C53P Ru1D C51P 67.3(10)
O16L Ru2D O15L 86.7(8)
O16L Ru2D N8D 83.3(9)
O15L Ru2D N8D 84.8(9)
O16L Ru2D C65P 115.5(8)
O15L Ru2D C65P 157.7(9)
N8D Ru2D C65P 94.3(10)
O16L Ru2D C63P 95.4(8)
O15L Ru2D C63P 115.9(7)
N8D Ru2D C63P 159.2(10)
C65P Ru2D C63P 67.4(7)
O16L Ru2D C61P 160.3(6)
O15L Ru2D C61P 92.0(9)
N8D Ru2D C61P 116.1(10)
C65P Ru2D C61P 68.2(7)
C63P Ru2D C61P 67.6(6)
O16L Ru2D C64P 91.6(9)
O15L Ru2D C64P 152.9(7)
N8D Ru2D C64P 121.8(10)
C65P Ru2D C64P 37.7(5)
C63P Ru2D C64P 37.3(4)
C61P Ru2D C64P 80.7(8)
O16L Ru2D C62P 122.9(7)
O15L Ru2D C62P 91.1(8)
N8D Ru2D C62P 153.2(10)
C65P Ru2D C62P 79.6(7)
C63P Ru2D C62P 37.1(4)
C61P Ru2D C62P 37.4(5)
C64P Ru2D C62P 67.3(6)
O16L Ru2D C66P 152.7(8)
O15L Ru2D C66P 119.9(9)
N8D Ru2D C66P 92.4(10)
C65P Ru2D C66P 37.8(4)
C63P Ru2D C66P 79.2(7)
C61P Ru2D C66P 37.4(5)
C64P Ru2D C66P 67.8(7)
C62P Ru2D C66P 66.8(7)
C1C N1C C2C 114.8(16)
C1C N1C Ru1C 121.1(13)
C2C N1C Ru1C 122.2(13)
N3C N2C N4C 109.9(14)
N2C N3C C6C 108.1(15)
C5C N4C C7C 128.6(17)
C5C N4C N2C 125.9(16)
C7C N4C N2C 104.5(14)
N6C N5C C14C 110.0(16)
N5C N6C N7C 106.3(16)
C16C N7C N6C 119.9(16)
C16C N7C C15C 131.1(16)
N6C N7C C15C 108.9(17)
C19C N8C C20C 120.5(17)
C19C N8C Ru2C 124.0(16)
C20C N8C Ru2C 115.5(16)
N1C C1C C3C 123.4(18)
C4C C2C N1C 123.7(18)
C1C C3C C5C 119.4(19)
C2C C4C C5C 122.3(19)
N4C C5C C4C 122.9(17)
N4C C5C C3C 120.8(17)
C4C C5C C3C 116.0(17)
C7C C6C N3C 109.0(18)
C7C C6C C8C 133(2)
N3C C6C C8C 118(2)
C6C C7C N4C 107.7(19)
C10C C8C C9C 121.3(17)
C10C C8C C6C 124.4(18)
C9C C8C C6C 114(2)
C11C C9C C8C 116(2)
C8C C10C C12C 120.8(16)
C9C C11C C13C 121(2)
C13C C12C C10C 121.4(17)
C12C C13C C14C 118.1(17)
C12C C13C C11C 118.6(19)
C14C C13C C11C 123.3(18)
C15C C14C N5C 108.8(15)
C15C C14C C13C 129.9(16)
N5C C14C C13C 121.3(17)
C14C C15C N7C 106.0(14)
N7C C16C C17C 125.6(18)
N7C C16C C18C 117.6(19)
C17C C16C C18C 116.3(19)
C19C C17C C16C 120.4(17)
C20C C18C C16C 119(2)
C17C C19C N8C 124(2)
N8C C20C C18C 118(2)
C2D N1D C1D 120.7(15)
C2D N1D Ru1D 121.4(11)
C1D N1D Ru1D 117.8(13)
N3D N2D N4D 109.3(14)
N2D N3D C6D 111.0(15)
C5D N4D N2D 121.9(13)
C5D N4D C7D 131.4(14)
N2D N4D C7D 106.6(12)
N6D N5D C14D 103.6(15)
N5D N6D N7D 111.0(17)
N6D N7D C15D 109.7(16)
N6D N7D C16D 124(2)
C15D N7D C16D 127(2)
C19D N8D C20D 119(2)
C19D N8D Ru2D 118(2)
C20D N8D Ru2D 123(2)
C3D C1D N1D 121(2)
N1D C2D C4D 120.6(15)
C1D C3D C5D 118.1(19)
C2D C4D C5D 120.8(15)
N4D C5D C4D 123.1(15)
N4D C5D C3D 118.7(15)
C4D C5D C3D 118.2(16)
N3D C6D C7D 108.7(15)
N3D C6D C8D 123.4(18)
C7D C6D C8D 127.8(17)
C6D C7D N4D 104.3(14)
C10D C8D C9D 117.6(16)
C10D C8D C6D 120.2(17)
C9D C8D C6D 121.8(16)
C8D C9D C11D 122.0(17)
C8D C10D C12D 125(2)
C13D C11D C9D 117.8(17)
C10D C12D C13D 114.1(18)
C11D C13D C12D 122.8(14)
C11D C13D C14D 121.7(16)
C12D C13D C14D 114.5(15)
C15D C14D N5D 112.0(15)
C15D C14D C13D 130.6(16)
N5D C14D C13D 117.2(15)
C14D C15D N7D 102.9(18)
C17D C16D C18D 127(2)
C17D C16D N7D 118(2)
C18D C16D N7D 114(2)
C16D C17D C19D 114(3)
C16D C18D C20D 110(3)
N8D C19D C17D 123(3)
N8D C20D C18D 125(3)
C46P C41P C42P 120.1(7)
C46P C41P C47P 120.3(10)
C42P C41P C47P 119.4(10)
C46P C41P Ru2C 74.1(13)
C42P C41P Ru2C 66.5(8)
C47P C41P Ru2C 128.0(17)
C43P C42P C41P 119.7(8)
C43P C42P Ru2C 70.1(8)
C41P C42P Ru2C 74.0(9)
C42P C43P C44P 120.5(7)
C42P C43P Ru2C 70.0(8)
C44P C43P Ru2C 75.5(13)
C43P C44P C45P 119.7(7)
C43P C44P C48P 119.6(10)
C45P C44P C48P 120.4(10)
C43P C44P Ru2C 65.7(12)
C45P C44P Ru2C 74.4(12)
C48P C44P Ru2C 126.7(19)
C44P C45P C46P 120.1(8)
C44P C45P Ru2C 68.3(12)
C46P C45P Ru2C 70.3(13)
C41P C46P C45P 119.7(8)
C41P C46P Ru2C 68.3(11)
C45P C46P Ru2C 73.0(13)
C44P C48P C50P 111.6(12)
C44P C48P C49P 110.7(13)
C50P C48P C49P 109.2(14)
C56P C51P C52P 113(3)
C56P C51P C57P 123(3)
C52P C51P C57P 122(2)
C56P C51P Ru1D 67.6(16)
C52P C51P Ru1D 69.0(14)
C57P C51P Ru1D 120(2)
C53P C52P C51P 124(3)
C53P C52P Ru1D 71.5(11)
C51P C52P Ru1D 73.4(13)
C52P C53P C54P 123(2)
C52P C53P Ru1D 72.6(12)
C54P C53P Ru1D 72.1(10)
C55P C54P C53P 113(2)
C55P C54P C58P 124(2)
C53P C54P C58P 122(2)
C55P C54P Ru1D 64.9(16)
C53P C54P Ru1D 69.6(12)
C58P C54P Ru1D 130.3(14)
C56P C55P C54P 124(3)
C56P C55P Ru1D 75(2)
C54P C55P Ru1D 78.0(17)
C55P C56P C51P 122(3)
C55P C56P Ru1D 66.3(19)
C51P C56P Ru1D 74.6(18)
C54P C58P C60P 114.9(16)
C54P C58P C59P 115(2)
C60P C58P C59P 110.1(13)
C62P C61P C66P 119.6(7)
C62P C61P C67P 120.2(11)
C66P C61P C67P 120.2(11)
C62P C61P Ru2D 72.7(9)
C66P C61P Ru2D 72.1(13)
C67P C61P Ru2D 126(2)
C63P C62P C61P 120.4(8)
C63P C62P Ru2D 71.7(9)
C61P C62P Ru2D 69.9(10)
C62P C63P C64P 119.8(8)
C62P C63P Ru2D 71.2(9)
C64P C63P Ru2D 70.1(13)
C65P C64P C63P 119.6(7)
C65P C64P C68P 119.8(10)
C63P C64P C68P 120.6(10)
C65P C64P Ru2D 70.4(15)
C63P C64P Ru2D 72.5(12)
C68P C64P Ru2D 128(2)
C64P C65P C66P 120.3(8)
C64P C65P Ru2D 71.9(15)
C66P C65P Ru2D 72.2(16)
C61P C66P C65P 120.0(8)
C61P C66P Ru2D 70.5(13)
C65P C66P Ru2D 70.0(16)
C64P C68P C70P 111.7(12)
C64P C68P C69P 112.2(14)
C70P C68P C69P 111.3(14)
C72P C71P C76P 119.7(7)
C72P C71P C77P 119.1(9)
C76P C71P C77P 121.1(9)
C72P C71P Ru1F 71.2(8)
C76P C71P Ru1F 73.7(10)
C77P C71P Ru1F 128.8(14)
C71P C72P C73P 120.1(7)
C71P C72P Ru1F 70.5(8)
C73P C72P Ru1F 72.0(7)
C74P C73P C72P 120.5(7)
C74P C73P Ru1F 73.2(10)
C72P C73P Ru1F 70.1(7)
C73P C74P C75P 119.4(7)
C73P C74P C78P 120.2(10)
C75P C74P C78P 120.3(10)
C73P C74P Ru1F 69.5(10)
C75P C74P Ru1F 70.7(11)
C78P C74P Ru1F 128.6(14)
C76P C75P C74P 120.2(8)
C76P C75P Ru1F 71.5(12)
C74P C75P Ru1F 72.2(11)
C75P C76P C71P 119.8(8)
C75P C76P Ru1F 71.1(12)
C71P C76P Ru1F 68.6(10)
C79P C78P C74P 112.8(12)
C79P C78P C80P 109.7(14)
C74P C78P C80P 111.4(13)
C21L O9L Ru1C 126.6(12)
C22L O10L Ru1C 127.9(13)
C29L O11L Ru1D 131.0(12)
C30L O12L Ru1D 127.9(15)
O9L C21L C23L 114(2)
O9L C21L C24L 131(2)
C23L C21L C24L 115(2)
O10L C22L C25L 115.2(19)
O10L C22L C24L 130(2)
C25L C22L C24L 115(2)
C26L C23L C21L 121(2)
C27L C24L C22L 121.7(18)
C27L C24L C21L 123.0(18)
C22L C24L C21L 114(2)
C22L C25L C28L 123.1(19)
C23L C26L C29L 122(2)
C24L C27L C30L 120.2(18)
C24L C27L C29L 116.0(18)
C30L C27L C29L 123(2)
C30L C28L C25L 121.3(19)
O11L C29L C26L 115(2)
O11L C29L C27L 122.4(19)
C26L C29L C27L 122(2)
O12L C30L C28L 114(2)
O12L C30L C27L 128(2)
C28L C30L C27L 119(2)
C31L O13L Ru2C 130.8(17)
C32L O14L Ru2C 126.7(16)
C39L O15L Ru2D 136(2)
C40L O16L Ru2D 127.2(18)
O13L C31L C34L 123(3)
O13L C31L C33L 119(3)
C34L C31L C33L 117(3)
O14L C32L C35L 118(2)
O14L C32L C34L 126(2)
C35L C32L C34L 117(3)
C36L C33L C31L 130(3)
C31L C34L C37L 119(3)
C31L C34L C32L 123(3)
C37L C34L C32L 118(2)
C38L C35L C32L 122(3)
C33L C36L C39L 116(3)
C40L C37L C34L 116(3)
C40L C37L C39L 127(3)
C34L C37L C39L 117(3)
C35L C38L C40L 121(3)
O15L C39L C36L 120(3)
O15L C39L C37L 119(3)
C36L C39L C37L 120(3)
O16L C40L C37L 123(3)
O16L C40L C38L 112(3)
C37L C40L C38L 126(3)
O18L Ru1E O17L 86.4(6)
O18L Ru1E C93P 149.0(7)
O17L Ru1E C93P 123.0(7)
O18L Ru1E C94P 160.0(6)
O17L Ru1E C94P 95.0(7)
C93P Ru1E C94P 40.0(4)
O18L Ru1E N1E 82.3(5)
O17L Ru1E N1E 84.4(6)
C93P Ru1E N1E 90.3(7)
C94P Ru1E N1E 117.7(6)
O18L Ru1E C92P 111.3(7)
O17L Ru1E C92P 161.2(7)
C93P Ru1E C92P 38.5(4)
C94P Ru1E C92P 70.6(5)
N1E Ru1E C92P 91.5(7)
O18L Ru1E C95P 121.4(6)
O17L Ru1E C95P 94.1(6)
C93P Ru1E C95P 70.6(5)
C94P Ru1E C95P 38.6(4)
N1E Ru1E C95P 156.2(6)
C92P Ru1E C95P 82.2(6)
O18L Ru1E C96P 92.3(6)
O17L Ru1E C96P 119.1(6)
C93P Ru1E C96P 82.1(6)
C94P Ru1E C96P 69.5(5)
N1E Ru1E C96P 155.6(7)
C92P Ru1E C96P 68.2(5)
C95P Ru1E C96P 38.2(4)
O18L Ru1E C91P 88.1(7)
O17L Ru1E C91P 155.4(7)
C93P Ru1E C91P 69.1(5)
C94P Ru1E C91P 82.4(6)
N1E Ru1E C91P 118.5(7)
C92P Ru1E C91P 37.8(4)
C95P Ru1E C91P 68.6(5)
C96P Ru1E C91P 37.2(4)
O22L Ru2E C101 144.9(10)
O22L Ru2E N8E 83.8(8)
C101 Ru2E N8E 129.2(11)
O22L Ru2E O21L 86.4(9)
C101 Ru2E O21L 84.8(9)
N8E Ru2E O21L 85.7(7)
O22L Ru2E C106 106.5(10)
C101 Ru2E C106 41.4(5)
N8E Ru2E C106 169.6(12)
O21L Ru2E C106 96.4(9)
O22L Ru2E C102 165.7(10)
C101 Ru2E C102 40.4(6)
N8E Ru2E C102 97.4(10)
O21L Ru2E C102 107.9(9)
C106 Ru2E C102 72.3(8)
O22L Ru2E C105 87.1(10)
C101 Ru2E C105 73.2(8)
N8E Ru2E C105 142.4(9)
O21L Ru2E C105 130.1(8)
C106 Ru2E C105 39.5(5)
C102 Ru2E C105 83.3(8)
O22L Ru2E C103 128.4(10)
C101 Ru2E C103 71.0(7)
N8E Ru2E C103 89.4(10)
O21L Ru2E C103 144.1(9)
C106 Ru2E C103 82.9(8)
C102 Ru2E C103 37.6(5)
C105 Ru2E C103 68.3(7)
O22L Ru2E C104 97.5(10)
C101 Ru2E C104 84.4(9)
N8E Ru2E C104 107.8(9)
O21L Ru2E C104 166.2(9)
C106 Ru2E C104 69.7(8)
C102 Ru2E C104 68.5(7)
C105 Ru2E C104 37.6(5)
C103 Ru2E C104 37.2(5)
O19L Ru1F O20L 86.5(7)
O19L Ru1F N1F 86.8(8)
O20L Ru1F N1F 85.0(7)
O19L Ru1F C72P 146.2(5)
O20L Ru1F C72P 126.1(5)
N1F Ru1F C72P 87.4(5)
O19L Ru1F C71P 162.6(6)
O20L Ru1F C71P 96.8(4)
N1F Ru1F C71P 110.5(4)
C72P Ru1F C71P 38.3(4)
O19L Ru1F C73P 109.4(5)
O20L Ru1F C73P 164.0(5)
N1F Ru1F C73P 93.5(5)
C72P Ru1F C73P 37.9(4)
C71P Ru1F C73P 68.8(5)
O19L Ru1F C75P 94.7(6)
O20L Ru1F C75P 114.7(5)
N1F Ru1F C75P 160.3(5)
C72P Ru1F C75P 80.5(6)
C71P Ru1F C75P 68.4(5)
C73P Ru1F C75P 67.5(5)
O19L Ru1F C76P 125.3(6)
O20L Ru1F C76P 92.9(5)
N1F Ru1F C76P 147.7(4)
C72P Ru1F C76P 68.0(5)
C71P Ru1F C76P 37.7(4)
C73P Ru1F C76P 79.8(6)
C75P Ru1F C76P 37.4(4)
O19L Ru1F C74P 88.1(6)
O20L Ru1F C74P 150.5(5)
N1F Ru1F C74P 123.6(5)
C72P Ru1F C74P 67.9(5)
C71P Ru1F C74P 80.7(6)
C73P Ru1F C74P 37.3(4)
C75P Ru1F C74P 37.1(4)
C76P Ru1F C74P 67.1(5)
O24L Ru2F O23L 87.0(8)
O24L Ru2F C85P 125.2(8)
O23L Ru2F C85P 146.6(8)
O24L Ru2F N8F 81.6(9)
O23L Ru2F N8F 85.8(9)
C85P Ru2F N8F 90.2(9)
O24L Ru2F C83P 95.1(8)
O23L Ru2F C83P 119.0(7)
C85P Ru2F C83P 71.2(6)
N8F Ru2F C83P 154.8(8)
O24L Ru2F C84P 99.8(7)
O23L Ru2F C84P 156.1(7)
C85P Ru2F C84P 39.0(4)
N8F Ru2F C84P 117.7(8)
C83P Ru2F C84P 38.0(4)
O24L Ru2F C86P 163.8(8)
O23L Ru2F C86P 108.9(8)
C85P Ru2F C86P 38.6(4)
N8F Ru2F C86P 96.2(9)
C83P Ru2F C86P 80.1(6)
C84P Ru2F C86P 66.9(6)
O24L Ru2F C82P 117.8(8)
O23L Ru2F C82P 89.5(7)
C85P Ru2F C82P 82.9(6)
N8F Ru2F C82P 159.8(8)
C83P Ru2F C82P 37.3(4)
C84P Ru2F C82P 67.1(5)
C86P Ru2F C82P 66.8(5)
O24L Ru2F C81P 153.3(9)
O23L Ru2F C81P 85.1(8)
C85P Ru2F C81P 69.5(6)
N8F Ru2F C81P 123.1(8)
C83P Ru2F C81P 67.1(5)
C84P Ru2F C81P 78.7(6)
C86P Ru2F C81P 36.9(4)
C82P Ru2F C81P 36.8(4)
C1E N1E C2E 119.1(16)
C1E N1E Ru1E 123.5(12)
C2E N1E Ru1E 117.4(12)
N3E N2E N4E 109.7(14)
N2E N3E C6E 106.9(14)
C7E N4E N2E 108.6(13)
C7E N4E C5E 127.8(14)
N2E N4E C5E 123.6(13)
C14E N5E N7E 114.8(16)
C14E N5E C16E 128.3(19)
N7E N5E C16E 113.6(17)
N7E N6E C15E 109.1(16)
N6E N7E N5E 104.9(15)
C19E N8E C20E 116(2)
C19E N8E Ru2E 119.9(18)
C20E N8E Ru2E 124.3(17)
N1E C1E C3E 126.1(17)
N1E C2E C4E 119.2(16)
C5E C3E C1E 120.0(16)
C2E C4E C5E 117.4(15)
C3E C5E C4E 117.7(15)
C3E C5E N4E 126.1(15)
C4E C5E N4E 116.1(14)
N3E C6E C7E 112.2(17)
N3E C6E C8E 122.2(16)
C7E C6E C8E 124.7(18)
N4E C7E C6E 102.3(15)
C10E C8E C9E 121.7(18)
C10E C8E C6E 116.7(17)
C9E C8E C6E 121.5(16)
C8E C9E C11E 123.4(17)
C8E C10E C12E 115.9(18)
C13E C11E C9E 114.0(19)
C13E C12E C10E 123.0(18)
C11E C13E C12E 121.5(18)
C11E C13E C15E 116.3(19)
C12E C13E C15E 121.7(18)
N5E C14E C15E 102.3(19)
C14E C15E N6E 108.4(17)
C14E C15E C13E 129(2)
N6E C15E C13E 122.4(18)
C17E C16E C18E 122(2)
C17E C16E N5E 118(2)
C18E C16E N5E 120(2)
C19E C17E C16E 115(2)
C20E C18E C16E 116(3)
N8E C19E C17E 123(3)
C18E C20E N8E 126(3)
C2F N1F C1F 114.3(18)
C2F N1F Ru1F 123.1(15)
C1F N1F Ru1F 122.6(12)
N3F N2F N4F 101.0(17)
N2F N3F C6F 112.0(17)
C7F N4F N2F 119.7(18)
C7F N4F C5F 128.4(17)
N2F N4F C5F 111.9(17)
C14F N5F N7F 109(2)
C14F N5F C16F 135(3)
N7F N5F C16F 114(2)
N7F N6F C15F 109(2)
N6F N7F N5F 103(2)
C20F N8F C19F 115(2)
C20F N8F Ru2F 122.2(19)
C19F N8F Ru2F 122.7(19)
C3F C1F N1F 116.1(18)
C4F C2F N1F 128(2)
C5F C3F C1F 125(2)
C2F C4F C5F 115(2)
C3F C5F C4F 120(2)
C3F C5F N4F 120(2)
C4F C5F N4F 119.7(17)
N3F C6F C8F 119(2)
N3F C6F C7F 108(2)
C8F C6F C7F 133(2)
N4F C7F C6F 99(2)
C10F C8F C6F 130(3)
C10F C8F C9F 113(2)
C6F C8F C9F 116(2)
C11F C9F C8F 121(2)
C8F C10F C12F 126(3)
C9F C11F C13F 115(2)
C13F C12F C10F 120(2)
C12F C13F C15F 124(2)
C12F C13F C11F 122(2)
C15F C13F C11F 114(2)
N5F C14F C15F 110(3)
N6F C15F C13F 125(2)
N6F C15F C14F 105(2)
C13F C15F C14F 129(3)
C17F C16F C18F 117(3)
C17F C16F N5F 128(3)
C18F C16F N5F 110(2)
C16F C17F C19F 123(3)
C16F C18F C20F 115(3)
N8F C19F C17F 124(3)
N8F C20F C18F 120(3)
C82P C81P C86P 119.8(7)
C82P C81P C87P 119.8(11)
C86P C81P C87P 120.5(11)
C82P C81P Ru2F 70.5(9)
C86P C81P Ru2F 70.5(11)
C87P C81P Ru2F 131.5(18)
C83P C82P C81P 119.9(8)
C83P C82P Ru2F 68.6(7)
C81P C82P Ru2F 72.7(9)
C82P C83P C84P 120.2(8)
C82P C83P Ru2F 74.1(7)
C84P C83P Ru2F 72.7(10)
C85P C84P C83P 118.0(8)
C85P C84P C88P 119.8(10)
C83P C84P C88P 119.9(9)
C85P C84P Ru2F 63.4(11)
C83P C84P Ru2F 69.3(10)
C88P C84P Ru2F 126.1(13)
C84P C85P C86P 118.8(9)
C84P C85P Ru2F 77.5(11)
C86P C85P Ru2F 78.8(12)
C81P C86P C85P 119.0(8)
C81P C86P Ru2F 72.6(11)
C85P C86P Ru2F 62.6(12)
C84P C88P C90P 111.9(12)
C84P C88P C89P 112.4(11)
C90P C88P C89P 111.8(12)
C92P C91P C96P 119.8(7)
C92P C91P C97P 120.1(11)
C96P C91P C97P 120.1(11)
C92P C91P Ru1E 68.9(8)
C96P C91P Ru1E 71.1(9)
C97P C91P Ru1E 131.5(16)
C93P C92P C91P 120.4(8)
C93P C92P Ru1E 68.4(7)
C91P C92P Ru1E 73.3(9)
C92P C93P C94P 120.4(8)
C92P C93P Ru1E 73.1(7)
C94P C93P Ru1E 70.4(10)
C95P C94P C93P 119.0(7)
C95P C94P C98P 122.3(10)
C93P C94P C98P 118.7(10)
C95P C94P Ru1E 72.2(10)
C93P C94P Ru1E 69.6(9)
C98P C94P Ru1E 132.3(14)
C94P C95P C96P 120.4(7)
C94P C95P Ru1E 69.2(10)
C96P C95P Ru1E 73.2(10)
C91P C96P C95P 120.0(8)
C91P C96P Ru1E 71.6(9)
C95P C96P Ru1E 68.6(10)
C94P C98P C99P 114.3(12)
C94P C98P C100 111.9(12)
C99P C98P C100 111.6(12)
C106 C101 C102 119.5(7)
C106 C101 C107 119.9(12)
C102 C101 C107 119.1(11)
C106 C101 Ru2E 71.7(14)
C102 C101 Ru2E 75.4(11)
C107 C101 Ru2E 112(2)
C103 C102 C101 119.9(8)
C103 C102 Ru2E 75.2(9)
C101 C102 Ru2E 64.2(11)
C102 C103 C104 120.7(8)
C102 C103 Ru2E 67.2(9)
C104 C103 Ru2E 72.2(14)
C105 C104 C103 119.1(7)
C105 C104 C108 120.7(12)
C103 C104 C108 119.3(11)
C105 C104 Ru2E 67.1(15)
C103 C104 Ru2E 70.5(13)
C108 C104 Ru2E 126(2)
C106 C105 C104 120.3(8)
C106 C105 Ru2E 66.2(15)
C104 C105 Ru2E 75.3(15)
C105 C106 C101 120.3(8)
C105 C106 Ru2E 74.3(16)
C101 C106 Ru2E 67.0(14)
C110 C108 C104 114.0(14)
C110 C108 C109 113.0(15)
C104 C108 C109 113.5(14)
C112 C111 C116 119.4(7)
C112 C111 C117 119.4(11)
C116 C111 C117 120.8(11)
C112 C111 Ru1A 76.7(10)
C116 C111 Ru1A 68.5(13)
C117 C111 Ru1A 120.4(16)
C113 C112 C111 120.5(8)
C113 C112 Ru1A 76.3(9)
C111 C112 Ru1A 65.2(10)
C112 C113 C114 119.9(8)
C112 C113 Ru1A 67.9(8)
C114 C113 Ru1A 72.1(14)
C115 C114 C113 119.8(7)
C115 C114 C118 120.2(11)
C113 C114 C118 119.5(11)
C115 C114 Ru1A 68.8(14)
C113 C114 Ru1A 72.5(13)
C118 C114 Ru1A 124(2)
C116 C115 C114 119.6(8)
C116 C115 Ru1A 62.9(13)
C114 C115 Ru1A 75.4(15)
C115 C116 C111 120.3(8)
C115 C116 Ru1A 78.9(15)
C111 C116 Ru1A 71.5(13)
C114 C118 C119 115(3)
C114 C118 C120 116(3)
C119 C118 C120 98.2(13)
C41L O17L Ru1E 133.4(12)
C42L O18L Ru1E 128.0(12)
C49L O19L Ru1F 128.8(14)
C50L O20L Ru1F 129.8(12)
O17L C41L C43L 123.4(17)
O17L C41L C44L 122.0(18)
C43L C41L C44L 114.2(19)
O18L C42L C44L 128(2)
O18L C42L C45L 113.0(16)
C44L C42L C45L 119(2)
C41L C43L C46L 129.7(19)
C42L C44L C41L 122(2)
C42L C44L C47L 120(2)
C41L C44L C47L 117.5(17)
C48L C45L C42L 118.4(19)
C43L C46L C49L 118.4(17)
C50L C47L C44L 120.4(15)
C50L C47L C49L 114.9(18)
C44L C47L C49L 122.4(18)
C45L C48L C50L 124.0(19)
O19L C49L C46L 115.3(15)
O19L C49L C47L 128.9(18)
C46L C49L C47L 115.7(18)
O20L C50L C47L 130.2(16)
O20L C50L C48L 113.9(18)
C47L C50L C48L 115.1(17)
C51L O21L Ru2E 130.8(19)
C52L O22L Ru2E 131.4(19)
C59L O23L Ru2F 130.1(18)
C60L O24L Ru2F 127.8(14)
O21L C51L C53L 120(3)
O21L C51L C54L 123(3)
C53L C51L C54L 116(2)
O22L C52L C54L 127(3)
O22L C52L C55L 115(3)
C54L C52L C55L 118(3)
C56L C53L C51L 124(3)
C52L C54L C51L 119(3)
C52L C54L C57L 120(2)
C51L C54L C57L 120(2)
C58L C55L C52L 122(2)
C53L C56L C59L 124(2)
C60L C57L C54L 123(2)
C60L C57L C59L 117(2)
C54L C57L C59L 120(2)
C55L C58L C60L 122(2)
O23L C59L C56L 117(2)
O23L C59L C57L 126(2)
C56L C59L C57L 117(2)
O24L C60L C57L 131(2)
O24L C60L C58L 114(2)
C57L C60L C58L 115(2)
C3EA O1EA C1EA 109.7(11)
O1EA C1EA C2EA 107.2(13)
O1EA C3EA C4EA 109.0(12)
O2S S1S O3S 113.3(8)
O2S S1S O1S 109.8(8)
O3S S1S O1S 106.3(7)
O2S S1S C1S 112.3(7)
O3S S1S C1S 108.5(7)
O1S S1S C1S 106.3(7)
F1S C1S F2S 111.3(11)
F1S C1S F3S 109.4(10)
F2S C1S F3S 110.1(11)
F1S C1S S1S 109.5(9)
F2S C1S S1S 109.8(10)
F3S C1S S1S 106.6(9)
O4S S2S O5S 112.5(8)
O4S S2S O6S 107.7(7)
O5S S2S O6S 107.0(8)
O4S S2S C2S 111.3(7)
O5S S2S C2S 111.3(7)
O6S S2S C2S 106.7(7)
F5S C2S F6S 110.5(11)
F5S C2S F4S 110.0(11)
F6S C2S F4S 110.2(11)
F5S C2S S2S 109.4(9)
F6S C2S S2S 106.9(9)
F4S C2S S2S 109.8(10)
O9S S3S O7S 111.0(9)
O9S S3S O8S 109.0(9)
O7S S3S O8S 109.7(9)
O9S S3S C3S 110.2(8)
O7S S3S C3S 110.1(8)
O8S S3S C3S 106.8(8)
F7S C3S F9S 110.8(11)
F7S C3S F8S 108.9(11)
F9S C3S F8S 110.1(11)
F7S C3S S3S 108.4(10)
F9S C3S S3S 110.0(10)
F8S C3S S3S 108.6(10)
O12S S4S O10S 110.3(9)
O12S S4S O11S 109.0(9)
O10S S4S O11S 108.9(9)
O12S S4S C4S 109.7(9)
O10S S4S C4S 110.5(9)
O11S S4S C4S 108.4(9)
F12S C4S F10S 109.8(12)
F12S C4S F11S 108.6(12)
F10S C4S F11S 108.8(12)
F12S C4S S4S 109.4(11)
F10S C4S S4S 111.3(11)
F11S C4S S4S 109.0(11)
O14S S5S O15S 110.4(9)
O14S S5S O13S 109.4(9)
O15S S5S O13S 109.2(9)
O14S S5S C5S 109.6(9)
O15S S5S C5S 109.5(9)
O13S S5S C5S 108.6(9)
F14S C5S F15S 110.0(12)
F14S C5S F13S 108.8(12)
F15S C5S F13S 109.5(12)
F14S C5S S5S 108.9(10)
F15S C5S S5S 110.3(10)
F13S C5S S5S 109.4(10)
O18S S6S O17S 109.4(9)
O18S S6S O16S 109.1(14)
O17S S6S O16S 110.1(13)
O18S S6S C6S 109.6(11)
O17S S6S C6S 109.5(11)
O16S S6S C6S 109.1(9)
O18S O17S S6S 35.4(8)
O17S O18S S6S 35.3(9)
F17S C6S F16S 109.3(12)
F17S C6S F18S 109.1(12)
F16S C6S F18S 109.5(12)
F17S C6S S6S 109.8(11)
F16S C6S S6S 109.9(11)
F18S C6S S6S 109.3(11)
O19S S7S O21S 110.2(9)
O19S S7S O20S 108.9(9)
O21S S7S O20S 109.1(9)
O19S S7S C7S 109.6(9)
O21S S7S C7S 109.8(9)
O20S S7S C7S 109.2(9)
F20S C7S F19S 109.8(12)
F20S C7S F21S 109.2(12)
F19S C7S F21S 109.6(12)
F20S C7S S7S 109.7(11)
F19S C7S S7S 108.8(11)
F21S C7S S7S 109.7(11)
O24S S8S O23S 109.4(10)
O24S S8S O22S 109.4(10)
O23S S8S O22S 109.5(10)
O24S S8S C8S 109.6(10)
O23S S8S C8S 109.4(9)
O22S S8S C8S 109.6(10)
F22S C8S F24S 109.4(12)
F22S C8S F23S 108.6(12)
F24S C8S F23S 109.5(12)
F22S C8S S8S 109.9(11)
F24S C8S S8S 109.4(11)
F23S C8S S8S 110.0(11)

loop_
_geom_bond_atom_site_label_1
_geom_bond_atom_site_label_2
_geom_bond_distance
Ru1A O1L 1.98(2)
Ru1A C116 2.04(2)
Ru1A O2L 2.02(2)
Ru1A C111 2.08(2)
Ru1A C112 2.23(2)
Ru1A N1A 2.17(3)
Ru1A C115 2.25(3)
Ru1A C113 2.34(2)
Ru1A C114 2.33(3)
Ru2A C25P 2.06(2)
Ru2A O5L 2.09(2)
Ru2A O6L 2.053(13)
Ru2A N8A 2.063(15)
Ru2A C26P 2.10(2)
Ru2A C24P 2.198(18)
Ru2A C21P 2.19(2)
Ru2A C23P 2.191(16)
Ru2A C22P 2.208(17)
Ru1B O4L 2.001(16)
Ru1B O3L 2.086(17)
Ru1B C15P 2.05(2)
Ru1B N1B 2.131(16)
Ru1B C14P 2.143(18)
Ru1B C13P 2.175(15)
Ru1B C11P 2.188(16)
Ru1B C16P 2.187(16)
Ru1B C12P 2.204(13)
Ru2B O7L 2.021(17)
Ru2B C5P 2.07(3)
Ru2B O8L 2.069(18)
Ru2B N8B 2.073(18)
Ru2B C6P 2.16(3)
Ru2B C3P 2.190(19)
Ru2B C4P 2.17(2)
Ru2B C1P 2.189(18)
Ru2B C2P 2.207(19)
N1B C1B 1.36(3)
N1B C2B 1.32(3)
N2B N4B 1.42(3)
N2B N3B 1.40(2)
N3B C6B 1.37(3)
N4B C7B 1.35(3)
N4B C5B 1.48(3)
N5B N6B 1.36(3)
N5B C14B 1.37(4)
N6B N7B 1.25(3)
N7B C15B 1.41(3)
N7B C16B 1.40(3)
N8B C20B 1.29(3)
N8B C19B 1.45(3)
C1B C3B 1.37(3)
C2B C4B 1.35(3)
C3B C5B 1.37(3)
C4B C5B 1.36(3)
C6B C7B 1.31(3)
C6B C8B 1.44(3)
C8B C10B 1.38(3)
C8B C9B 1.38(3)
C9B C11B 1.41(3)
C10B C12B 1.40(3)
C11B C13B 1.33(4)
C12B C13B 1.41(4)
C13B C14B 1.43(4)
C14B C15B 1.49(4)
C16B C17B 1.34(3)
C16B C18B 1.43(3)
C17B C19B 1.34(3)
C18B C20B 1.30(3)
N1A C1A 1.28(5)
N1A C2A 1.34(5)
N2A N4A 1.22(4)
N2A N3A 1.34(3)
N3A C6A 1.45(5)
N4A C7A 1.40(3)
N4A C5A 1.38(3)
N5A N6A 1.28(3)
N5A C14A 1.36(4)
N6A N7A 1.44(3)
N7A C15A 1.33(3)
N7A C16A 1.44(2)
N8A C19A 1.42(3)
N8A C20A 1.43(3)
C1A C3A 1.35(4)
C2A C4A 1.38(4)
C3A C5A 1.511(14)
C4A C5A 1.29(3)
C6A C7A 1.31(4)
C6A C8A 1.58(4)
C8A C10A 1.31(3)
C8A C9A 1.40(3)
C9A C11A 1.38(3)
C10A C12A 1.44(3)
C11A C13A 1.36(3)
C12A C13A 1.35(3)
C13A C14A 1.54(4)
C14A C15A 1.33(4)
C16A C18A 1.44(3)
C16A C17A 1.34(3)
C17A C19A 1.26(3)
C18A C20A 1.37(3)
C1P C2P 1.416(11)
C1P C6P 1.409(11)
C1P C7P 1.521(11)
C2P C3P 1.405(11)
C3P C4P 1.406(11)
C4P C5P 1.410(11)
C4P C8P 1.514(10)
C5P C6P 1.416(11)
C8P C9P 1.518(13)
C8P C10P 1.525(14)
C11P C12P 1.414(11)
C11P C16P 1.408(11)
C11P C17P 1.48(2)
C12P C13P 1.415(11)
C13P C14P 1.411(11)
C14P C15P 1.415(11)
C14P C18P 1.45(4)
C15P C16P 1.408(11)
C18P C19P 1.50(4)
C18P C20P 1.57(4)
C21P C22P 1.414(11)
C21P C26P 1.409(11)
C21P C27P 1.517(11)
C22P C23P 1.401(11)
C23P C24P 1.416(11)
C24P C25P 1.419(11)
C24P C28P 1.506(10)
C25P C26P 1.418(11)
C28P C29P 1.547(14)
C28P C30P 1.536(13)
C31P C36P 1.410(11)
C31P C32P 1.412(11)
C31P C37P 1.516(11)
C31P Ru1C 2.11(2)
C32P C33P 1.402(11)
C32P Ru1C 2.154(18)
C33P C34P 1.415(11)
C33P Ru1C 2.177(18)
C34P C35P 1.405(11)
C34P C38P 1.519(11)
C34P Ru1C 2.225(18)
C35P C36P 1.418(11)
C35P Ru1C 2.127(18)
C36P Ru1C 2.08(2)
C38P C39P 1.534(14)
C38P C40P 1.517(14)
O1L C1L 1.28(3)
O2L C2L 1.25(3)
O3L C9L 1.33(2)
O4L C10L 1.27(3)
O5L C11L 1.26(3)
O6L C12L 1.19(2)
O7L C19L 1.32(3)
O8L C20L 1.27(3)
C1L C4L 1.509(14)
C1L C3L 1.48(4)
C2L C5L 1.49(3)
C2L C4L 1.52(3)
C3L C6L 1.46(4)
C4L C7L 1.47(3)
C5L C8L 1.31(3)
C6L C9L 1.36(3)
C7L C9L 1.26(3)
C7L C10L 1.48(3)
C8L C10L 1.38(3)
C11L C14L 1.35(3)
C11L C13L 1.49(3)
C12L C14L 1.48(3)
C12L C15L 1.55(3)
C13L C16L 1.467(14)
C14L C17L 1.44(3)
C15L C18L 1.19(3)
C16L C19L 1.498(14)
C17L C19L 1.42(3)
C17L C20L 1.38(3)
C18L C20L 1.56(4)
Ru1C O9L 2.018(16)
Ru1C O10L 2.070(15)
Ru1C N1C 2.101(16)
Ru2C O13L 2.01(2)
Ru2C C42P 2.051(19)
Ru2C O14L 2.028(16)
Ru2C C43P 2.053(19)
Ru2C N8C 2.121(18)
Ru2C C41P 2.15(2)
Ru2C C44P 2.18(3)
Ru2C C46P 2.22(3)
Ru2C C45P 2.26(2)
Ru1D C55P 2.07(3)
Ru1D O11L 2.050(17)
Ru1D O12L 2.083(17)
Ru1D N1D 2.132(13)
Ru1D C56P 2.18(3)
Ru1D C52P 2.215(19)
Ru1D C54P 2.23(2)
Ru1D C53P 2.201(19)
Ru1D C51P 2.27(3)
Ru2D O16L 1.992(19)
Ru2D O15L 1.97(2)
Ru2D N8D 2.158(17)
Ru2D C65P 2.18(3)
Ru2D C63P 2.23(2)
Ru2D C61P 2.18(3)
Ru2D C64P 2.20(3)
Ru2D C62P 2.22(2)
Ru2D C66P 2.20(3)
N1C C1C 1.33(3)
N1C C2C 1.41(2)
N2C N3C 1.31(2)
N2C N4C 1.38(2)
N3C C6C 1.41(3)
N4C C5C 1.31(2)
N4C C7C 1.45(2)
N5C N6C 1.33(2)
N5C C14C 1.38(2)
N6C N7C 1.37(2)
N7C C16C 1.35(2)
N7C C15C 1.41(2)
N8C C19C 1.36(3)
N8C C20C 1.36(3)
C1C C3C 1.41(3)
C2C C4C 1.30(3)
C3C C5C 1.39(3)
C4C C5C 1.39(3)
C6C C7C 1.30(3)
C6C C8C 1.46(3)
C8C C10C 1.34(3)
C8C C9C 1.45(3)
C9C C11C 1.44(3)
C10C C12C 1.39(2)
C11C C13C 1.38(3)
C12C C13C 1.40(2)
C13C C14C 1.43(3)
C14C C15C 1.33(3)
C16C C17C 1.39(3)
C16C C18C 1.49(3)
C17C C19C 1.33(3)
C18C C20C 1.42(3)
N1D C2D 1.34(2)
N1D C1D 1.37(2)
N2D N3D 1.244(19)
N2D N4D 1.418(19)
N3D C6D 1.38(2)
N4D C5D 1.34(2)
N4D C7D 1.420(19)
N5D N6D 1.31(2)
N5D C14D 1.47(2)
N6D N7D 1.32(3)
N7D C15D 1.45(3)
N7D C16D 1.46(3)
N8D C19D 1.30(4)
N8D C20D 1.30(4)
C1D C3D 1.38(3)
C2D C4D 1.38(2)
C3D C5D 1.44(3)
C4D C5D 1.37(2)
C6D C7D 1.38(2)
C6D C8D 1.48(3)
C8D C10D 1.32(3)
C8D C9D 1.38(3)
C9D C11D 1.43(2)
C10D C12D 1.40(2)
C11D C13D 1.29(2)
C12D C13D 1.46(3)
C13D C14D 1.53(2)
C14D C15D 1.29(3)
C16D C17D 1.30(3)
C16D C18D 1.42(3)
C17D C19D 1.43(4)
C18D C20D 1.42(3)
C41P C46P 1.410(11)
C41P C42P 1.423(11)
C41P C47P 1.513(11)
C42P C43P 1.400(11)
C43P C44P 1.409(11)
C44P C45P 1.418(11)
C44P C48P 1.512(10)
C45P C46P 1.411(11)
C48P C50P 1.531(15)
C48P C49P 1.551(19)
C51P C56P 1.45(4)
C51P C52P 1.45(3)
C51P C57P 1.521(14)
C52P C53P 1.36(3)
C53P C54P 1.46(3)
C54P C55P 1.38(3)
C54P C58P 1.47(3)
C55P C56P 1.42(4)
C58P C60P 1.529(14)
C58P C59P 1.530(14)
C61P C62P 1.413(11)
C61P C66P 1.406(11)
C61P C67P 1.519(11)
C62P C63P 1.414(11)
C63P C64P 1.416(11)
C64P C65P 1.411(11)
C64P C68P 1.517(11)
C65P C66P 1.419(11)
C68P C70P 1.534(14)
C68P C69P 1.523(14)
C71P C72P 1.415(11)
C71P C76P 1.413(11)
C71P C77P 1.507(10)
C71P Ru1F 2.149(17)
C72P C73P 1.410(11)
C72P Ru1F 2.158(17)
C73P C74P 1.412(11)
C73P Ru1F 2.183(18)
C74P C75P 1.413(11)
C74P C78P 1.521(10)
C74P Ru1F 2.23(2)
C75P C76P 1.421(11)
C75P Ru1F 2.21(2)
C76P Ru1F 2.22(2)
C78P C79P 1.527(14)
C78P C80P 1.542(15)
O9L C21L 1.29(3)
O10L C22L 1.24(2)
O11L C29L 1.27(2)
O12L C30L 1.22(2)
C21L C23L 1.43(3)
C21L C24L 1.50(3)
C22L C25L 1.44(3)
C22L C24L 1.48(3)
C23L C26L 1.39(3)
C24L C27L 1.40(3)
C25L C28L 1.38(3)
C26L C29L 1.34(3)
C27L C30L 1.44(3)
C27L C29L 1.45(3)
C28L C30L 1.41(3)
O13L C31L 1.34(3)
O14L C32L 1.31(3)
O15L C39L 1.19(3)
O16L C40L 1.33(3)
C31L C34L 1.37(3)
C31L C33L 1.41(4)
C32L C35L 1.45(3)
C32L C34L 1.50(4)
C33L C36L 1.26(4)
C34L C37L 1.50(3)
C35L C38L 1.33(3)
C36L C39L 1.46(4)
C37L C40L 1.37(4)
C37L C39L 1.44(4)
C38L C40L 1.38(4)
Ru1E O18L 2.056(14)
Ru1E O17L 2.046(14)
Ru1E C93P 2.089(19)
Ru1E C94P 2.100(18)
Ru1E N1E 2.149(14)
Ru1E C92P 2.149(18)
Ru1E C95P 2.140(18)
Ru1E C96P 2.201(19)
Ru1E C91P 2.207(18)
Ru2E O22L 1.95(2)
Ru2E C101 1.97(3)
Ru2E N8E 2.07(2)
Ru2E O21L 2.06(2)
Ru2E C106 2.03(3)
Ru2E C102 2.11(3)
Ru2E C105 2.13(3)
Ru2E C103 2.22(3)
Ru2E C104 2.24(3)
Ru1F O19L 1.972(16)
Ru1F O20L 2.034(15)
Ru1F N1F 2.128(17)
Ru2F O24L 2.048(19)
Ru2F O23L 2.00(2)
Ru2F C85P 2.02(2)
Ru2F N8F 2.11(2)
Ru2F C83P 2.158(18)
Ru2F C84P 2.202(19)
Ru2F C86P 2.23(2)
Ru2F C82P 2.228(18)
Ru2F C81P 2.26(2)
N1E C1E 1.24(2)
N1E C2E 1.34(2)
N2E N3E 1.26(2)
N2E N4E 1.378(19)
N3E C6E 1.31(2)
N4E C7E 1.33(2)
N4E C5E 1.40(2)
N5E C14E 1.33(3)
N5E N7E 1.43(2)
N5E C16E 1.46(3)
N6E N7E 1.28(2)
N6E C15E 1.46(3)
N8E C19E 1.39(3)
N8E C20E 1.44(4)
C1E C3E 1.34(2)
C2E C4E 1.44(2)
C3E C5E 1.34(2)
C4E C5E 1.40(2)
C6E C7E 1.37(3)
C6E C8E 1.54(3)
C8E C10E 1.36(2)
C8E C9E 1.28(2)
C9E C11E 1.43(3)
C10E C12E 1.39(3)
C11E C13E 1.38(3)
C12E C13E 1.31(3)
C13E C15E 1.51(3)
C14E C15E 1.40(3)
C16E C17E 1.53(3)
C16E C18E 1.38(3)
C17E C19E 1.40(3)
C18E C20E 1.33(3)
N1F C2F 1.28(2)
N1F C1F 1.41(3)
N2F N3F 1.29(3)
N2F N4F 1.39(2)
N3F C6F 1.37(3)
N4F C7F 1.29(3)
N4F C5F 1.58(3)
N5F C14F 1.22(3)
N5F N7F 1.40(3)
N5F C16F 1.42(3)
N6F N7F 1.35(3)
N6F C15F 1.33(3)
N8F C20F 1.34(4)
N8F C19F 1.36(3)
C1F C3F 1.31(3)
C2F C4F 1.33(3)
C3F C5F 1.26(3)
C4F C5F 1.31(3)
C6F C8F 1.35(3)
C6F C7F 1.44(3)
C8F C10F 1.35(3)
C8F C9F 1.49(3)
C9F C11F 1.42(3)
C10F C12F 1.40(3)
C11F C13F 1.48(3)
C12F C13F 1.27(4)
C13F C15F 1.55(4)
C14F C15F 1.40(4)
C16F C17F 1.22(3)
C16F C18F 1.41(4)
C17F C19F 1.34(3)
C18F C20F 1.52(4)
C81P C82P 1.417(11)
C81P C86P 1.419(11)
C81P C87P 1.511(11)
C82P C83P 1.404(11)
C83P C84P 1.420(11)
C84P C85P 1.421(11)
C84P C88P 1.516(10)
C85P C86P 1.417(12)
C88P C90P 1.529(13)
C88P C89P 1.517(13)
C91P C92P 1.413(11)
C91P C96P 1.408(11)
C91P C97P 1.517(11)
C92P C93P 1.398(11)
C93P C94P 1.433(11)
C94P C95P 1.403(11)
C94P C98P 1.510(10)
C95P C96P 1.423(11)
C98P C99P 1.512(13)
C98P C100 1.524(14)
C101 C106 1.411(12)
C101 C102 1.416(11)
C101 C107 1.516(12)
C102 C103 1.401(11)
C103 C104 1.423(11)
C104 C105 1.412(11)
C104 C108 1.509(12)
C105 C106 1.409(12)
C108 C110 1.512(14)
C108 C109 1.519(14)
C111 C112 1.415(11)
C111 C116 1.409(11)
C111 C117 1.520(11)
C112 C113 1.405(11)
C113 C114 1.419(11)
C114 C115 1.412(11)
C114 C118 1.522(11)
C115 C116 1.414(11)
C118 C119 1.527(15)
C118 C120 1.543(16)
O17L C41L 1.227(19)
O18L C42L 1.27(2)
O19L C49L 1.27(2)
O20L C50L 1.231(19)
C41L C43L 1.39(2)
C41L C44L 1.51(2)
C42L C44L 1.40(2)
C42L C45L 1.46(2)
C43L C46L 1.39(2)
C44L C47L 1.44(2)
C45L C48L 1.28(2)
C46L C49L 1.43(2)
C47L C50L 1.37(3)
C47L C49L 1.509(12)
C48L C50L 1.512(12)
O21L C51L 1.22(2)
O22L C52L 1.27(3)
O23L C59L 1.25(2)
O24L C60L 1.25(2)
C51L C53L 1.41(3)
C51L C54L 1.52(3)
C52L C54L 1.39(3)
C52L C55L 1.44(3)
C53L C56L 1.35(3)
C54L C57L 1.41(3)
C55L C58L 1.29(3)
C56L C59L 1.40(3)
C57L C60L 1.37(3)
C57L C59L 1.511(13)
C58L C60L 1.520(13)
O1EA C3EA 1.515(12)
O1EA C1EA 1.508(13)
C1EA C2EA 1.559(14)
C3EA C4EA 1.540(13)
S1S O2S 1.840(11)
S1S O3S 1.878(11)
S1S O1S 1.937(11)
S1S C1S 1.937(11)
F1S C1S 1.473(12)
F2S C1S 1.472(12)
F3S C1S 1.486(13)
S2S O4S 1.855(10)
S2S O5S 1.869(11)
S2S O6S 1.937(11)
S2S C2S 1.920(11)
F4S C2S 1.489(13)
F5S C2S 1.471(13)
F6S C2S 1.483(13)
S3S O9S 1.885(12)
S3S O7S 1.870(12)
S3S O8S 1.919(13)
S3S C3S 1.934(12)
F7S C3S 1.487(13)
F8S C3S 1.490(13)
F9S C3S 1.470(13)
S4S O12S 1.894(13)
S4S O10S 1.889(13)
S4S O11S 1.916(13)
S4S C4S 1.923(12)
F10S C4S 1.481(13)
F11S C4S 1.499(13)
F12S C4S 1.489(13)
S5S O14S 1.890(13)
S5S O15S 1.890(13)
S5S O13S 1.906(13)
S5S C5S 1.930(12)
F13S C5S 1.491(13)
F14S C5S 1.487(13)
F15S C5S 1.482(13)
S6S O18S 1.90(3)
S6S O17S 1.90(3)
S6S O16S 1.898(15)
S6S C6S 1.928(13)
F16S C6S 1.484(13)
F17S C6S 1.489(13)
F18S C6S 1.491(13)
O17S O18S 3.10(2)
S7S O19S 1.897(13)
S7S O21S 1.892(13)
S7S O20S 1.904(13)
S7S C7S 1.924(12)
F19S C7S 1.489(13)
F20S C7S 1.486(13)
F21S C7S 1.493(13)
S8S O24S 1.900(15)
S8S O23S 1.899(16)
S8S O22S 1.897(13)
S8S C8S 1.924(14)
F22S C8S 1.489(14)
F23S C8S 1.490(14)
F24S C8S 1.488(15)
O3W O4W 1.38(4)
O5W O10W 1.22(5)
O8W O19W 1.66(9)
